data_7102853
loop_
_publ_author_name
'Yamada, Michio'
'Wakahara, Takatsugu'
'Tsuchiya, Takahiro'
'Maeda, Yutaka'
'Kako, Masahiro'
'Akasaka, Takeshi'
'Yoza, Kenji'
'Horn, Ernst'
'Mizorogi, Naomi'
'Nagase, Shigeru'

_publ_section_title
;
 Location of the metal atoms in Ce2@C78 and its bis-silylated
 derivative.
;
_journal_issue 5
_journal_name_full 'Chemical communications (Cambridge, England)'
_journal_page_first 558
_journal_page_last 560
_journal_paper_doi 10.1039/b712568b
_journal_year 2008
_chemical_absolute_configuration unk
_chemical_formula_sum 'C117.5 H46 Ce2 S5 Si2'
_chemical_formula_weight 1954.26
_chemical_name_systematic
;
?
;
_space_group_IT_number 19
_symmetry_cell_setting orthorhombic
_symmetry_space_group_name_Hall 'P 2ac 2ab'
_symmetry_space_group_name_H-M 'P 21 21 21'
_atom_sites_solution_hydrogens geom
_atom_sites_solution_primary direct
_atom_sites_solution_secondary difmap
_audit_creation_method SHELXL-97
_cell_angle_alpha 90.00
_cell_angle_beta 90.00
_cell_angle_gamma 90.00
_cell_formula_units_Z 4
_cell_length_a 11.318(3)
_cell_length_b 23.492(5)
_cell_length_c 28.055(6)
_cell_measurement_temperature 296(2)
_cell_volume 7459(3)
_computing_cell_refinement 'Bruker SMART'
_computing_data_collection 'Bruker SMART'
_computing_data_reduction 'Bruker SAINT'
_computing_molecular_graphics 'Bruker SHELXTL'
_computing_publication_material 'Bruker SHELXTL'
_computing_structure_refinement 'SHELXL-97 (Sheldrick, 1997)'
_computing_structure_solution 'SHELXS-97 (Sheldrick, 1990)'
_diffrn_ambient_temperature 200(2)
_diffrn_measured_fraction_theta_full 0.752
_diffrn_measured_fraction_theta_max 0.752
_diffrn_measurement_device_type IPDSC
_diffrn_radiation_monochromator Si(111)
_diffrn_radiation_source synchrotron
_diffrn_radiation_type synchrotron
_diffrn_radiation_wavelength 0.68880
_diffrn_reflns_av_R_equivalents 0.0370
_diffrn_reflns_av_sigmaI/netI 0.0370
_diffrn_reflns_limit_h_max 13
_diffrn_reflns_limit_h_min -13
_diffrn_reflns_limit_k_max 18
_diffrn_reflns_limit_k_min -19
_diffrn_reflns_limit_l_max 33
_diffrn_reflns_limit_l_min -33
_diffrn_reflns_number 33749
_diffrn_reflns_theta_full 24.51
_diffrn_reflns_theta_max 24.51
_diffrn_reflns_theta_min 1.41
_exptl_absorpt_coefficient_mu 1.441
_exptl_absorpt_correction_T_max 0.9857
_exptl_absorpt_correction_T_min 0.8129
_exptl_absorpt_correction_type empirical
_exptl_absorpt_process_details 'SADABS Sheldrick 1996'
_exptl_crystal_colour black
_exptl_crystal_density_diffrn 1.741
_exptl_crystal_density_method 'not measured'
_exptl_crystal_description platelet
_exptl_crystal_F_000 3900
_exptl_crystal_size_max 0.15
_exptl_crystal_size_mid 0.15
_exptl_crystal_size_min 0.01
_refine_diff_density_max 0.749
_refine_diff_density_min -0.885
_refine_diff_density_rms 0.115
_refine_ls_abs_structure_details 'Flack H D (1983), Acta Cryst. A39, 876-881'
_refine_ls_abs_structure_Flack 0.334(15)
_refine_ls_extinction_method none
_refine_ls_goodness_of_fit_ref 1.007
_refine_ls_hydrogen_treatment constr
_refine_ls_matrix_type full
_refine_ls_number_parameters 1186
_refine_ls_number_reflns 10233
_refine_ls_number_restraints 977
_refine_ls_restrained_S_all 1.014
_refine_ls_R_factor_all 0.0572
_refine_ls_R_factor_gt 0.0465
_refine_ls_shift/su_max 0.001
_refine_ls_shift/su_mean 0.000
_refine_ls_structure_factor_coef Fsqd
_refine_ls_weighting_details 'calc w=1/[\s^2^(Fo^2^)+(0.1012P)^2^+0.0000P] where P=(Fo^2^+2Fc^2^)/3'
_refine_ls_weighting_scheme calc
_refine_ls_wR_factor_gt 0.1259
_refine_ls_wR_factor_ref 0.1332
_reflns_number_gt 8436
_reflns_number_total 10233
_reflns_threshold_expression >2sigma(I)
_cod_data_source_file b712568b.txt
_cod_data_source_block Ce2@C78Si200krev2
_cod_original_sg_symbol_H-M P212121
_cod_original_formula_sum 'C117.50 H46 Ce2 S5 Si2'
_cod_database_code 7102853

loop_
_symmetry_equiv_pos_as_xyz
'x, y, z'
'-x+1/2, -y, z+1/2'
'x+1/2, -y+1/2, -z'
'-x, y+1/2, -z+1/2'

loop_
_atom_site_label
_atom_site_type_symbol
_atom_site_fract_x
_atom_site_fract_y
_atom_site_fract_z
_atom_site_U_iso_or_equiv
_atom_site_adp_type
_atom_site_occupancy
_atom_site_calc_flag
_atom_site_refinement_flags
_atom_site_disorder_assembly
_atom_site_disorder_group
Ce1 Ce 0.51354(4) 0.59586(2) 0.102257(15) 0.05202(16) Uani 0.9567(14) d P A 2
Ce2 Ce 0.86790(5) 0.60789(2) 0.114093(15) 0.05295(16) Uani 0.9567(14) d P A 2
Si1 Si 0.5689(2) 0.74731(11) 0.28500(7) 0.0508(6) Uani 1 d . . .
Si2 Si 0.7069(2) 0.62299(11) 0.32763(7) 0.0576(7) Uani 1 d . . .
C79 C 0.7961(12) 0.4988(5) 0.3512(3) 0.088(3) Uani 1 d U . .
H1 H 0.8354 0.5177 0.3771 0.132 Uiso 1 calc R . .
H2 H 0.8235 0.5141 0.3215 0.132 Uiso 1 calc R . .
H3 H 0.8132 0.4588 0.3525 0.132 Uiso 1 calc R . .
C1 C 0.3859(8) 0.6661(4) 0.1616(3) 0.0561(15) Uani 1 d U . .
C2 C 0.9609(7) 0.6002(4) 0.2044(3) 0.0562(14) Uani 1 d U . .
C3 C 0.9755(9) 0.6401(4) 0.0245(3) 0.0618(15) Uani 1 d U . .
C4 C 0.6039(7) 0.6014(4) 0.2427(2) 0.0525(14) Uani 1 d U A .
C5 C 0.9387(8) 0.6933(4) 0.1751(3) 0.0556(15) Uani 1 d U . .
C6 C 0.9547(9) 0.4896(4) 0.0942(3) 0.0635(16) Uani 1 d U . .
C7 C 0.7884(9) 0.5527(4) 0.2392(3) 0.0551(15) Uani 1 d U . .
C8 C 0.4836(8) 0.5282(4) 0.2013(3) 0.0553(14) Uani 1 d U . .
C9 C 0.8901(9) 0.5485(4) 0.2142(3) 0.0579(15) Uani 1 d U A .
C80 C 0.4172(10) 0.6146(4) 0.3437(3) 0.077(3) Uani 1 d U . .
H4 H 0.3350 0.6050 0.3411 0.116 Uiso 1 calc R . .
H5 H 0.4432 0.6322 0.3147 0.116 Uiso 1 calc R . .
H6 H 0.4282 0.6405 0.3698 0.116 Uiso 1 calc R . .
C10 C 0.6925(9) 0.5151(4) 0.2303(3) 0.0581(15) Uani 1 d U A .
C81 C 0.5836(8) 0.8621(4) 0.2491(3) 0.0526(16) Uani 1 d U . .
C11 C 0.9945(9) 0.5292(4) 0.0588(3) 0.0648(15) Uani 1 d U A .
C12 C 1.0345(9) 0.6648(4) 0.1483(3) 0.0617(16) Uani 1 d U A .
C13 C 0.4255(8) 0.6128(4) 0.0097(3) 0.0619(15) Uani 1 d U . .
C82 C 0.6661(12) 0.5078(5) 0.3554(3) 0.080(2) Uani 1 d U . .
C14 C 1.0425(8) 0.6072(4) 0.1676(3) 0.0602(15) Uani 1 d U A .
C15 C 0.5009(9) 0.4809(4) 0.1686(3) 0.0577(14) Uani 1 d U A .
C16 C 0.3524(9) 0.5358(4) 0.0631(3) 0.0643(16) Uani 1 d U . .
C17 C 0.7341(8) 0.6092(4) 0.2588(2) 0.0523(14) Uani 1 d U A .
C18 C 0.8677(9) 0.7473(4) 0.1060(3) 0.0587(15) Uani 1 d U . .
C83 C 0.9979(13) 0.6510(5) 0.4469(3) 0.084(2) Uani 1 d U . .
C19 C 0.7838(8) 0.6589(4) 0.2326(3) 0.0501(14) Uani 1 d U . .
C20 C 0.9210(9) 0.6936(4) 0.0317(3) 0.0630(16) Uani 1 d U A .
C84 C 0.3095(9) 0.7493(4) 0.3040(3) 0.0588(17) Uani 1 d U . .
C21 C 0.7930(9) 0.4585(4) 0.0415(3) 0.0631(15) Uani 1 d U . .
C22 C 0.3456(8) 0.5249(4) 0.1147(3) 0.0628(16) Uani 1 d U A .
C23 C 0.3983(8) 0.6882(4) 0.0636(3) 0.0586(15) Uani 1 d U . .
C24 C 0.5458(7) 0.7355(4) 0.1767(3) 0.0487(14) Uani 1 d U . .
C25 C 0.8164(9) 0.6121(4) -0.0262(3) 0.0626(15) Uani 1 d U . .
C26 C 0.7535(8) 0.7413(4) 0.1803(3) 0.0490(14) Uani 1 d U . .
C27 C 0.6103(9) 0.7402(4) 0.0310(3) 0.0611(15) Uani 1 d U . .
C28 C 0.5797(7) 0.7053(4) 0.2238(2) 0.0470(14) Uani 1 d U A .
C29 C 0.7151(7) 0.7040(3) 0.2176(2) 0.0469(14) Uani 1 d U A .
C85 C 0.7684(8) 0.8309(4) 0.2835(3) 0.0556(16) Uani 1 d U . .
C86 C 0.4553(8) 0.8533(4) 0.2357(3) 0.062(2) Uani 1 d U . .
H7 H 0.4089 0.8490 0.2642 0.093 Uiso 1 calc R . .
H8 H 0.4480 0.8197 0.2165 0.093 Uiso 1 calc R . .
H9 H 0.4276 0.8857 0.2181 0.093 Uiso 1 calc R . .
C30 C 0.4512(8) 0.7151(4) 0.1469(3) 0.0543(15) Uani 1 d U A .
C31 C 0.8981(8) 0.6530(4) 0.2111(3) 0.0536(15) Uani 1 d U A .
C32 C 0.9503(8) 0.7158(4) 0.0788(3) 0.0605(16) Uani 1 d U A .
C33 C 0.4046(8) 0.5731(4) 0.1884(3) 0.0552(15) Uani 1 d U A .
C34 C 0.3241(8) 0.6431(4) 0.0785(3) 0.0610(16) Uani 1 d U A .
C35 C 0.4903(9) 0.4645(4) 0.0815(3) 0.0626(15) Uani 1 d U . .
C87 C 0.4218(8) 0.7631(4) 0.3177(3) 0.0563(17) Uani 1 d U . .
C88 C 0.6478(8) 0.8181(4) 0.2727(3) 0.0523(16) Uani 1 d U . .
C36 C 0.3413(8) 0.5923(4) 0.0463(3) 0.0616(15) Uani 1 d U A .
C37 C 0.6334(9) 0.6604(4) -0.0245(3) 0.0603(15) Uani 1 d U . .
C38 C 0.6716(9) 0.4513(4) 0.0388(3) 0.0617(15) Uani 1 d U A .
C89 C 0.8789(12) 0.6512(4) 0.4560(3) 0.080(2) Uani 1 d U . .
H10 H 0.8540 0.6589 0.4869 0.096 Uiso 1 calc R . .
C39 C 0.7562(9) 0.6679(4) -0.0217(3) 0.0614(15) Uani 1 d U A .
C40 C 0.6020(9) 0.4416(4) 0.0798(3) 0.0618(15) Uani 1 d U A .
C41 C 0.4425(9) 0.5008(4) 0.0445(3) 0.0644(16) Uani 1 d U A .
C90 C 0.3384(9) 0.7975(4) 0.3912(3) 0.0659(18) Uani 1 d U . .
H11 H 0.3498 0.8125 0.4216 0.079 Uiso 1 calc R . .
C91 C 0.5517(10) 0.8128(4) 0.3813(3) 0.074(3) Uani 1 d U . .
H47 H 0.5952 0.8302 0.3558 0.110 Uiso 1 calc R . .
H48 H 0.5970 0.7820 0.3945 0.110 Uiso 1 calc R . .
H49 H 0.5364 0.8405 0.4057 0.110 Uiso 1 calc R . .
C42 C 0.9877(9) 0.5097(4) 0.1409(3) 0.0629(15) Uani 1 d U A .
C43 C 0.3310(8) 0.5715(4) 0.1467(3) 0.0591(15) Uani 1 d U . .
C44 C 0.9084(9) 0.5019(4) 0.1809(3) 0.0600(15) Uani 1 d U . .
C45 C 0.6091(8) 0.6026(4) -0.0320(2) 0.0597(15) Uani 1 d U A .
C46 C 0.4577(8) 0.7257(4) 0.0955(3) 0.0578(15) Uani 1 d U A .
C47 C 0.9267(9) 0.5382(4) 0.0166(3) 0.0612(15) Uani 1 d U . .
C48 C 0.9166(8) 0.5965(4) -0.0011(3) 0.0620(15) Uani 1 d U A .
C49 C 0.8145(9) 0.4638(4) 0.1739(3) 0.0607(15) Uani 1 d U A .
C50 C 0.6516(8) 0.7724(4) 0.1069(3) 0.0576(15) Uani 1 d U . .
C51 C 0.8346(9) 0.4992(4) 0.0083(3) 0.0608(15) Uani 1 d U A .
C52 C 0.5083(9) 0.5759(4) -0.0121(3) 0.0601(15) Uani 1 d U A .
C53 C 0.5167(9) 0.5167(4) 0.0047(3) 0.0614(15) Uani 1 d U . .
C92 C 0.6354(8) 0.9134(4) 0.2403(3) 0.0554(16) Uani 1 d U . .
H15 H 0.5909 0.9415 0.2253 0.066 Uiso 1 calc R . .
C54 C 0.5799(8) 0.5427(4) 0.2312(3) 0.0541(15) Uani 1 d U A .
C55 C 1.0535(9) 0.6298(4) 0.0665(3) 0.0653(16) Uani 1 d U A .
C56 C 0.8090(9) 0.7100(4) 0.0100(3) 0.0634(16) Uani 1 d U . .
C93 C 0.8555(9) 0.7868(4) 0.3066(3) 0.071(2) Uani 1 d U . .
H16 H 0.9339 0.8024 0.3070 0.107 Uiso 1 calc R . .
H17 H 0.8551 0.7523 0.2883 0.107 Uiso 1 calc R . .
H18 H 0.8308 0.7788 0.3386 0.107 Uiso 1 calc R . .
C57 C 1.0368(8) 0.6769(4) 0.0984(3) 0.0653(16) Uani 1 d U . .
C94 C 0.7497(9) 0.9255(4) 0.2525(3) 0.0589(16) Uani 1 d U . .
C58 C 0.5339(7) 0.6464(4) 0.2256(2) 0.0511(14) Uani 1 d U . .
C59 C 0.6264(10) 0.4896(4) 0.0020(3) 0.0614(15) Uani 1 d U A .
C95 C 0.6441(9) 0.6969(4) 0.3287(2) 0.063(2) Uani 1 d . . .
H19 H 0.7095 0.7195 0.3406 0.075 Uiso 1 calc R . .
H20 H 0.5882 0.6953 0.3549 0.075 Uiso 1 calc R . .
C60 C 0.8528(9) 0.4540(4) 0.0868(3) 0.0627(15) Uani 1 d U A .
C61 C 0.4525(8) 0.6723(4) 0.0200(3) 0.0601(15) Uani 1 d U A .
C62 C 0.4355(8) 0.6304(4) 0.1977(3) 0.0535(15) Uani 1 d U A .
C63 C 0.4314(9) 0.4830(4) 0.1250(3) 0.0605(15) Uani 1 d U A .
C64 C 1.0569(9) 0.5599(4) 0.1335(3) 0.0624(16) Uani 1 d U . .
C96 C 0.6095(11) 0.5623(4) 0.3466(3) 0.072(2) Uani 1 d U . .
C65 C 0.5602(8) 0.6961(4) 0.0034(3) 0.0600(15) Uani 1 d U A .
C97 C 0.4357(9) 0.7901(4) 0.3624(3) 0.0610(17) Uani 1 d U . .
C98 C 0.2822(9) 0.7209(4) 0.2555(3) 0.070(2) Uani 1 d U . .
H21 H 0.3231 0.7409 0.2306 0.105 Uiso 1 calc R . .
H22 H 0.1987 0.7222 0.2496 0.105 Uiso 1 calc R . .
H23 H 0.3080 0.6820 0.2561 0.105 Uiso 1 calc R . .
C99 C 0.4841(11) 0.5643(4) 0.3519(3) 0.0743(19) Uani 1 d U . .
C66 C 0.7299(9) 0.5178(4) -0.0175(3) 0.0617(15) Uani 1 d U . .
C67 C 0.7196(9) 0.5730(4) -0.0348(3) 0.0607(15) Uani 1 d U A .
C68 C 0.6098(9) 0.4521(4) 0.1680(3) 0.0607(15) Uani 1 d U . .
C100 C 0.7927(11) 0.6405(4) 0.4214(3) 0.0757(19) Uani 1 d U . .
C69 C 0.7068(9) 0.4689(4) 0.1983(3) 0.0614(15) Uani 1 d U A .
C70 C 0.6462(8) 0.7602(4) 0.1566(3) 0.0521(14) Uani 1 d U A .
C101 C 0.1207(11) 0.7956(5) 0.4099(4) 0.086(3) Uani 1 d U . .
H24 H 0.1481 0.7981 0.4423 0.130 Uiso 1 calc R . .
H25 H 0.0642 0.7652 0.4073 0.130 Uiso 1 calc R . .
H26 H 0.0842 0.8309 0.4010 0.130 Uiso 1 calc R . .
C102 C 1.0349(11) 0.6407(5) 0.3992(3) 0.086(2) Uani 1 d U . .
H27 H 1.1152 0.6408 0.3921 0.103 Uiso 1 calc R . .
C103 C 0.9549(11) 0.6307(5) 0.3636(3) 0.080(2) Uani 1 d U . .
C104 C 0.4855(14) 0.4663(5) 0.3768(3) 0.091(2) Uani 1 d U . .
C105 C 0.2126(9) 0.7591(4) 0.3344(3) 0.0634(18) Uani 1 d U . .
H28 H 0.1377 0.7481 0.3243 0.076 Uiso 1 calc R . .
C71 C 0.8602(8) 0.7350(4) 0.1564(3) 0.0534(14) Uani 1 d U A .
C72 C 0.7334(9) 0.7476(4) 0.0342(3) 0.0610(15) Uani 1 d U A .
C106 C 0.8110(8) 0.8844(4) 0.2742(3) 0.0586(17) Uani 1 d U . .
H29 H 0.8879 0.8926 0.2836 0.070 Uiso 1 calc R . .
C107 C 1.0082(11) 0.6194(5) 0.3143(3) 0.085(3) Uani 1 d U . .
H30 H 0.9564 0.5951 0.2964 0.127 Uiso 1 calc R . .
H31 H 1.0837 0.6012 0.3179 0.127 Uiso 1 calc R . .
H32 H 1.0181 0.6548 0.2977 0.127 Uiso 1 calc R . .
C73 C 0.7661(9) 0.7655(4) 0.0824(3) 0.0598(15) Uani 1 d U A .
C74 C 0.3185(8) 0.6285(4) 0.1303(3) 0.0601(16) Uani 1 d U A .
C108 C 0.2243(10) 0.7837(4) 0.3773(3) 0.0666(18) Uani 1 d U . .
C109 C 0.6059(13) 0.4616(5) 0.3693(3) 0.087(2) Uani 1 d U . .
H33 H 0.6443 0.4270 0.3738 0.105 Uiso 1 calc R . .
C110 C 0.4268(12) 0.5175(5) 0.3669(3) 0.085(2) Uani 1 d U . .
H34 H 0.3453 0.5191 0.3708 0.102 Uiso 1 calc R . .
C111 C 0.8300(11) 0.6303(5) 0.3734(3) 0.076(2) Uani 1 d U . .
C75 C 1.0605(9) 0.5724(4) 0.0837(3) 0.0647(16) Uani 1 d U A .
C76 C 0.6601(9) 0.4333(4) 0.1241(3) 0.0618(16) Uani 1 d U A .
C112 C 0.7984(10) 0.9830(5) 0.2418(4) 0.083(3) Uani 1 d U . .
H35 H 0.8832 0.9813 0.2416 0.124 Uiso 1 calc R . .
H36 H 0.7728 1.0095 0.2657 0.124 Uiso 1 calc R . .
H37 H 0.7708 0.9954 0.2111 0.124 Uiso 1 calc R . .
C77 C 0.5584(9) 0.7558(4) 0.0775(3) 0.0592(15) Uani 1 d U A .
C78 C 0.7865(9) 0.4381(4) 0.1276(3) 0.0621(16) Uani 1 d U . .
C113 C 0.6712(11) 0.6405(5) 0.4385(3) 0.085(3) Uani 1 d U . .
H38 H 0.6637 0.6140 0.4644 0.127 Uiso 1 calc R . .
H39 H 0.6193 0.6294 0.4130 0.127 Uiso 1 calc R . .
H40 H 0.6506 0.6779 0.4493 0.127 Uiso 1 calc R . .
C114 C 1.0994(13) 0.6588(6) 0.4832(4) 0.110(4) Uani 1 d U . .
H41 H 1.0911 0.6315 0.5084 0.166 Uiso 1 calc R . .
H42 H 1.0961 0.6966 0.4963 0.166 Uiso 1 calc R . .
H43 H 1.1739 0.6533 0.4675 0.166 Uiso 1 calc R . .
C115 C 0.4068(14) 0.4134(6) 0.3918(4) 0.125(4) Uani 1 d U . .
H44 H 0.4037 0.3866 0.3659 0.188 Uiso 1 calc R . .
H45 H 0.3283 0.4261 0.3992 0.188 Uiso 1 calc R . .
H46 H 0.4408 0.3954 0.4193 0.188 Uiso 1 calc R . .
S1 S 0.6941(5) 0.6936(2) -0.14019(13) 0.1278(14) Uani 1 d U B 1
S3 S 0.3129(4) 0.6080(2) 0.5865(2) 0.1618(19) Uani 1 d U C 1
S2 S 0.6247(6) 0.6376(3) -0.2333(2) 0.173(2) Uani 1 d U B 1
S4 S 0.3810(7) 0.5770(4) 0.4849(2) 0.236(3) Uani 1 d U C 1
C116 C 0.6437(17) 0.6650(7) -0.1832(5) 0.140(3) Uani 1 d U B 1
C117 C 0.3514(17) 0.5982(11) 0.5355(7) 0.185(4) Uani 1 d U C 1
S6 S 0.0827(12) 0.3871(6) 0.3565(5) 0.197(4) Uani 0.50 d PDU D 1
S5 S 0.1209(14) 0.5034(6) 0.3985(5) 0.202(4) Uani 0.50 d PDU D 1
Ce3 Ce 0.6243(18) 0.5255(8) 0.1284(5) 0.089(6) Uani 0.0433(14) d P A 3
Ce4 Ce 0.7519(13) 0.6821(7) 0.0904(5) 0.076(5) Uani 0.0433(14) d P A 3
C118 C 0.127(4) 0.4429(10) 0.3776(15) 0.200(4) Uani 0.50 d PDU . .

loop_
_atom_site_aniso_label
_atom_site_aniso_U_11
_atom_site_aniso_U_22
_atom_site_aniso_U_33
_atom_site_aniso_U_23
_atom_site_aniso_U_13
_atom_site_aniso_U_12
Ce1 0.0576(3) 0.0479(4) 0.0506(2) -0.0006(2) 0.00130(18) -0.0031(2)
Ce2 0.0549(3) 0.0505(4) 0.0535(2) -0.0012(2) 0.00426(18) 0.0015(2)
Si1 0.0695(15) 0.0378(18) 0.0450(11) -0.0030(9) 0.0007(9) 0.0073(12)
Si2 0.0882(18) 0.0449(19) 0.0397(10) 0.0017(9) 0.0012(10) 0.0113(13)
C79 0.160(8) 0.050(7) 0.055(5) 0.009(4) -0.013(5) 0.024(6)
C1 0.065(3) 0.048(3) 0.055(3) -0.002(2) 0.006(2) 0.003(3)
C2 0.070(3) 0.046(3) 0.053(3) -0.002(3) -0.007(2) 0.009(3)
C3 0.073(3) 0.055(4) 0.057(3) 0.006(3) 0.017(3) -0.003(3)
C4 0.077(3) 0.040(3) 0.041(2) 0.003(2) 0.010(2) 0.001(3)
C5 0.068(3) 0.044(3) 0.054(3) -0.006(3) -0.002(3) -0.009(3)
C6 0.079(3) 0.048(3) 0.063(3) -0.006(3) 0.007(3) 0.018(3)
C7 0.084(3) 0.038(3) 0.043(3) 0.004(2) 0.002(2) 0.009(3)
C8 0.075(3) 0.040(3) 0.052(3) 0.003(2) 0.014(3) -0.013(3)
C9 0.080(3) 0.043(3) 0.051(3) 0.000(3) -0.004(3) 0.013(3)
C80 0.114(7) 0.052(7) 0.065(5) 0.009(4) 0.014(5) -0.005(5)
C10 0.089(3) 0.039(3) 0.046(3) 0.008(2) 0.006(3) 0.007(3)
C81 0.065(3) 0.040(4) 0.053(3) -0.006(3) -0.001(3) 0.002(3)
C11 0.078(3) 0.053(3) 0.063(3) -0.007(3) 0.013(3) 0.011(3)
C12 0.071(3) 0.050(3) 0.064(3) -0.008(3) 0.003(3) -0.005(3)
C13 0.071(3) 0.061(3) 0.053(3) -0.002(3) -0.012(2) 0.002(3)
C82 0.146(5) 0.048(5) 0.045(3) 0.003(3) -0.019(3) -0.005(4)
C14 0.068(3) 0.050(3) 0.063(3) -0.009(3) 0.001(2) 0.007(3)
C15 0.079(3) 0.037(3) 0.057(3) 0.003(2) 0.009(3) -0.013(3)
C16 0.075(3) 0.052(4) 0.066(3) -0.007(3) -0.002(3) -0.009(3)
C17 0.077(3) 0.039(3) 0.041(2) -0.001(2) 0.002(2) 0.006(3)
C18 0.073(3) 0.043(3) 0.060(3) 0.007(3) 0.005(3) -0.018(3)
C83 0.127(5) 0.072(4) 0.054(3) -0.002(3) -0.021(4) 0.010(4)
C19 0.069(3) 0.037(3) 0.044(3) -0.007(2) -0.002(2) 0.003(3)
C20 0.078(3) 0.053(3) 0.058(3) 0.011(3) 0.015(3) -0.014(3)
C84 0.082(4) 0.039(4) 0.056(3) 0.000(3) 0.011(3) 0.001(3)
C21 0.089(3) 0.047(3) 0.054(3) -0.011(3) 0.005(3) 0.009(3)
C22 0.071(3) 0.050(3) 0.067(3) -0.004(3) 0.006(3) -0.014(3)
C23 0.066(3) 0.051(3) 0.059(3) 0.004(3) -0.011(2) 0.010(3)
C24 0.065(3) 0.034(3) 0.047(3) -0.001(2) 0.001(2) 0.011(3)
C25 0.086(3) 0.056(4) 0.047(3) 0.004(3) 0.013(2) 0.000(3)
C26 0.067(3) 0.031(3) 0.049(3) 0.001(2) -0.001(2) -0.001(3)
C27 0.083(3) 0.050(3) 0.051(3) 0.015(2) -0.002(3) 0.006(3)
C28 0.063(3) 0.034(3) 0.044(2) -0.001(2) 0.001(2) 0.009(3)
C29 0.067(3) 0.031(3) 0.043(2) -0.002(2) 0.001(2) 0.003(3)
C85 0.069(3) 0.042(4) 0.056(3) -0.010(3) -0.002(3) 0.005(3)
C86 0.077(6) 0.045(6) 0.063(4) -0.002(4) -0.002(4) 0.007(4)
C30 0.067(3) 0.042(3) 0.054(3) 0.002(3) 0.000(2) 0.009(3)
C31 0.070(3) 0.043(3) 0.048(3) -0.008(2) -0.005(2) 0.000(3)
C32 0.073(3) 0.047(3) 0.062(3) 0.007(3) 0.011(3) -0.020(3)
C33 0.068(3) 0.045(3) 0.053(3) -0.004(3) 0.015(2) -0.011(3)
C34 0.062(3) 0.055(4) 0.066(3) -0.005(3) -0.009(3) 0.004(3)
C35 0.084(3) 0.043(3) 0.061(3) -0.010(3) 0.001(3) -0.013(3)
C87 0.080(4) 0.038(4) 0.050(3) 0.001(3) 0.007(3) 0.004(3)
C88 0.064(3) 0.040(4) 0.053(3) -0.008(3) 0.003(3) 0.002(3)
C36 0.066(3) 0.056(4) 0.063(3) -0.008(3) -0.008(2) -0.001(3)
C37 0.085(3) 0.054(3) 0.042(2) 0.009(2) -0.002(3) -0.001(3)
C38 0.086(3) 0.044(3) 0.055(3) -0.012(3) 0.004(3) 0.002(3)
C89 0.130(5) 0.062(4) 0.049(3) -0.002(3) -0.011(4) 0.008(4)
C39 0.086(3) 0.054(3) 0.043(3) 0.009(3) 0.010(3) -0.003(3)
C40 0.086(3) 0.040(3) 0.059(3) -0.009(3) 0.002(3) -0.004(3)
C41 0.081(3) 0.048(3) 0.064(3) -0.010(3) -0.003(3) -0.010(3)
C90 0.095(4) 0.047(4) 0.056(3) -0.002(3) 0.013(3) 0.007(3)
C91 0.114(7) 0.052(6) 0.054(4) -0.012(4) 0.006(4) 0.015(5)
C42 0.079(3) 0.047(3) 0.062(3) 0.000(3) 0.001(3) 0.017(3)
C43 0.066(3) 0.050(4) 0.062(3) -0.004(3) 0.009(3) -0.011(3)
C44 0.081(3) 0.043(3) 0.056(3) 0.003(3) 0.000(3) 0.018(3)
C45 0.082(3) 0.055(3) 0.042(2) 0.000(3) -0.005(2) -0.007(3)
C46 0.073(3) 0.045(3) 0.056(3) 0.006(3) -0.005(2) 0.013(3)
C47 0.082(3) 0.051(3) 0.051(3) -0.007(3) 0.015(3) 0.008(3)
C48 0.079(3) 0.056(3) 0.050(3) 0.001(3) 0.018(2) 0.002(3)
C49 0.090(3) 0.035(3) 0.057(3) 0.006(3) 0.006(3) 0.016(3)
C50 0.079(3) 0.038(3) 0.056(3) 0.005(3) 0.001(3) 0.000(3)
C51 0.087(3) 0.045(3) 0.050(3) -0.008(3) 0.010(3) 0.009(3)
C52 0.075(3) 0.055(3) 0.050(3) -0.007(2) -0.009(3) -0.003(3)
C53 0.082(3) 0.049(3) 0.054(3) -0.011(3) -0.004(3) -0.007(3)
C92 0.072(3) 0.038(4) 0.056(3) -0.003(3) 0.004(3) 0.002(3)
C54 0.081(3) 0.037(3) 0.044(3) 0.003(2) 0.013(2) -0.004(3)
C55 0.072(3) 0.057(4) 0.067(3) -0.002(3) 0.016(3) -0.006(3)
C56 0.084(3) 0.054(3) 0.052(3) 0.013(3) 0.015(3) -0.005(3)
C93 0.075(6) 0.052(6) 0.086(5) -0.003(4) -0.012(5) 0.012(5)
C57 0.072(3) 0.055(4) 0.068(3) -0.002(3) 0.010(3) -0.013(3)
C94 0.071(4) 0.041(4) 0.065(3) -0.006(3) 0.001(3) -0.002(3)
C58 0.067(3) 0.043(3) 0.044(3) 0.000(2) 0.008(2) 0.003(3)
C59 0.087(3) 0.046(3) 0.052(3) -0.015(2) 0.000(3) 0.000(3)
C95 0.099(7) 0.049(7) 0.040(4) -0.003(3) 0.006(4) 0.016(5)
C60 0.087(3) 0.043(3) 0.059(3) -0.005(3) 0.004(3) 0.014(3)
C61 0.071(3) 0.056(3) 0.053(3) 0.001(3) -0.015(2) 0.007(3)
C62 0.066(3) 0.046(3) 0.049(3) -0.003(3) 0.010(2) -0.002(3)
C63 0.077(3) 0.041(3) 0.063(3) -0.004(3) 0.007(3) -0.017(3)
C64 0.072(3) 0.052(4) 0.064(3) -0.005(3) 0.005(3) 0.010(3)
C96 0.135(5) 0.043(5) 0.039(3) 0.007(3) -0.010(3) -0.006(4)
C65 0.079(3) 0.054(3) 0.046(3) 0.011(3) -0.007(3) 0.003(3)
C97 0.088(4) 0.041(4) 0.054(3) 0.000(3) 0.008(3) 0.009(3)
C98 0.088(6) 0.060(6) 0.062(5) -0.011(4) 0.005(4) 0.008(5)
C99 0.131(5) 0.045(5) 0.047(3) 0.010(3) -0.010(3) -0.018(4)
C66 0.090(3) 0.046(3) 0.049(3) -0.011(3) 0.005(3) 0.005(3)
C67 0.088(3) 0.051(3) 0.044(3) -0.003(3) 0.004(3) -0.003(3)
C68 0.087(3) 0.035(3) 0.060(3) 0.006(3) 0.007(3) -0.005(3)
C100 0.124(5) 0.058(4) 0.044(3) -0.001(3) -0.009(3) 0.017(4)
C69 0.093(3) 0.035(3) 0.056(3) 0.006(3) 0.007(3) 0.009(3)
C70 0.073(3) 0.032(3) 0.051(3) 0.000(2) -0.001(2) 0.004(3)
C101 0.110(7) 0.069(7) 0.080(5) -0.018(5) 0.035(5) -0.008(6)
C102 0.120(5) 0.078(4) 0.058(3) -0.002(3) -0.022(3) 0.017(4)
C103 0.114(4) 0.075(4) 0.052(3) -0.001(3) -0.019(3) 0.022(4)
C104 0.155(5) 0.055(5) 0.064(3) 0.011(3) -0.029(4) -0.029(4)
C105 0.088(4) 0.043(4) 0.060(3) -0.003(3) 0.013(3) 0.003(3)
C71 0.068(3) 0.038(3) 0.054(3) 0.001(2) -0.001(3) -0.012(3)
C72 0.084(3) 0.046(3) 0.052(3) 0.015(3) 0.006(3) -0.004(3)
C106 0.068(4) 0.043(4) 0.064(3) -0.008(3) -0.002(3) -0.004(3)
C107 0.104(7) 0.086(7) 0.064(5) -0.002(4) -0.015(5) 0.025(6)
C73 0.079(3) 0.041(3) 0.060(3) 0.010(3) 0.006(3) -0.009(3)
C74 0.062(3) 0.053(4) 0.065(3) -0.004(3) 0.001(3) -0.004(3)
C108 0.091(4) 0.047(4) 0.062(3) 0.000(3) 0.021(3) 0.004(3)
C109 0.154(5) 0.050(5) 0.058(3) 0.004(3) -0.030(4) -0.016(4)
C110 0.141(5) 0.056(5) 0.058(3) 0.013(3) -0.019(4) -0.024(4)
C111 0.118(5) 0.065(4) 0.044(3) -0.001(3) -0.012(3) 0.022(4)
C75 0.074(3) 0.053(4) 0.067(3) -0.009(3) 0.012(3) 0.008(3)
C76 0.091(3) 0.035(3) 0.060(3) -0.002(3) 0.005(3) -0.001(3)
C112 0.084(6) 0.069(7) 0.095(6) -0.003(5) 0.012(5) -0.013(5)
C77 0.079(3) 0.044(3) 0.054(3) 0.006(3) -0.004(3) 0.007(3)
C78 0.091(3) 0.036(3) 0.059(3) -0.001(3) 0.002(3) 0.010(3)
C113 0.134(8) 0.075(7) 0.046(4) 0.000(4) 0.004(5) 0.015(6)
C114 0.152(9) 0.103(8) 0.076(6) 0.004(5) -0.033(6) -0.010(7)
C115 0.187(9) 0.092(8) 0.097(7) 0.026(6) -0.040(7) -0.045(7)
S1 0.166(4) 0.121(3) 0.096(2) 0.009(2) 0.012(2) 0.004(3)
S3 0.111(3) 0.189(5) 0.185(4) -0.029(4) -0.002(3) 0.039(3)
S2 0.181(5) 0.184(5) 0.153(4) -0.011(3) -0.042(4) -0.018(4)
S4 0.212(6) 0.314(8) 0.183(5) 0.039(5) 0.039(5) 0.119(6)
C116 0.174(7) 0.135(7) 0.111(6) -0.012(6) -0.023(6) 0.004(7)
C117 0.143(7) 0.255(8) 0.159(7) -0.002(8) 0.029(7) 0.080(7)
S6 0.197(4) 0.197(4) 0.196(4) 0.0019(10) 0.0013(11) 0.0009(10)
S5 0.203(4) 0.201(4) 0.203(4) -0.0014(10) 0.0005(11) -0.0004(10)
Ce3 0.115(13) 0.081(13) 0.071(8) -0.018(7) 0.017(8) -0.004(10)
Ce4 0.080(10) 0.076(12) 0.072(8) 0.019(7) 0.014(6) -0.009(8)
C118 0.200(4) 0.200(4) 0.200(4) 0.0000(10) -0.0001(10) -0.0003(10)

loop_
_atom_type_symbol
_atom_type_description
_atom_type_scat_dispersion_real
_atom_type_scat_dispersion_imag
_atom_type_scat_source
C C 0.0033 0.0016 'International Tables Vol C Tables 4.2.6.8 and 6.1.1.4'
H H 0.0000 0.0000 'International Tables Vol C Tables 4.2.6.8 and 6.1.1.4'
Si Si 0.0817 0.0704 'International Tables Vol C Tables 4.2.6.8 and 6.1.1.4'
Ce Ce -0.2486 2.6331 'International Tables Vol C Tables 4.2.6.8 and 6.1.1.4'
S S 0.1246 0.1234 'International Tables Vol C Tables 4.2.6.8 and 6.1.1.4'

loop_
_geom_angle_atom_site_label_1
_geom_angle_atom_site_label_2
_geom_angle_atom_site_label_3
_geom_angle
_geom_angle_site_symmetry_1
_geom_angle_site_symmetry_3
_geom_angle_publ_flag
C74 Ce1 C43 33.4(3) . . ?
C74 Ce1 C34 34.9(3) . . ?
C43 Ce1 C34 61.5(3) . . ?
C74 Ce1 C36 60.9(3) . . ?
C43 Ce1 C36 70.1(3) . . ?
C34 Ce1 C36 35.1(3) . . ?
C74 Ce1 C22 59.5(3) . . ?
C43 Ce1 C22 32.9(3) . . ?
C34 Ce1 C22 71.8(3) . . ?
C36 Ce1 C22 59.0(3) . . ?
C74 Ce1 C16 70.7(3) . . ?
C43 Ce1 C16 59.6(3) . . ?
C34 Ce1 C16 61.2(3) . . ?
C36 Ce1 C16 32.5(3) . . ?
C22 Ce1 C16 33.5(3) . . ?
C74 Ce1 C1 31.9(3) . . ?
C43 Ce1 C1 52.9(3) . . ?
C34 Ce1 C1 56.4(3) . . ?
C36 Ce1 C1 89.5(3) . . ?
C22 Ce1 C1 85.3(3) . . ?
C16 Ce1 C1 102.5(3) . . ?
C74 Ce1 C23 57.1(3) . . ?
C43 Ce1 C23 89.2(3) . . ?
C34 Ce1 C23 30.8(3) . . ?
C36 Ce1 C23 53.9(3) . . ?
C22 Ce1 C23 102.5(3) . . ?
C16 Ce1 C23 85.8(3) . . ?
C1 Ce1 C23 61.2(3) . . ?
C74 Ce1 C33 51.9(3) . . ?
C43 Ce1 C33 31.2(3) . . ?
C34 Ce1 C33 86.3(3) . . ?
C36 Ce1 C33 101.2(3) . . ?
C22 Ce1 C33 54.7(3) . . ?
C16 Ce1 C33 87.2(3) . . ?
C1 Ce1 C33 49.7(3) . . ?
C23 Ce1 C33 106.6(3) . . ?
C74 Ce1 C13 86.1(3) . . ?
C43 Ce1 C13 101.6(3) . . ?
C34 Ce1 C13 52.2(3) . . ?
C36 Ce1 C13 31.7(3) . . ?
C22 Ce1 C13 87.4(3) . . ?
C16 Ce1 C13 55.1(3) . . ?
C1 Ce1 C13 106.7(3) . . ?
C23 Ce1 C13 49.9(3) . . ?
C33 Ce1 C13 132.6(3) . . ?
C74 Ce1 C41 99.9(3) . . ?
C43 Ce1 C41 82.6(3) . . ?
C34 Ce1 C41 87.4(3) . . ?
C36 Ce1 C41 53.3(3) . . ?
C22 Ce1 C41 50.3(3) . . ?
C16 Ce1 C41 29.4(3) . . ?
C1 Ce1 C41 131.3(3) . . ?
C23 Ce1 C41 104.9(3) . . ?
C33 Ce1 C41 102.6(3) . . ?
C13 Ce1 C41 59.3(3) . . ?
C74 Ce1 C63 85.8(3) . . ?
C43 Ce1 C63 53.7(3) . . ?
C34 Ce1 C63 101.0(3) . . ?
C36 Ce1 C63 81.8(3) . . ?
C22 Ce1 C63 29.3(3) . . ?
C16 Ce1 C63 50.0(3) . . ?
C1 Ce1 C63 104.3(3) . . ?
C23 Ce1 C63 131.3(3) . . ?
C33 Ce1 C63 59.0(3) . . ?
C13 Ce1 C63 102.8(3) . . ?
C41 Ce1 C63 47.2(3) . . ?
C64 Ce2 C14 34.6(3) . . ?
C64 Ce2 C75 33.5(3) . . ?
C14 Ce2 C75 60.4(3) . . ?
C64 Ce2 C12 60.5(3) . . ?
C14 Ce2 C12 34.1(3) . . ?
C75 Ce2 C12 69.5(3) . . ?
C64 Ce2 C55 59.7(3) . . ?
C14 Ce2 C55 70.2(3) . . ?
C75 Ce2 C55 33.1(3) . . ?
C12 Ce2 C55 58.0(3) . . ?
C64 Ce2 C57 71.3(3) . . ?
C14 Ce2 C57 60.7(3) . . ?
C75 Ce2 C57 59.7(3) . . ?
C12 Ce2 C57 32.9(3) . . ?
C55 Ce2 C57 32.8(3) . . ?
C64 Ce2 C2 55.8(3) . . ?
C14 Ce2 C2 30.4(3) . . ?
C75 Ce2 C2 87.6(3) . . ?
C12 Ce2 C2 52.6(3) . . ?
C55 Ce2 C2 100.4(3) . . ?
C57 Ce2 C2 85.1(3) . . ?
C64 Ce2 C5 86.8(3) . . ?
C14 Ce2 C5 53.0(3) . . ?
C75 Ce2 C5 101.7(3) . . ?
C12 Ce2 C5 32.2(3) . . ?
C55 Ce2 C5 86.5(3) . . ?
C57 Ce2 C5 54.9(3) . . ?
C2 Ce2 C5 50.5(3) . . ?
C64 Ce2 C42 30.9(3) . . ?
C14 Ce2 C42 56.1(3) . . ?
C75 Ce2 C42 52.2(3) . . ?
C12 Ce2 C42 88.4(3) . . ?
C55 Ce2 C42 84.7(3) . . ?
C57 Ce2 C42 102.0(3) . . ?
C2 Ce2 C42 60.6(3) . . ?
C5 Ce2 C42 107.1(3) . . ?
C64 Ce2 C11 51.8(3) . . ?
C14 Ce2 C11 85.6(3) . . ?
C75 Ce2 C11 30.9(3) . . ?
C12 Ce2 C11 100.3(3) . . ?
C55 Ce2 C11 54.6(3) . . ?
C57 Ce2 C11 86.6(3) . . ?
C2 Ce2 C11 105.7(3) . . ?
C5 Ce2 C11 132.4(3) . . ?
C42 Ce2 C11 49.7(3) . . ?
C64 Ce2 C32 101.4(3) . . ?
C14 Ce2 C32 87.5(3) . . ?
C75 Ce2 C32 83.8(3) . . ?
C12 Ce2 C32 54.3(3) . . ?
C55 Ce2 C32 51.1(3) . . ?
C57 Ce2 C32 30.2(3) . . ?
C2 Ce2 C32 104.5(3) . . ?
C5 Ce2 C32 58.5(3) . . ?
C42 Ce2 C32 131.8(3) . . ?
C11 Ce2 C32 103.0(3) . . ?
C64 Ce2 C3 87.0(3) . . ?
C14 Ce2 C3 101.1(3) . . ?
C75 Ce2 C3 54.5(3) . . ?
C12 Ce2 C3 82.9(3) . . ?
C55 Ce2 C3 31.0(3) . . ?
C57 Ce2 C3 50.7(3) . . ?
C2 Ce2 C3 131.0(3) . . ?
C5 Ce2 C3 103.1(3) . . ?
C42 Ce2 C3 104.3(3) . . ?
C11 Ce2 C3 58.5(3) . . ?
C32 Ce2 C3 48.3(3) . . ?
C95 Si1 C88 116.5(4) . . ?
C95 Si1 C87 101.4(4) . . ?
C88 Si1 C87 108.6(4) . . ?
C95 Si1 C28 102.7(3) . . ?
C88 Si1 C28 104.3(3) . . ?
C87 Si1 C28 123.9(4) . . ?
C95 Si2 C96 118.4(5) . . ?
C95 Si2 C111 100.6(4) . . ?
C96 Si2 C111 107.9(5) . . ?
C95 Si2 C17 103.0(3) . . ?
C96 Si2 C17 104.0(4) . . ?
C111 Si2 C17 124.0(4) . . ?
C82 C79 H1 109.5 . . ?
C82 C79 H2 109.5 . . ?
H1 C79 H2 109.5 . . ?
C82 C79 H3 109.5 . . ?
H1 C79 H3 109.5 . . ?
H2 C79 H3 109.5 . . ?
C62 C1 C30 118.4(8) . . ?
C62 C1 C74 106.0(8) . . ?
C30 C1 C74 125.6(8) . . ?
C62 C1 Ce1 82.6(5) . . ?
C30 C1 Ce1 92.1(5) . . ?
C74 C1 Ce1 63.1(5) . . ?
C14 C2 C31 108.8(8) . . ?
C14 C2 C9 126.2(8) . . ?
C31 C2 C9 114.5(7) . . ?
C14 C2 Ce2 64.1(4) . . ?
C31 C2 Ce2 82.8(4) . . ?
C9 C2 Ce2 91.0(5) . . ?
C20 C3 C48 120.7(9) . . ?
C20 C3 C55 106.7(8) . . ?
C48 C3 C55 124.2(9) . . ?
C20 C3 Ce2 85.7(5) . . ?
C48 C3 Ce2 93.0(5) . . ?
C55 C3 Ce2 61.4(4) . . ?
C58 C4 C54 122.4(8) . . ?
C58 C4 C17 123.0(8) . . ?
C54 C4 C17 111.0(7) . . ?
C71 C5 C31 120.4(8) . . ?
C71 C5 C12 125.6(8) . . ?
C31 C5 C12 106.7(8) . . ?
C71 C5 Ce2 95.2(5) . . ?
C31 C5 Ce2 82.3(5) . . ?
C12 C5 Ce2 64.4(5) . . ?
C11 C6 C60 121.9(9) . . ?
C11 C6 C42 109.6(9) . . ?
C60 C6 C42 121.9(8) . . ?
C11 C6 Ce2 68.4(5) . . ?
C60 C6 Ce2 107.5(6) . . ?
C42 C6 Ce2 67.2(5) . . ?
C9 C7 C10 120.9(8) . . ?
C9 C7 C17 125.5(8) . . ?
C10 C7 C17 106.8(8) . . ?
C54 C8 C33 117.0(8) . . ?
C54 C8 C15 116.9(9) . . ?
C33 C8 C15 119.3(8) . . ?
C54 C8 Ce3 90.0(6) . . ?
C33 C8 Ce3 101.8(6) . . ?
C15 C8 Ce3 53.2(6) . . ?
C7 C9 C44 120.7(9) . . ?
C7 C9 C2 119.8(8) . . ?
C44 C9 C2 114.9(8) . . ?
C99 C80 H4 109.5 . . ?
C99 C80 H5 109.5 . . ?
H4 C80 H5 109.5 . . ?
C99 C80 H6 109.5 . . ?
H4 C80 H6 109.5 . . ?
H5 C80 H6 109.5 . . ?
C69 C10 C7 120.1(9) . . ?
C69 C10 C54 117.4(9) . . ?
C7 C10 C54 113.3(8) . . ?
C69 C10 Ce3 59.0(6) . . ?
C7 C10 Ce3 108.5(6) . . ?
C54 C10 Ce3 75.4(6) . . ?
C92 C81 C88 120.3(8) . . ?
C92 C81 C86 119.2(8) . . ?
C88 C81 C86 120.4(9) . . ?
C47 C11 C6 120.2(10) . . ?
C47 C11 C75 125.1(9) . . ?
C6 C11 C75 106.5(8) . . ?
C47 C11 Ce2 94.9(6) . . ?
C6 C11 Ce2 83.3(5) . . ?
C75 C11 Ce2 62.1(5) . . ?
C57 C12 C14 123.1(8) . . ?
C57 C12 C5 114.9(8) . . ?
C14 C12 C5 106.1(8) . . ?
C57 C12 Ce2 75.2(5) . . ?
C14 C12 Ce2 72.2(5) . . ?
C5 C12 Ce2 83.4(5) . . ?
C52 C13 C61 122.2(9) . . ?
C52 C13 C36 121.8(9) . . ?
C61 C13 C36 108.0(8) . . ?
C52 C13 Ce1 94.5(5) . . ?
C61 C13 Ce1 83.0(5) . . ?
C36 C13 Ce1 62.8(4) . . ?
C109 C82 C96 122.6(12) . . ?
C109 C82 C79 114.2(11) . . ?
C96 C82 C79 123.1(10) . . ?
C2 C14 C12 110.0(8) . . ?
C2 C14 C64 117.7(9) . . ?
C12 C14 C64 117.8(7) . . ?
C2 C14 Ce2 85.5(5) . . ?
C12 C14 Ce2 73.8(5) . . ?
C64 C14 Ce2 72.6(5) . . ?
C68 C15 C8 119.7(8) . . ?
C68 C15 C63 118.6(8) . . ?
C8 C15 C63 115.5(9) . . ?
C68 C15 Ce3 69.3(7) . . ?
C8 C15 Ce3 92.7(7) . . ?
C63 C15 Ce3 83.7(7) . . ?
C41 C16 C36 119.2(9) . . ?
C41 C16 C22 107.5(8) . . ?
C36 C16 C22 119.1(8) . . ?
C41 C16 Ce1 88.0(6) . . ?
C36 C16 Ce1 71.8(5) . . ?
C22 C16 Ce1 73.2(5) . . ?
C19 C17 C4 108.0(7) . . ?
C19 C17 C7 110.1(6) . . ?
C4 C17 C7 99.8(7) . . ?
C19 C17 Si2 114.2(6) . . ?
C4 C17 Si2 98.9(5) . . ?
C7 C17 Si2 122.8(5) . . ?
C73 C18 C32 116.7(8) . . ?
C73 C18 C71 118.5(8) . . ?
C32 C18 C71 117.4(8) . . ?
C73 C18 Ce4 66.6(7) . . ?
C32 C18 Ce4 85.2(7) . . ?
C71 C18 Ce4 91.3(6) . . ?
C89 C83 C102 117.7(10) . . ?
C89 C83 C114 127.3(10) . . ?
C102 C83 C114 114.9(12) . . ?
C29 C19 C31 117.0(8) . . ?
C29 C19 C17 122.6(8) . . ?
C31 C19 C17 118.2(7) . . ?
C3 C20 C32 110.4(8) . . ?
C3 C20 C56 123.6(9) . . ?
C32 C20 C56 118.9(9) . . ?
C3 C20 Ce4 109.1(7) . . ?
C32 C20 Ce4 67.8(6) . . ?
C56 C20 Ce4 69.1(6) . . ?
C87 C84 C105 121.1(8) . . ?
C87 C84 C98 122.3(8) . . ?
C105 C84 C98 116.6(9) . . ?
C38 C21 C51 112.1(9) . . ?
C38 C21 C60 120.2(9) . . ?
C51 C21 C60 118.3(9) . . ?
C63 C22 C43 119.0(8) . . ?
C63 C22 C16 106.7(8) . . ?
C43 C22 C16 119.4(9) . . ?
C63 C22 Ce1 88.3(6) . . ?
C43 C22 Ce1 70.7(5) . . ?
C16 C22 Ce1 73.3(5) . . ?
C61 C23 C34 108.4(8) . . ?
C61 C23 C46 120.1(9) . . ?
C34 C23 C46 123.8(8) . . ?
C61 C23 Ce1 85.8(6) . . ?
C34 C23 Ce1 64.8(5) . . ?
C46 C23 Ce1 90.9(5) . . ?
C70 C24 C30 120.6(7) . . ?
C70 C24 C28 109.5(7) . . ?
C30 C24 C28 121.9(8) . . ?
C48 C25 C67 122.4(9) . . ?
C48 C25 C39 124.6(9) . . ?
C67 C25 C39 103.1(8) . . ?
C71 C26 C29 123.5(8) . . ?
C71 C26 C70 122.5(7) . . ?
C29 C26 C70 105.5(7) . . ?
C71 C26 Ce4 62.0(5) . . ?
C29 C26 Ce4 110.0(6) . . ?
C70 C26 Ce4 75.0(5) . . ?
C72 C27 C65 121.6(9) . . ?
C72 C27 C77 107.8(8) . . ?
C65 C27 C77 120.5(9) . . ?
C72 C27 Ce4 55.4(5) . . ?
C65 C27 Ce4 102.0(7) . . ?
C77 C27 Ce4 79.4(6) . . ?
C58 C28 C29 109.6(6) . . ?
C58 C28 C24 111.8(7) . . ?
C29 C28 C24 99.1(6) . . ?
C58 C28 Si1 114.5(5) . . ?
C29 C28 Si1 99.7(5) . . ?
C24 C28 Si1 119.7(6) . . ?
C19 C29 C26 121.4(8) . . ?
C19 C29 C28 122.6(7) . . ?
C26 C29 C28 111.9(7) . . ?
C106 C85 C88 119.1(8) . . ?
C106 C85 C93 117.5(8) . . ?
C88 C85 C93 123.3(9) . . ?
C81 C86 H7 109.5 . . ?
C81 C86 H8 109.5 . . ?
H7 C86 H8 109.5 . . ?
C81 C86 H9 109.5 . . ?
H7 C86 H9 109.5 . . ?
H8 C86 H9 109.5 . . ?
C1 C30 C24 118.9(7) . . ?
C1 C30 C46 116.6(8) . . ?
C24 C30 C46 118.5(8) . . ?
C19 C31 C2 125.7(8) . . ?
C19 C31 C5 120.8(8) . . ?
C2 C31 C5 108.3(7) . . ?
C19 C31 Ce2 108.7(5) . . ?
C2 C31 Ce2 68.1(4) . . ?
C5 C31 Ce2 68.3(4) . . ?
C18 C32 C57 124.9(8) . . ?
C18 C32 C20 121.7(9) . . ?
C57 C32 C20 105.8(8) . . ?
C18 C32 Ce4 58.8(6) . . ?
C57 C32 Ce4 112.0(7) . . ?
C20 C32 Ce4 78.0(6) . . ?
C18 C32 Ce2 93.6(5) . . ?
C57 C32 Ce2 62.2(5) . . ?
C20 C32 Ce2 85.6(5) . . ?
Ce4 C32 Ce2 50.3(4) . . ?
C62 C33 C8 120.0(8) . . ?
C62 C33 C43 108.5(8) . . ?
C8 C33 C43 123.3(8) . . ?
C62 C33 Ce1 82.3(5) . . ?
C8 C33 Ce1 94.8(5) . . ?
C43 C33 Ce1 63.3(4) . . ?
C23 C34 C74 119.0(8) . . ?
C23 C34 C36 109.6(8) . . ?
C74 C34 C36 114.1(9) . . ?
C23 C34 Ce1 84.4(5) . . ?
C74 C34 Ce1 71.1(5) . . ?
C36 C34 Ce1 72.5(5) . . ?
C40 C35 C41 123.2(9) . . ?
C40 C35 C63 124.5(9) . . ?
C41 C35 C63 104.8(9) . . ?
C40 C35 Ce3 71.3(7) . . ?
C41 C35 Ce3 105.7(7) . . ?
C63 C35 Ce3 70.2(6) . . ?
C84 C87 C97 117.3(8) . . ?
C84 C87 Si1 128.4(6) . . ?
C97 C87 Si1 114.2(7) . . ?
C81 C88 C85 115.7(8) . . ?
C81 C88 Si1 118.3(7) . . ?
C85 C88 Si1 126.0(7) . . ?
C16 C36 C13 118.6(9) . . ?
C16 C36 C34 123.6(8) . . ?
C13 C36 C34 104.0(8) . . ?
C16 C36 Ce1 75.7(5) . . ?
C13 C36 Ce1 85.6(5) . . ?
C34 C36 Ce1 72.4(5) . . ?
C45 C37 C39 108.9(9) . . ?
C45 C37 C65 122.8(9) . . ?
C39 C37 C65 118.3(8) . . ?
C21 C38 C40 121.9(9) . . ?
C21 C38 C59 108.0(9) . . ?
C40 C38 C59 118.6(9) . . ?
C83 C89 C100 123.7(9) . . ?
C83 C89 H10 118.1 . . ?
C100 C89 H10 118.1 . . ?
C37 C39 C56 121.7(8) . . ?
C37 C39 C25 109.9(8) . . ?
C56 C39 C25 117.6(9) . . ?
C35 C40 C38 118.6(9) . . ?
C35 C40 C76 116.7(8) . . ?
C38 C40 C76 118.4(10) . . ?
C35 C40 Ce3 75.9(7) . . ?
C38 C40 Ce3 105.7(7) . . ?
C76 C40 Ce3 64.4(6) . . ?
C16 C41 C53 123.8(9) . . ?
C16 C41 C35 110.3(8) . . ?
C53 C41 C35 119.2(9) . . ?
C16 C41 Ce1 62.7(5) . . ?
C53 C41 Ce1 94.1(6) . . ?
C35 C41 Ce1 87.0(5) . . ?
C97 C90 C108 123.3(8) . . ?
C97 C90 H11 118.4 . . ?
C108 C90 H11 118.4 . . ?
C97 C91 H47 109.5 . . ?
C97 C91 H48 109.5 . . ?
H47 C91 H48 109.5 . . ?
C97 C91 H49 109.5 . . ?
H47 C91 H49 109.5 . . ?
H48 C91 H49 109.5 . . ?
C64 C42 C6 106.4(8) . . ?
C64 C42 C44 123.8(8) . . ?
C6 C42 C44 120.1(9) . . ?
C64 C42 Ce2 62.9(5) . . ?
C6 C42 Ce2 84.3(5) . . ?
C44 C42 Ce2 90.7(6) . . ?
C74 C43 C22 122.1(8) . . ?
C74 C43 C33 107.3(8) . . ?
C22 C43 C33 117.8(9) . . ?
C74 C43 Ce1 72.7(5) . . ?
C22 C43 Ce1 76.4(5) . . ?
C33 C43 Ce1 85.5(5) . . ?
C49 C44 C42 116.2(8) . . ?
C49 C44 C9 117.5(9) . . ?
C42 C44 C9 119.4(9) . . ?
C37 C45 C52 121.9(8) . . ?
C37 C45 C67 107.9(8) . . ?
C52 C45 C67 120.6(9) . . ?
C23 C46 C77 117.4(8) . . ?
C23 C46 C30 119.3(9) . . ?
C77 C46 C30 118.1(8) . . ?
C51 C47 C11 116.1(9) . . ?
C51 C47 C48 119.7(9) . . ?
C11 C47 C48 117.6(9) . . ?
C25 C48 C3 116.8(9) . . ?
C25 C48 C47 119.0(9) . . ?
C3 C48 C47 118.0(8) . . ?
C44 C49 C69 122.3(8) . . ?
C44 C49 C78 123.3(9) . . ?
C69 C49 C78 106.3(9) . . ?
C44 C49 Ce3 107.8(7) . . ?
C69 C49 Ce3 61.7(6) . . ?
C78 C49 Ce3 69.8(6) . . ?
C77 C50 C70 119.4(8) . . ?
C77 C50 C73 111.1(8) . . ?
C70 C50 C73 118.1(8) . . ?
C77 C50 Ce4 89.9(7) . . ?
C70 C50 Ce4 91.8(6) . . ?
C73 C50 Ce4 53.9(6) . . ?
C47 C51 C21 125.2(8) . . ?
C47 C51 C66 119.3(9) . . ?
C21 C51 C66 105.0(9) . . ?
C45 C52 C13 115.6(9) . . ?
C45 C52 C53 119.5(9) . . ?
C13 C52 C53 118.8(8) . . ?
C59 C53 C41 116.2(9) . . ?
C59 C53 C52 118.0(9) . . ?
C41 C53 C52 117.0(9) . . ?
C81 C92 C94 123.1(9) . . ?
C81 C92 H15 118.5 . . ?
C94 C92 H15 118.5 . . ?
C8 C54 C10 124.5(8) . . ?
C8 C54 C4 120.5(8) . . ?
C10 C54 C4 105.6(8) . . ?
C8 C54 Ce3 61.3(5) . . ?
C10 C54 Ce3 76.7(6) . . ?
C4 C54 Ce3 108.6(6) . . ?
C75 C55 C57 121.4(8) . . ?
C75 C55 C3 116.7(8) . . ?
C57 C55 C3 106.9(9) . . ?
C75 C55 Ce2 71.2(5) . . ?
C57 C55 Ce2 73.7(5) . . ?
C3 C55 Ce2 87.6(5) . . ?
C72 C56 C39 118.1(9) . . ?
C72 C56 C20 119.5(8) . . ?
C39 C56 C20 115.6(9) . . ?
C72 C56 Ce4 63.8(6) . . ?
C39 C56 Ce4 105.8(7) . . ?
C20 C56 Ce4 76.9(6) . . ?
C85 C93 H16 109.5 . . ?
C85 C93 H17 109.5 . . ?
H16 C93 H17 109.5 . . ?
C85 C93 H18 109.5 . . ?
H16 C93 H18 109.5 . . ?
H17 C93 H18 109.5 . . ?
C12 C57 C55 117.4(9) . . ?
C12 C57 C32 119.0(8) . . ?
C55 C57 C32 109.8(8) . . ?
C12 C57 Ce2 71.9(5) . . ?
C55 C57 Ce2 73.5(5) . . ?
C32 C57 Ce2 87.7(6) . . ?
C106 C94 C92 117.0(9) . . ?
C106 C94 C112 123.7(10) . . ?
C92 C94 C112 119.3(9) . . ?
C4 C58 C62 115.6(8) . . ?
C4 C58 C28 121.2(8) . . ?
C62 C58 C28 120.5(8) . . ?
C53 C59 C66 122.0(9) . . ?
C53 C59 C38 123.5(8) . . ?
C66 C59 C38 105.4(9) . . ?
Si2 C95 Si1 137.2(4) . . ?
Si2 C95 H19 102.8 . . ?
Si1 C95 H19 102.8 . . ?
Si2 C95 H20 102.8 . . ?
Si1 C95 H20 102.8 . . ?
H19 C95 H20 105.0 . . ?
C78 C60 C6 117.5(8) . . ?
C78 C60 C21 118.8(10) . . ?
C6 C60 C21 117.3(9) . . ?
C23 C61 C65 123.4(9) . . ?
C23 C61 C13 109.4(8) . . ?
C65 C61 C13 119.5(9) . . ?
C23 C61 Ce1 66.1(5) . . ?
C65 C61 Ce1 106.8(5) . . ?
C13 C61 Ce1 68.1(4) . . ?
C58 C62 C33 123.4(8) . . ?
C58 C62 C1 123.0(8) . . ?
C33 C62 C1 109.3(8) . . ?
C58 C62 Ce1 110.0(5) . . ?
C33 C62 Ce1 69.1(4) . . ?
C1 C62 Ce1 68.5(4) . . ?
C22 C63 C15 124.6(8) . . ?
C22 C63 C35 110.5(8) . . ?
C15 C63 C35 116.6(9) . . ?
C22 C63 Ce3 110.1(8) . . ?
C15 C63 Ce3 59.3(6) . . ?
C35 C63 Ce3 75.0(6) . . ?
C22 C63 Ce1 62.4(5) . . ?
C15 C63 Ce1 92.5(5) . . ?
C35 C63 Ce1 86.6(5) . . ?
Ce3 C63 Ce1 48.2(5) . . ?
C42 C64 C75 109.1(8) . . ?
C42 C64 C14 117.9(8) . . ?
C75 C64 C14 118.7(9) . . ?
C42 C64 Ce2 86.2(6) . . ?
C75 C64 Ce2 73.5(5) . . ?
C14 C64 Ce2 72.8(5) . . ?
C99 C96 C82 116.7(9) . . ?
C99 C96 Si2 125.9(8) . . ?
C82 C96 Si2 117.3(9) . . ?
C27 C65 C37 120.2(9) . . ?
C27 C65 C61 117.0(8) . . ?
C37 C65 C61 116.8(9) . . ?
C90 C97 C87 119.3(9) . . ?
C90 C97 C91 116.2(8) . . ?
C87 C97 C91 124.5(8) . . ?
C84 C98 H21 109.5 . . ?
C84 C98 H22 109.5 . . ?
H21 C98 H22 109.5 . . ?
C84 C98 H23 109.5 . . ?
H21 C98 H23 109.5 . . ?
H22 C98 H23 109.5 . . ?
C110 C99 C80 118.3(12) . . ?
C110 C99 C96 119.0(11) . . ?
C80 C99 C96 122.7(9) . . ?
C67 C66 C59 119.3(9) . . ?
C67 C66 C51 121.5(9) . . ?
C59 C66 C51 109.4(8) . . ?
C66 C67 C45 120.4(9) . . ?
C66 C67 C25 118.0(9) . . ?
C45 C67 C25 110.1(8) . . ?
C15 C68 C76 120.7(8) . . ?
C15 C68 C69 121.7(8) . . ?
C76 C68 C69 106.9(9) . . ?
C15 C68 Ce3 70.9(7) . . ?
C76 C68 Ce3 76.2(6) . . ?
C69 C68 Ce3 91.6(8) . . ?
C89 C100 C111 118.4(11) . . ?
C89 C100 C113 115.5(9) . . ?
C111 C100 C113 126.1(10) . . ?
C49 C69 C10 118.2(9) . . ?
C49 C69 C68 110.4(8) . . ?
C10 C69 C68 119.7(9) . . ?
C49 C69 Ce3 89.2(7) . . ?
C10 C69 Ce3 92.6(6) . . ?
C68 C69 Ce3 53.8(6) . . ?
C24 C70 C50 120.9(8) . . ?
C24 C70 C26 111.6(7) . . ?
C50 C70 C26 118.2(8) . . ?
C24 C70 Ce4 109.5(6) . . ?
C50 C70 Ce4 58.5(5) . . ?
C26 C70 Ce4 75.7(5) . . ?
C108 C101 H24 109.5 . . ?
C108 C101 H25 109.5 . . ?
H24 C101 H25 109.5 . . ?
C108 C101 H26 109.5 . . ?
H24 C101 H26 109.5 . . ?
H25 C101 H26 109.5 . . ?
C103 C102 C83 121.3(12) . . ?
C103 C102 H27 119.3 . . ?
C83 C102 H27 119.3 . . ?
C102 C103 C111 120.8(9) . . ?
C102 C103 C107 115.3(11) . . ?
C111 C103 C107 123.9(9) . . ?
C109 C104 C110 120.3(11) . . ?
C109 C104 C115 122.1(12) . . ?
C110 C104 C115 117.3(13) . . ?
C108 C105 C84 122.4(10) . . ?
C108 C105 H28 118.8 . . ?
C84 C105 H28 118.8 . . ?
C26 C71 C5 116.0(7) . . ?
C26 C71 C18 120.1(8) . . ?
C5 C71 C18 117.5(8) . . ?
C26 C71 Ce4 89.1(6) . . ?
C5 C71 Ce4 103.5(7) . . ?
C18 C71 Ce4 54.2(5) . . ?
C56 C72 C27 119.6(9) . . ?
C56 C72 C73 118.3(9) . . ?
C27 C72 C73 110.2(8) . . ?
C56 C72 Ce4 81.4(7) . . ?
C27 C72 Ce4 93.1(7) . . ?
C73 C72 Ce4 61.2(6) . . ?
C94 C106 C85 124.6(9) . . ?
C94 C106 H29 117.7 . . ?
C85 C106 H29 117.7 . . ?
C103 C107 H30 109.5 . . ?
C103 C107 H31 109.5 . . ?
H30 C107 H31 109.5 . . ?
C103 C107 H32 109.5 . . ?
H30 C107 H32 109.5 . . ?
H31 C107 H32 109.5 . . ?
C18 C73 C72 123.9(9) . . ?
C18 C73 C50 122.5(7) . . ?
C72 C73 C50 103.8(8) . . ?
C18 C73 Ce4 73.1(7) . . ?
C72 C73 Ce4 78.4(7) . . ?
C50 C73 Ce4 89.1(7) . . ?
C43 C74 C1 108.8(8) . . ?
C43 C74 C34 121.8(8) . . ?
C1 C74 C34 115.1(8) . . ?
C43 C74 Ce1 73.8(5) . . ?
C1 C74 Ce1 85.0(5) . . ?
C34 C74 Ce1 73.9(5) . . ?
C105 C108 C90 116.5(9) . . ?
C105 C108 C101 123.1(10) . . ?
C90 C108 C101 120.5(9) . . ?
C82 C109 C104 118.8(12) . . ?
C82 C109 H33 120.6 . . ?
C104 C109 H33 120.6 . . ?
C99 C110 C104 122.4(13) . . ?
C99 C110 H34 118.8 . . ?
C104 C110 H34 118.8 . . ?
C100 C111 C103 117.9(9) . . ?
C100 C111 Si2 115.7(9) . . ?
C103 C111 Si2 126.2(7) . . ?
C64 C75 C55 121.5(8) . . ?
C64 C75 C11 108.2(9) . . ?
C55 C75 C11 118.1(9) . . ?
C64 C75 Ce2 73.0(5) . . ?
C55 C75 Ce2 75.7(5) . . ?
C11 C75 Ce2 87.0(6) . . ?
C40 C76 C68 121.9(9) . . ?
C40 C76 C78 120.6(8) . . ?
C68 C76 C78 108.3(8) . . ?
C40 C76 Ce3 80.1(7) . . ?
C68 C76 Ce3 64.9(6) . . ?
C78 C76 Ce3 95.8(8) . . ?
C94 C112 H35 109.5 . . ?
C94 C112 H36 109.5 . . ?
H35 C112 H36 109.5 . . ?
C94 C112 H37 109.5 . . ?
H35 C112 H37 109.5 . . ?
H36 C112 H37 109.5 . . ?
C50 C77 C46 122.1(7) . . ?
C50 C77 C27 106.9(8) . . ?
C46 C77 C27 120.2(9) . . ?
C50 C77 Ce4 60.5(6) . . ?
C46 C77 Ce4 105.7(6) . . ?
C27 C77 Ce4 69.6(6) . . ?
C60 C78 C76 119.5(8) . . ?
C60 C78 C49 119.5(9) . . ?
C76 C78 C49 107.9(8) . . ?
C60 C78 Ce3 99.4(7) . . ?
C76 C78 Ce3 52.9(6) . . ?
C49 C78 Ce3 80.3(6) . . ?
C100 C113 H38 109.5 . . ?
C100 C113 H39 109.5 . . ?
H38 C113 H39 109.5 . . ?
C100 C113 H40 109.5 . . ?
H38 C113 H40 109.5 . . ?
H39 C113 H40 109.5 . . ?
C83 C114 H41 109.5 . . ?
C83 C114 H42 109.5 . . ?
H41 C114 H42 109.5 . . ?
C83 C114 H43 109.5 . . ?
H41 C114 H43 109.5 . . ?
H42 C114 H43 109.5 . . ?
C104 C115 H44 109.5 . . ?
C104 C115 H45 109.5 . . ?
H44 C115 H45 109.5 . . ?
C104 C115 H46 109.5 . . ?
H44 C115 H46 109.5 . . ?
H45 C115 H46 109.5 . . ?
S1 C116 S2 164.9(15) . . ?
S3 C117 S4 169(2) . . ?
C68 Ce3 C15 39.8(5) . . ?
C68 Ce3 C76 38.9(5) . . ?
C15 Ce3 C76 70.1(7) . . ?
C68 Ce3 C63 66.5(7) . . ?
C15 Ce3 C63 37.0(4) . . ?
C76 Ce3 C63 76.0(7) . . ?
C68 Ce3 C40 67.1(6) . . ?
C15 Ce3 C40 79.9(7) . . ?
C76 Ce3 C40 35.5(4) . . ?
C63 Ce3 C40 62.8(6) . . ?
C68 Ce3 C35 75.6(7) . . ?
C15 Ce3 C35 65.4(6) . . ?
C76 Ce3 C35 60.9(6) . . ?
C63 Ce3 C35 34.8(4) . . ?
C40 Ce3 C35 32.7(4) . . ?
C68 Ce3 C69 34.5(4) . . ?
C15 Ce3 C69 64.2(6) . . ?
C76 Ce3 C69 57.5(5) . . ?
C63 Ce3 C69 98.4(7) . . ?
C40 Ce3 C69 92.7(7) . . ?
C35 Ce3 C69 109.5(8) . . ?
C68 Ce3 C8 63.0(5) . . ?
C15 Ce3 C8 34.1(4) . . ?
C76 Ce3 C8 100.4(7) . . ?
C63 Ce3 C8 58.9(5) . . ?
C40 Ce3 C8 113.7(8) . . ?
C35 Ce3 C8 93.3(7) . . ?
C69 Ce3 C8 68.3(5) . . ?
C68 Ce3 C78 55.5(6) . . ?
C15 Ce3 C78 94.4(8) . . ?
C76 Ce3 C78 31.3(4) . . ?
C63 Ce3 C78 107.2(7) . . ?
C40 Ce3 C78 57.0(5) . . ?
C35 Ce3 C78 88.4(6) . . ?
C69 Ce3 C78 51.2(5) . . ?
C8 Ce3 C78 115.8(7) . . ?
C68 Ce3 C49 53.2(6) . . ?
C15 Ce3 C49 90.5(7) . . ?
C76 Ce3 C49 52.8(5) . . ?
C63 Ce3 C49 119.1(8) . . ?
C40 Ce3 C49 85.3(6) . . ?
C35 Ce3 C49 113.7(7) . . ?
C69 Ce3 C49 29.0(3) . . ?
C8 Ce3 C49 97.0(6) . . ?
C78 Ce3 C49 30.0(3) . . ?
C68 Ce3 C54 64.9(5) . . ?
C15 Ce3 C54 54.9(4) . . ?
C76 Ce3 C54 102.7(7) . . ?
C63 Ce3 C54 86.6(6) . . ?
C40 Ce3 C54 130.3(8) . . ?
C35 Ce3 C54 119.7(7) . . ?
C69 Ce3 C54 51.8(4) . . ?
C8 Ce3 C54 28.7(3) . . ?
C78 Ce3 C54 102.9(6) . . ?
C49 Ce3 C54 76.4(5) . . ?
C68 Ce3 C10 55.5(5) . . ?
C15 Ce3 C10 67.1(5) . . ?
C76 Ce3 C10 85.7(6) . . ?
C63 Ce3 C10 103.9(6) . . ?
C40 Ce3 C10 120.3(8) . . ?
C35 Ce3 C10 128.7(7) . . ?
C69 Ce3 C10 28.5(3) . . ?
C8 Ce3 C10 53.3(4) . . ?
C78 Ce3 C10 76.9(5) . . ?
C49 Ce3 C10 48.8(4) . . ?
C54 Ce3 C10 27.9(3) . . ?
C73 Ce4 C18 40.3(5) . . ?
C73 Ce4 C72 40.4(4) . . ?
C18 Ce4 C72 72.3(6) . . ?
C73 Ce4 C32 65.4(6) . . ?
C18 Ce4 C32 36.0(4) . . ?
C72 Ce4 C32 76.3(5) . . ?
C73 Ce4 C56 66.9(5) . . ?
C18 Ce4 C56 80.1(5) . . ?
C72 Ce4 C56 34.8(4) . . ?
C32 Ce4 C56 62.5(4) . . ?
C73 Ce4 C50 37.0(4) . . ?
C18 Ce4 C50 67.1(6) . . ?
C72 Ce4 C50 59.2(5) . . ?
C32 Ce4 C50 100.0(7) . . ?
C56 Ce4 C50 93.8(6) . . ?
C73 Ce4 C20 76.2(5) . . ?
C18 Ce4 C20 65.2(5) . . ?
C72 Ce4 C20 62.3(5) . . ?
C32 Ce4 C20 34.2(4) . . ?
C56 Ce4 C20 34.0(3) . . ?
C50 Ce4 C20 112.3(6) . . ?
C73 Ce4 C71 63.9(6) . . ?
C18 Ce4 C71 34.6(4) . . ?
C72 Ce4 C71 103.0(7) . . ?
C32 Ce4 C71 59.2(5) . . ?
C56 Ce4 C71 114.5(6) . . ?
C50 Ce4 C71 70.3(5) . . ?
C20 Ce4 C71 93.2(6) . . ?
C73 Ce4 C27 58.4(5) . . ?
C18 Ce4 C27 97.7(7) . . ?
C72 Ce4 C27 31.6(4) . . ?
C32 Ce4 C27 107.9(6) . . ?
C56 Ce4 C27 56.5(4) . . ?
C50 Ce4 C27 53.2(4) . . ?
C20 Ce4 C27 89.7(5) . . ?
C71 Ce4 C27 119.4(7) . . ?
C73 Ce4 C77 55.9(5) . . ?
C18 Ce4 C77 93.7(7) . . ?
C72 Ce4 C77 53.6(5) . . ?
C32 Ce4 C77 120.5(7) . . ?
C56 Ce4 C77 85.6(5) . . ?
C50 Ce4 C77 29.7(3) . . ?
C20 Ce4 C77 116.0(6) . . ?
C71 Ce4 C77 99.7(6) . . ?
C27 Ce4 C77 31.1(3) . . ?
C73 Ce4 C70 58.2(5) . . ?
C18 Ce4 C70 69.7(6) . . ?
C72 Ce4 C70 88.7(6) . . ?
C32 Ce4 C70 105.5(6) . . ?
C56 Ce4 C70 122.5(7) . . ?
C50 Ce4 C70 29.7(3) . . ?
C20 Ce4 C70 131.7(7) . . ?
C71 Ce4 C70 54.4(4) . . ?
C27 Ce4 C70 80.1(5) . . ?
C77 Ce4 C70 50.6(4) . . ?
C73 Ce4 C26 67.7(6) . . ?
C18 Ce4 C26 56.7(5) . . ?
C72 Ce4 C26 106.8(7) . . ?
C32 Ce4 C26 87.3(6) . . ?
C56 Ce4 C26 132.8(7) . . ?
C50 Ce4 C26 54.5(4) . . ?
C20 Ce4 C26 120.8(6) . . ?
C71 Ce4 C26 28.8(3) . . ?
C27 Ce4 C26 107.6(6) . . ?
C77 Ce4 C26 79.6(5) . . ?
C70 Ce4 C26 29.3(3) . . ?
S6 C118 S5 158(3) . . ?

loop_
_geom_bond_atom_site_label_1
_geom_bond_atom_site_label_2
_geom_bond_distance
_geom_bond_site_symmetry_2
_geom_bond_publ_flag
Ce1 C74 2.466(9) . ?
Ce1 C43 2.480(8) . ?
Ce1 C34 2.504(9) . ?
Ce1 C36 2.504(8) . ?
Ce1 C22 2.553(9) . ?
Ce1 C16 2.555(9) . ?
Ce1 C1 2.754(8) . ?
Ce1 C23 2.754(9) . ?
Ce1 C33 2.766(7) . ?
Ce1 C13 2.808(8) . ?
Ce1 C41 2.874(9) . ?
Ce1 C63 2.881(9) . ?
Ce2 C64 2.479(9) . ?
Ce2 C14 2.481(8) . ?
Ce2 C75 2.485(9) . ?
Ce2 C12 2.502(10) . ?
Ce2 C55 2.543(9) . ?
Ce2 C57 2.545(9) . ?
Ce2 C2 2.750(7) . ?
Ce2 C5 2.756(9) . ?
Ce2 C42 2.778(9) . ?
Ce2 C11 2.807(9) . ?
Ce2 C32 2.875(9) . ?
Ce2 C3 2.894(8) . ?
Si1 C95 1.905(8) . ?
Si1 C88 1.920(9) . ?
Si1 C87 1.937(9) . ?
Si1 C28 1.985(7) . ?
Si2 C95 1.877(9) . ?
Si2 C96 1.879(11) . ?
Si2 C111 1.903(10) . ?
Si2 C17 1.982(7) . ?
C79 C82 1.492(16) . ?
C79 H1 0.9600 . ?
C79 H2 0.9600 . ?
C79 H3 0.9600 . ?
C1 C62 1.430(12) . ?
C1 C30 1.430(13) . ?
C1 C74 1.461(12) . ?
C2 C14 1.396(11) . ?
C2 C31 1.441(12) . ?
C2 C9 1.481(13) . ?
C3 C20 1.416(13) . ?
C3 C48 1.417(13) . ?
C3 C55 1.492(13) . ?
C4 C58 1.407(12) . ?
C4 C54 1.442(12) . ?
C4 C17 1.551(12) . ?
C5 C71 1.423(13) . ?
C5 C31 1.460(12) . ?
C5 C12 1.480(12) . ?
C6 C11 1.433(13) . ?
C6 C60 1.439(14) . ?
C6 C42 1.441(12) . ?
C7 C9 1.351(12) . ?
C7 C10 1.421(13) . ?
C7 C17 1.562(11) . ?
C8 C54 1.416(12) . ?
C8 C33 1.428(13) . ?
C8 C15 1.453(12) . ?
C8 Ce3 2.592(17) . ?
C9 C44 1.455(12) . ?
C80 C99 1.422(14) . ?
C80 H4 0.9600 . ?
C80 H5 0.9600 . ?
C80 H6 0.9600 . ?
C10 C69 1.417(13) . ?
C10 C54 1.430(13) . ?
C10 Ce3 2.970(17) . ?
C81 C92 1.363(12) . ?
C81 C88 1.426(12) . ?
C81 C86 1.513(12) . ?
C11 C47 1.426(13) . ?
C11 C75 1.442(14) . ?
C12 C57 1.429(12) . ?
C12 C14 1.460(14) . ?
C13 C52 1.417(13) . ?
C13 C61 1.459(14) . ?
C13 C36 1.479(13) . ?
C82 C109 1.339(15) . ?
C82 C96 1.452(15) . ?
C14 C64 1.474(13) . ?
C15 C68 1.407(14) . ?
C15 C63 1.455(13) . ?
C15 Ce3 2.08(2) . ?
C16 C41 1.410(14) . ?
C16 C36 1.415(13) . ?
C16 C22 1.474(12) . ?
C17 C19 1.489(12) . ?
C18 C73 1.394(13) . ?
C18 C32 1.416(13) . ?
C18 C71 1.444(11) . ?
C18 Ce4 2.063(18) . ?
C83 C89 1.371(16) . ?
C83 C102 1.421(14) . ?
C83 C114 1.547(15) . ?
C19 C29 1.381(11) . ?
C19 C31 1.435(12) . ?
C20 C32 1.458(13) . ?
C20 C56 1.458(13) . ?
C20 Ce4 2.538(15) . ?
C84 C87 1.367(13) . ?
C84 C105 1.407(12) . ?
C84 C98 1.547(11) . ?
C21 C38 1.387(14) . ?
C21 C51 1.415(13) . ?
C21 C60 1.444(13) . ?
C22 C63 1.412(14) . ?
C22 C43 1.426(13) . ?
C23 C61 1.416(12) . ?
C23 C34 1.417(13) . ?
C23 C46 1.425(12) . ?
C24 C70 1.396(12) . ?
C24 C30 1.440(12) . ?
C24 C28 1.548(10) . ?
C25 C48 1.384(13) . ?
C25 C67 1.450(13) . ?
C25 C39 1.482(13) . ?
C26 C71 1.389(12) . ?
C26 C29 1.432(11) . ?
C26 C70 1.454(12) . ?
C26 Ce4 2.881(17) . ?
C27 C72 1.407(13) . ?
C27 C65 1.411(13) . ?
C27 C77 1.477(12) . ?
C27 Ce4 2.684(17) . ?
C28 C58 1.476(12) . ?
C28 C29 1.543(11) . ?
C85 C106 1.371(13) . ?
C85 C88 1.430(12) . ?
C85 C93 1.569(12) . ?
C86 H7 0.9600 . ?
C86 H8 0.9600 . ?
C86 H9 0.9600 . ?
C30 C46 1.465(11) . ?
C32 C57 1.447(14) . ?
C32 Ce4 2.402(17) . ?
C33 C62 1.414(12) . ?
C33 C43 1.437(12) . ?
C34 C74 1.492(13) . ?
C34 C36 1.509(13) . ?
C35 C40 1.375(14) . ?
C35 C41 1.448(13) . ?
C35 C63 1.458(12) . ?
C35 Ce3 2.47(2) . ?
C87 C97 1.413(12) . ?
C37 C45 1.402(13) . ?
C37 C39 1.403(13) . ?
C37 C65 1.415(13) . ?
C38 C40 1.412(13) . ?
C38 C59 1.463(13) . ?
C89 C100 1.399(14) . ?
C89 H10 0.9300 . ?
C39 C56 1.458(13) . ?
C40 C76 1.419(12) . ?
C40 Ce3 2.409(18) . ?
C41 C53 1.445(13) . ?
C90 C97 1.378(12) . ?
C90 C108 1.388(14) . ?
C90 H11 0.9300 . ?
C91 C97 1.514(14) . ?
C91 H47 0.9600 . ?
C91 H48 0.9600 . ?
C91 H49 0.9600 . ?
C42 C64 1.429(14) . ?
C42 C44 1.449(13) . ?
C43 C74 1.423(13) . ?
C44 C49 1.404(14) . ?
C45 C52 1.416(13) . ?
C45 C67 1.434(13) . ?
C46 C77 1.433(13) . ?
C47 C51 1.407(13) . ?
C47 C48 1.460(13) . ?
C49 C69 1.404(13) . ?
C49 C78 1.467(12) . ?
C49 Ce3 2.89(2) . ?
C50 C77 1.393(12) . ?
C50 C70 1.425(11) . ?
C50 C73 1.475(13) . ?
C50 Ce4 2.449(19) . ?
C51 C66 1.456(13) . ?
C52 C53 1.472(13) . ?
C53 C59 1.396(14) . ?
C92 C94 1.368(12) . ?
C92 H15 0.9300 . ?
C54 Ce3 2.953(15) . ?
C55 C75 1.434(14) . ?
C55 C57 1.435(13) . ?
C56 C72 1.406(13) . ?
C56 Ce4 2.435(14) . ?
C93 H16 0.9600 . ?
C93 H17 0.9600 . ?
C93 H18 0.9600 . ?
C94 C106 1.337(13) . ?
C94 C112 1.490(14) . ?
C58 C62 1.412(11) . ?
C59 C66 1.452(14) . ?
C95 H19 0.9700 . ?
C95 H20 0.9700 . ?
C60 C78 1.416(13) . ?
C61 C65 1.420(13) . ?
C63 Ce3 2.40(2) . ?
C64 C75 1.430(12) . ?
C96 C99 1.429(16) . ?
C98 H21 0.9600 . ?
C98 H22 0.9600 . ?
C98 H23 0.9600 . ?
C99 C110 1.344(14) . ?
C66 C67 1.388(13) . ?
C68 C76 1.426(12) . ?
C68 C69 1.445(13) . ?
C68 Ce3 2.06(2) . ?
C100 C111 1.431(13) . ?
C100 C113 1.456(15) . ?
C69 Ce3 2.55(2) . ?
C70 Ce4 2.872(18) . ?
C101 C108 1.514(13) . ?
C101 H24 0.9600 . ?
C101 H25 0.9600 . ?
C101 H26 0.9600 . ?
C102 C103 1.369(14) . ?
C102 H27 0.9300 . ?
C103 C111 1.439(16) . ?
C103 C107 1.532(14) . ?
C104 C109 1.383(18) . ?
C104 C110 1.402(17) . ?
C104 C115 1.586(17) . ?
C105 C108 1.342(12) . ?
C105 H28 0.9300 . ?
C71 Ce4 2.544(17) . ?
C72 C73 1.464(12) . ?
C72 Ce4 2.211(16) . ?
C106 H29 0.9300 . ?
C107 H30 0.9600 . ?
C107 H31 0.9600 . ?
C107 H32 0.9600 . ?
C73 Ce4 1.979(19) . ?
C109 H33 0.9300 . ?
C110 H34 0.9300 . ?
C76 C78 1.438(14) . ?
C76 Ce3 2.21(2) . ?
C112 H35 0.9600 . ?
C112 H36 0.9600 . ?
C112 H37 0.9600 . ?
C77 Ce4 2.815(18) . ?
C78 Ce3 2.75(2) . ?
C113 H38 0.9600 . ?
C113 H39 0.9600 . ?
C113 H40 0.9600 . ?
C114 H41 0.9600 . ?
C114 H42 0.9600 . ?
C114 H43 0.9600 . ?
C115 H44 0.9600 . ?
C115 H45 0.9600 . ?
C115 H46 0.9600 . ?
S1 C116 1.494(16) . ?
S3 C117 1.512(19) . ?
S2 C116 1.560(16) . ?
S4 C117 1.54(2) . ?
S6 C118 1.524(10) . ?
S5 C118 1.540(10) . ?

loop_
_geom_torsion_atom_site_label_1
_geom_torsion_atom_site_label_2
_geom_torsion_atom_site_label_3
_geom_torsion_atom_site_label_4
_geom_torsion
_geom_torsion_site_symmetry_1
_geom_torsion_site_symmetry_2
_geom_torsion_site_symmetry_3
_geom_torsion_site_symmetry_4
_geom_torsion_publ_flag
C74 Ce1 C1 C62 112.3(8) . . . . ?
C43 Ce1 C1 C62 72.2(6) . . . . ?
C34 Ce1 C1 C62 149.7(6) . . . . ?
C36 Ce1 C1 C62 137.3(6) . . . . ?
C22 Ce1 C1 C62 78.4(5) . . . . ?
C16 Ce1 C1 C62 107.4(5) . . . . ?
C23 Ce1 C1 C62 -174.6(6) . . . . ?
C33 Ce1 C1 C62 32.1(5) . . . . ?
C13 Ce1 C1 C62 164.3(5) . . . . ?
C41 Ce1 C1 C62 100.7(6) . . . . ?
C63 Ce1 C1 C62 55.9(6) . . . . ?
C74 Ce1 C1 C30 -129.4(8) . . . . ?
C43 Ce1 C1 C30 -169.5(7) . . . . ?
C34 Ce1 C1 C30 -92.0(6) . . . . ?
C36 Ce1 C1 C30 -104.3(5) . . . . ?
C22 Ce1 C1 C30 -163.3(5) . . . . ?
C16 Ce1 C1 C30 -134.3(5) . . . . ?
C23 Ce1 C1 C30 -56.2(5) . . . . ?
C33 Ce1 C1 C30 150.4(7) . . . . ?
C13 Ce1 C1 C30 -77.4(5) . . . . ?
C41 Ce1 C1 C30 -140.9(5) . . . . ?
C63 Ce1 C1 C30 174.3(5) . . . . ?
C43 Ce1 C1 C74 -40.1(6) . . . . ?
C34 Ce1 C1 C74 37.4(6) . . . . ?
C36 Ce1 C1 C74 25.1(6) . . . . ?
C22 Ce1 C1 C74 -33.9(6) . . . . ?
C16 Ce1 C1 C74 -4.9(6) . . . . ?
C23 Ce1 C1 C74 73.2(6) . . . . ?
C33 Ce1 C1 C74 -80.2(6) . . . . ?
C13 Ce1 C1 C74 52.0(6) . . . . ?
C41 Ce1 C1 C74 -11.5(7) . . . . ?
C63 Ce1 C1 C74 -56.4(6) . . . . ?
C64 Ce2 C2 C14 36.1(6) . . . . ?
C75 Ce2 C2 C14 25.1(6) . . . . ?
C12 Ce2 C2 C14 -40.7(6) . . . . ?
C55 Ce2 C2 C14 -5.6(7) . . . . ?
C57 Ce2 C2 C14 -34.6(6) . . . . ?
C5 Ce2 C2 C14 -82.1(6) . . . . ?
C42 Ce2 C2 C14 72.2(6) . . . . ?
C11 Ce2 C2 C14 50.4(6) . . . . ?
C32 Ce2 C2 C14 -57.9(6) . . . . ?
C3 Ce2 C2 C14 -11.2(8) . . . . ?
C64 Ce2 C2 C31 151.1(7) . . . . ?
C14 Ce2 C2 C31 115.0(8) . . . . ?
C75 Ce2 C2 C31 140.1(6) . . . . ?
C12 Ce2 C2 C31 74.3(5) . . . . ?
C55 Ce2 C2 C31 109.4(5) . . . . ?
C57 Ce2 C2 C31 80.4(5) . . . . ?
C5 Ce2 C2 C31 32.9(5) . . . . ?
C42 Ce2 C2 C31 -172.8(6) . . . . ?
C11 Ce2 C2 C31 165.4(5) . . . . ?
C32 Ce2 C2 C31 57.1(5) . . . . ?
C3 Ce2 C2 C31 103.8(5) . . . . ?
C64 Ce2 C2 C9 -94.3(6) . . . . ?
C14 Ce2 C2 C9 -130.4(8) . . . . ?
C75 Ce2 C2 C9 -105.3(5) . . . . ?
C12 Ce2 C2 C9 -171.1(6) . . . . ?
C55 Ce2 C2 C9 -136.0(5) . . . . ?
C57 Ce2 C2 C9 -165.1(5) . . . . ?
C5 Ce2 C2 C9 147.5(6) . . . . ?
C42 Ce2 C2 C9 -58.3(5) . . . . ?
C11 Ce2 C2 C9 -80.0(5) . . . . ?
C32 Ce2 C2 C9 171.7(5) . . . . ?
C3 Ce2 C2 C9 -141.6(5) . . . . ?
C64 Ce2 C3 C20 -138.4(6) . . . . ?
C14 Ce2 C3 C20 -106.7(6) . . . . ?
C75 Ce2 C3 C20 -147.5(7) . . . . ?
C12 Ce2 C3 C20 -77.7(6) . . . . ?
C55 Ce2 C3 C20 -111.7(8) . . . . ?
C57 Ce2 C3 C20 -70.1(6) . . . . ?
C2 Ce2 C3 C20 -100.9(6) . . . . ?
C5 Ce2 C3 C20 -52.4(6) . . . . ?
C42 Ce2 C3 C20 -164.2(6) . . . . ?
C11 Ce2 C3 C20 175.6(7) . . . . ?
C32 Ce2 C3 C20 -30.2(5) . . . . ?
C64 Ce2 C3 C48 101.0(6) . . . . ?
C14 Ce2 C3 C48 132.8(6) . . . . ?
C75 Ce2 C3 C48 91.9(7) . . . . ?
C12 Ce2 C3 C48 161.7(7) . . . . ?
C55 Ce2 C3 C48 127.7(9) . . . . ?
C57 Ce2 C3 C48 169.3(8) . . . . ?
C2 Ce2 C3 C48 138.5(6) . . . . ?
C5 Ce2 C3 C48 -173.0(6) . . . . ?
C42 Ce2 C3 C48 75.3(6) . . . . ?
C11 Ce2 C3 C48 55.0(6) . . . . ?
C32 Ce2 C3 C48 -150.8(8) . . . . ?
C64 Ce2 C3 C55 -26.7(6) . . . . ?
C14 Ce2 C3 C55 5.0(6) . . . . ?
C75 Ce2 C3 C55 -35.8(5) . . . . ?
C12 Ce2 C3 C55 34.0(6) . . . . ?
C57 Ce2 C3 C55 41.6(6) . . . . ?
C2 Ce2 C3 C55 10.8(7) . . . . ?
C5 Ce2 C3 C55 59.3(6) . . . . ?
C42 Ce2 C3 C55 -52.5(6) . . . . ?
C11 Ce2 C3 C55 -72.7(6) . . . . ?
C32 Ce2 C3 C55 81.5(6) . . . . ?
C64 Ce2 C5 C71 160.7(6) . . . . ?
C14 Ce2 C5 C71 168.7(7) . . . . ?
C75 Ce2 C5 C71 130.5(5) . . . . ?
C12 Ce2 C5 C71 127.2(8) . . . . ?
C55 Ce2 C5 C71 100.9(6) . . . . ?
C57 Ce2 C5 C71 91.3(6) . . . . ?
C2 Ce2 C5 C71 -152.5(7) . . . . ?
C42 Ce2 C5 C71 -175.8(5) . . . . ?
C11 Ce2 C5 C71 133.6(5) . . . . ?
C32 Ce2 C5 C71 55.3(5) . . . . ?
C3 Ce2 C5 C71 74.6(6) . . . . ?
C64 Ce2 C5 C31 -79.3(5) . . . . ?
C14 Ce2 C5 C31 -71.3(6) . . . . ?
C75 Ce2 C5 C31 -109.5(5) . . . . ?
C12 Ce2 C5 C31 -112.8(8) . . . . ?
C55 Ce2 C5 C31 -139.1(6) . . . . ?
C57 Ce2 C5 C31 -148.7(7) . . . . ?
C2 Ce2 C5 C31 -32.5(5) . . . . ?
C42 Ce2 C5 C31 -55.8(6) . . . . ?
C11 Ce2 C5 C31 -106.4(5) . . . . ?
C32 Ce2 C5 C31 175.3(6) . . . . ?
C3 Ce2 C5 C31 -165.4(5) . . . . ?
C64 Ce2 C5 C12 33.5(6) . . . . ?
C14 Ce2 C5 C12 41.4(5) . . . . ?
C75 Ce2 C5 C12 3.3(6) . . . . ?
C55 Ce2 C5 C12 -26.3(6) . . . . ?
C57 Ce2 C5 C12 -35.9(5) . . . . ?
C2 Ce2 C5 C12 80.3(6) . . . . ?
C42 Ce2 C5 C12 57.0(6) . . . . ?
C11 Ce2 C5 C12 6.4(7) . . . . ?
C32 Ce2 C5 C12 -71.9(6) . . . . ?
C3 Ce2 C5 C12 -52.6(6) . . . . ?
C64 Ce2 C6 C11 -84.4(7) . . . . ?
C14 Ce2 C6 C11 -97.3(6) . . . . ?
C75 Ce2 C6 C11 -39.1(6) . . . . ?
C12 Ce2 C6 C11 -76.9(6) . . . . ?
C55 Ce2 C6 C11 -26.0(6) . . . . ?
C57 Ce2 C6 C11 -42.2(7) . . . . ?
C2 Ce2 C6 C11 -126.7(6) . . . . ?
C5 Ce2 C6 C11 -100.6(6) . . . . ?
C42 Ce2 C6 C11 -124.0(9) . . . . ?
C32 Ce2 C6 C11 -18.3(7) . . . . ?
C3 Ce2 C6 C11 4.5(6) . . . . ?
C64 Ce2 C6 C60 157.5(7) . . . . ?
C14 Ce2 C6 C60 144.6(6) . . . . ?
C75 Ce2 C6 C60 -157.2(7) . . . . ?
C12 Ce2 C6 C60 165.0(6) . . . . ?
C55 Ce2 C6 C60 -144.1(6) . . . . ?
C57 Ce2 C6 C60 -160.3(6) . . . . ?
C2 Ce2 C6 C60 115.2(6) . . . . ?
C5 Ce2 C6 C60 141.3(5) . . . . ?
C42 Ce2 C6 C60 117.9(9) . . . . ?
C11 Ce2 C6 C60 -118.1(9) . . . . ?
C32 Ce2 C6 C60 -136.4(5) . . . . ?
C3 Ce2 C6 C60 -113.6(6) . . . . ?
C64 Ce2 C6 C42 39.6(6) . . . . ?
C14 Ce2 C6 C42 26.7(6) . . . . ?
C75 Ce2 C6 C42 84.8(7) . . . . ?
C12 Ce2 C6 C42 47.1(6) . . . . ?
C55 Ce2 C6 C42 98.0(6) . . . . ?
C57 Ce2 C6 C42 81.8(6) . . . . ?
C2 Ce2 C6 C42 -2.8(6) . . . . ?
C5 Ce2 C6 C42 23.4(7) . . . . ?
C11 Ce2 C6 C42 124.0(9) . . . . ?
C32 Ce2 C6 C42 105.7(6) . . . . ?
C3 Ce2 C6 C42 128.4(6) . . . . ?
C10 C7 C9 C44 -6.0(12) . . . . ?
C17 C7 C9 C44 -153.2(8) . . . . ?
C10 C7 C9 C2 148.5(8) . . . . ?
C17 C7 C9 C2 1.4(12) . . . . ?
C14 C2 C9 C7 -157.2(8) . . . . ?
C31 C2 C9 C7 -16.6(10) . . . . ?
Ce2 C2 C9 C7 -99.1(7) . . . . ?
C14 C2 C9 C44 -1.2(12) . . . . ?
C31 C2 C9 C44 139.3(8) . . . . ?
Ce2 C2 C9 C44 56.8(7) . . . . ?
C9 C7 C10 C69 6.4(13) . . . . ?
C17 C7 C10 C69 158.9(7) . . . . ?
C9 C7 C10 C54 -139.4(8) . . . . ?
C17 C7 C10 C54 13.1(9) . . . . ?
C9 C7 C10 Ce3 -57.8(10) . . . . ?
C17 C7 C10 Ce3 94.7(7) . . . . ?
C60 C6 C11 C47 5.9(13) . . . . ?
C42 C6 C11 C47 -146.0(9) . . . . ?
Ce2 C6 C11 C47 -91.8(8) . . . . ?
C60 C6 C11 C75 156.0(9) . . . . ?
C42 C6 C11 C75 4.1(11) . . . . ?
Ce2 C6 C11 C75 58.3(6) . . . . ?
C60 C6 C11 Ce2 97.8(8) . . . . ?
C42 C6 C11 Ce2 -54.2(7) . . . . ?
C64 Ce2 C11 C47 -168.7(8) . . . . ?
C14 Ce2 C11 C47 -160.7(7) . . . . ?
C75 Ce2 C11 C47 -127.4(9) . . . . ?
C12 Ce2 C11 C47 -129.9(6) . . . . ?
C55 Ce2 C11 C47 -92.0(7) . . . . ?
C57 Ce2 C11 C47 -99.9(7) . . . . ?
C2 Ce2 C11 C47 176.2(6) . . . . ?
C5 Ce2 C11 C47 -133.4(6) . . . . ?
C42 Ce2 C11 C47 151.2(8) . . . . ?
C32 Ce2 C11 C47 -74.4(7) . . . . ?
C3 Ce2 C11 C47 -54.9(6) . . . . ?
C64 Ce2 C11 C6 71.4(6) . . . . ?
C14 Ce2 C11 C6 79.4(6) . . . . ?
C75 Ce2 C11 C6 112.7(9) . . . . ?
C12 Ce2 C11 C6 110.2(6) . . . . ?
C55 Ce2 C11 C6 148.1(7) . . . . ?
C57 Ce2 C11 C6 140.2(6) . . . . ?
C2 Ce2 C11 C6 56.3(6) . . . . ?
C5 Ce2 C11 C6 106.8(6) . . . . ?
C42 Ce2 C11 C6 31.3(6) . . . . ?
C32 Ce2 C11 C6 165.8(6) . . . . ?
C3 Ce2 C11 C6 -174.8(7) . . . . ?
C64 Ce2 C11 C75 -41.3(6) . . . . ?
C14 Ce2 C11 C75 -33.3(6) . . . . ?
C12 Ce2 C11 C75 -2.5(6) . . . . ?
C55 Ce2 C11 C75 35.4(6) . . . . ?
C57 Ce2 C11 C75 27.5(6) . . . . ?
C2 Ce2 C11 C75 -56.3(6) . . . . ?
C5 Ce2 C11 C75 -5.9(7) . . . . ?
C42 Ce2 C11 C75 -81.4(6) . . . . ?
C32 Ce2 C11 C75 53.1(6) . . . . ?
C3 Ce2 C11 C75 72.5(6) . . . . ?
C71 C5 C12 C57 -7.0(14) . . . . ?
C31 C5 C12 C57 142.8(8) . . . . ?
Ce2 C5 C12 C57 70.3(7) . . . . ?
C71 C5 C12 C14 -146.5(9) . . . . ?
C31 C5 C12 C14 3.3(9) . . . . ?
Ce2 C5 C12 C14 -69.2(6) . . . . ?
C71 C5 C12 Ce2 -77.3(9) . . . . ?
C31 C5 C12 Ce2 72.5(6) . . . . ?
C64 Ce2 C12 C57 101.3(6) . . . . ?
C14 Ce2 C12 C57 132.8(8) . . . . ?
C75 Ce2 C12 C57 65.5(6) . . . . ?
C55 Ce2 C12 C57 30.7(6) . . . . ?
C2 Ce2 C12 C57 168.9(7) . . . . ?
C5 Ce2 C12 C57 -117.9(8) . . . . ?
C42 Ce2 C12 C57 115.4(6) . . . . ?
C11 Ce2 C12 C57 66.9(6) . . . . ?
C32 Ce2 C12 C57 -31.8(5) . . . . ?
C3 Ce2 C12 C57 10.8(6) . . . . ?
C64 Ce2 C12 C14 -31.4(5) . . . . ?
C75 Ce2 C12 C14 -67.2(5) . . . . ?
C55 Ce2 C12 C14 -102.1(6) . . . . ?
C57 Ce2 C12 C14 -132.8(8) . . . . ?
C2 Ce2 C12 C14 36.1(5) . . . . ?
C5 Ce2 C12 C14 109.3(7) . . . . ?
C42 Ce2 C12 C14 -17.4(5) . . . . ?
C11 Ce2 C12 C14 -65.9(5) . . . . ?
C32 Ce2 C12 C14 -164.5(6) . . . . ?
C3 Ce2 C12 C14 -121.9(5) . . . . ?
C64 Ce2 C12 C5 -140.8(6) . . . . ?
C14 Ce2 C12 C5 -109.3(7) . . . . ?
C75 Ce2 C12 C5 -176.5(6) . . . . ?
C55 Ce2 C12 C5 148.6(7) . . . . ?
C57 Ce2 C12 C5 117.9(8) . . . . ?
C2 Ce2 C12 C5 -73.2(5) . . . . ?
C42 Ce2 C12 C5 -126.7(5) . . . . ?
C11 Ce2 C12 C5 -175.2(5) . . . . ?
C32 Ce2 C12 C5 86.1(6) . . . . ?
C3 Ce2 C12 C5 128.7(6) . . . . ?
C74 Ce1 C13 C52 -158.6(6) . . . . ?
C43 Ce1 C13 C52 -128.8(6) . . . . ?
C34 Ce1 C13 C52 -167.9(8) . . . . ?
C36 Ce1 C13 C52 -123.6(9) . . . . ?
C22 Ce1 C13 C52 -99.0(6) . . . . ?
C16 Ce1 C13 C52 -89.5(7) . . . . ?
C1 Ce1 C13 C52 176.7(6) . . . . ?
C23 Ce1 C13 C52 152.3(8) . . . . ?
C33 Ce1 C13 C52 -133.1(6) . . . . ?
C41 Ce1 C13 C52 -54.7(6) . . . . ?
C63 Ce1 C13 C52 -73.8(6) . . . . ?
C74 Ce1 C13 C61 79.4(6) . . . . ?
C43 Ce1 C13 C61 109.2(6) . . . . ?
C34 Ce1 C13 C61 70.1(6) . . . . ?
C36 Ce1 C13 C61 114.4(8) . . . . ?
C22 Ce1 C13 C61 139.0(6) . . . . ?
C16 Ce1 C13 C61 148.5(7) . . . . ?
C1 Ce1 C13 C61 54.8(6) . . . . ?
C23 Ce1 C13 C61 30.3(5) . . . . ?
C33 Ce1 C13 C61 104.9(6) . . . . ?
C41 Ce1 C13 C61 -176.7(6) . . . . ?
C63 Ce1 C13 C61 164.2(5) . . . . ?
C74 Ce1 C13 C36 -35.0(6) . . . . ?
C43 Ce1 C13 C36 -5.2(6) . . . . ?
C34 Ce1 C13 C36 -44.2(6) . . . . ?
C22 Ce1 C13 C36 24.7(6) . . . . ?
C16 Ce1 C13 C36 34.1(6) . . . . ?
C1 Ce1 C13 C36 -59.6(6) . . . . ?
C23 Ce1 C13 C36 -84.0(6) . . . . ?
C33 Ce1 C13 C36 -9.5(8) . . . . ?
C41 Ce1 C13 C36 68.9(6) . . . . ?
C63 Ce1 C13 C36 49.8(6) . . . . ?
C31 C2 C14 C12 -0.8(10) . . . . ?
C9 C2 C14 C12 141.5(8) . . . . ?
Ce2 C2 C14 C12 70.9(6) . . . . ?
C31 C2 C14 C64 -139.5(8) . . . . ?
C9 C2 C14 C64 2.9(13) . . . . ?
Ce2 C2 C14 C64 -67.7(7) . . . . ?
C31 C2 C14 Ce2 -71.8(6) . . . . ?
C9 C2 C14 Ce2 70.6(8) . . . . ?
C57 C12 C14 C2 -136.9(9) . . . . ?
C5 C12 C14 C2 -1.6(10) . . . . ?
Ce2 C12 C14 C2 -78.9(6) . . . . ?
C57 C12 C14 C64 1.7(13) . . . . ?
C5 C12 C14 C64 137.0(8) . . . . ?
Ce2 C12 C14 C64 59.7(7) . . . . ?
C57 C12 C14 Ce2 -58.0(8) . . . . ?
C5 C12 C14 Ce2 77.3(6) . . . . ?
C64 Ce2 C14 C2 -120.9(9) . . . . ?
C75 Ce2 C14 C2 -150.8(7) . . . . ?
C12 Ce2 C14 C2 112.3(8) . . . . ?
C55 Ce2 C14 C2 174.2(7) . . . . ?
C57 Ce2 C14 C2 139.5(7) . . . . ?
C5 Ce2 C14 C2 73.2(6) . . . . ?
C42 Ce2 C14 C2 -88.8(6) . . . . ?
C11 Ce2 C14 C2 -131.9(6) . . . . ?
C32 Ce2 C14 C2 124.8(6) . . . . ?
C3 Ce2 C14 C2 171.4(6) . . . . ?
C64 Ce2 C14 C12 126.8(8) . . . . ?
C75 Ce2 C14 C12 96.9(6) . . . . ?
C55 Ce2 C14 C12 61.9(5) . . . . ?
C57 Ce2 C14 C12 27.2(5) . . . . ?
C2 Ce2 C14 C12 -112.3(8) . . . . ?
C5 Ce2 C14 C12 -39.1(5) . . . . ?
C42 Ce2 C14 C12 158.9(6) . . . . ?
C11 Ce2 C14 C12 115.8(5) . . . . ?
C32 Ce2 C14 C12 12.5(5) . . . . ?
C3 Ce2 C14 C12 59.1(5) . . . . ?
C75 Ce2 C14 C64 -30.0(6) . . . . ?
C12 Ce2 C14 C64 -126.8(8) . . . . ?
C55 Ce2 C14 C64 -65.0(6) . . . . ?
C57 Ce2 C14 C64 -99.6(6) . . . . ?
C2 Ce2 C14 C64 120.9(9) . . . . ?
C5 Ce2 C14 C64 -165.9(7) . . . . ?
C42 Ce2 C14 C64 32.1(5) . . . . ?
C11 Ce2 C14 C64 -11.1(6) . . . . ?
C32 Ce2 C14 C64 -114.3(5) . . . . ?
C3 Ce2 C14 C64 -67.7(6) . . . . ?
C54 C8 C15 C68 0.0(11) . . . . ?
C33 C8 C15 C68 150.4(8) . . . . ?
Ce3 C8 C15 C68 67.6(9) . . . . ?
C54 C8 C15 C63 -152.0(8) . . . . ?
C33 C8 C15 C63 -1.6(12) . . . . ?
Ce3 C8 C15 C63 -84.3(9) . . . . ?
C54 C8 C15 Ce3 -67.7(9) . . . . ?
C33 C8 C15 Ce3 82.7(10) . . . . ?
C74 Ce1 C16 C41 -172.5(7) . . . . ?
C43 Ce1 C16 C41 -137.6(7) . . . . ?
C34 Ce1 C16 C41 150.5(7) . . . . ?
C36 Ce1 C16 C41 121.7(8) . . . . ?
C22 Ce1 C16 C41 -108.9(8) . . . . ?
C1 Ce1 C16 C41 -169.8(6) . . . . ?
C23 Ce1 C16 C41 130.9(6) . . . . ?
C33 Ce1 C16 C41 -122.2(6) . . . . ?
C13 Ce1 C16 C41 88.4(6) . . . . ?
C63 Ce1 C16 C41 -71.5(6) . . . . ?
C74 Ce1 C16 C36 65.8(5) . . . . ?
C43 Ce1 C16 C36 100.7(6) . . . . ?
C34 Ce1 C16 C36 28.8(5) . . . . ?
C22 Ce1 C16 C36 129.4(8) . . . . ?
C1 Ce1 C16 C36 68.5(5) . . . . ?
C23 Ce1 C16 C36 9.2(5) . . . . ?
C33 Ce1 C16 C36 116.1(5) . . . . ?
C13 Ce1 C16 C36 -33.3(5) . . . . ?
C41 Ce1 C16 C36 -121.7(8) . . . . ?
C63 Ce1 C16 C36 166.8(7) . . . . ?
C74 Ce1 C16 C22 -63.6(6) . . . . ?
C43 Ce1 C16 C22 -28.6(5) . . . . ?
C34 Ce1 C16 C22 -100.6(6) . . . . ?
C36 Ce1 C16 C22 -129.4(8) . . . . ?
C1 Ce1 C16 C22 -60.9(6) . . . . ?
C23 Ce1 C16 C22 -120.1(6) . . . . ?
C33 Ce1 C16 C22 -13.2(6) . . . . ?
C13 Ce1 C16 C22 -162.7(7) . . . . ?
C41 Ce1 C16 C22 108.9(8) . . . . ?
C63 Ce1 C16 C22 37.5(5) . . . . ?
C58 C4 C17 C19 -26.5(9) . . . . ?
C54 C4 C17 C19 132.4(7) . . . . ?
C58 C4 C17 C7 -141.6(7) . . . . ?
C54 C4 C17 C7 17.4(7) . . . . ?
C58 C4 C17 Si2 92.7(7) . . . . ?
C54 C4 C17 Si2 -108.4(5) . . . . ?
C9 C7 C17 C19 19.9(11) . . . . ?
C10 C7 C17 C19 -131.0(7) . . . . ?
C9 C7 C17 C4 133.3(8) . . . . ?
C10 C7 C17 C4 -17.5(7) . . . . ?
C9 C7 C17 Si2 -119.3(8) . . . . ?
C10 C7 C17 Si2 89.9(8) . . . . ?
C95 Si2 C17 C19 41.4(7) . . . . ?
C96 Si2 C17 C19 165.5(7) . . . . ?
C111 Si2 C17 C19 -71.1(8) . . . . ?
C95 Si2 C17 C4 -73.1(7) . . . . ?
C96 Si2 C17 C4 51.0(7) . . . . ?
C111 Si2 C17 C4 174.4(6) . . . . ?
C95 Si2 C17 C7 179.0(7) . . . . ?
C96 Si2 C17 C7 -56.8(8) . . . . ?
C111 Si2 C17 C7 66.5(9) . . . . ?
C4 C17 C19 C29 29.2(9) . . . . ?
C7 C17 C19 C29 137.3(8) . . . . ?
Si2 C17 C19 C29 -79.8(9) . . . . ?
C4 C17 C19 C31 -133.4(7) . . . . ?
C7 C17 C19 C31 -25.3(10) . . . . ?
Si2 C17 C19 C31 117.6(6) . . . . ?
C48 C3 C20 C32 143.2(8) . . . . ?
C55 C3 C20 C32 -6.1(10) . . . . ?
Ce2 C3 C20 C32 52.2(7) . . . . ?
C48 C3 C20 C56 -6.5(12) . . . . ?
C55 C3 C20 C56 -155.9(8) . . . . ?
Ce2 C3 C20 C56 -97.5(7) . . . . ?
C48 C3 C20 Ce4 70.6(9) . . . . ?
C55 C3 C20 Ce4 -78.8(8) . . . . ?
Ce2 C3 C20 Ce4 -20.4(6) . . . . ?
C41 C16 C22 C63 -0.7(11) . . . . ?
C36 C16 C22 C63 -140.2(9) . . . . ?
Ce1 C16 C22 C63 -83.0(7) . . . . ?
C41 C16 C22 C43 138.0(9) . . . . ?
C36 C16 C22 C43 -1.6(13) . . . . ?
Ce1 C16 C22 C43 55.6(8) . . . . ?
C41 C16 C22 Ce1 82.3(7) . . . . ?
C36 C16 C22 Ce1 -57.2(8) . . . . ?
C74 Ce1 C22 C63 -150.8(6) . . . . ?
C43 Ce1 C22 C63 -121.6(8) . . . . ?
C34 Ce1 C22 C63 173.1(6) . . . . ?
C36 Ce1 C22 C63 136.9(6) . . . . ?
C16 Ce1 C22 C63 108.0(8) . . . . ?
C1 Ce1 C22 C63 -130.8(5) . . . . ?
C23 Ce1 C22 C63 170.0(5) . . . . ?
C33 Ce1 C22 C63 -88.3(6) . . . . ?
C13 Ce1 C22 C63 122.1(5) . . . . ?
C41 Ce1 C22 C63 70.9(5) . . . . ?
C74 Ce1 C22 C43 -29.2(5) . . . . ?
C34 Ce1 C22 C43 -65.3(6) . . . . ?
C36 Ce1 C22 C43 -101.4(6) . . . . ?
C16 Ce1 C22 C43 -130.4(9) . . . . ?
C1 Ce1 C22 C43 -9.2(6) . . . . ?
C23 Ce1 C22 C43 -68.3(6) . . . . ?
C33 Ce1 C22 C43 33.3(5) . . . . ?
C13 Ce1 C22 C43 -116.2(6) . . . . ?
C41 Ce1 C22 C43 -167.4(7) . . . . ?
C63 Ce1 C22 C43 121.6(8) . . . . ?
C74 Ce1 C22 C16 101.2(6) . . . . ?
C43 Ce1 C22 C16 130.4(9) . . . . ?
C34 Ce1 C22 C16 65.1(6) . . . . ?
C36 Ce1 C22 C16 29.0(5) . . . . ?
C1 Ce1 C22 C16 121.2(6) . . . . ?
C23 Ce1 C22 C16 62.1(6) . . . . ?
C33 Ce1 C22 C16 163.7(7) . . . . ?
C13 Ce1 C22 C16 14.2(6) . . . . ?
C41 Ce1 C22 C16 -37.1(5) . . . . ?
C63 Ce1 C22 C16 -108.0(8) . . . . ?
C74 Ce1 C23 C61 -147.3(7) . . . . ?
C43 Ce1 C23 C61 -137.2(6) . . . . ?
C34 Ce1 C23 C61 -112.5(8) . . . . ?
C36 Ce1 C23 C61 -71.5(6) . . . . ?
C22 Ce1 C23 C61 -106.9(6) . . . . ?
C16 Ce1 C23 C61 -77.6(6) . . . . ?
C1 Ce1 C23 C61 175.6(7) . . . . ?
C33 Ce1 C23 C61 -163.4(5) . . . . ?
C13 Ce1 C23 C61 -31.2(5) . . . . ?
C41 Ce1 C23 C61 -55.1(6) . . . . ?
C63 Ce1 C23 C61 -100.5(6) . . . . ?
C74 Ce1 C23 C34 -34.8(5) . . . . ?
C43 Ce1 C23 C34 -24.7(5) . . . . ?
C36 Ce1 C23 C34 41.0(5) . . . . ?
C22 Ce1 C23 C34 5.6(6) . . . . ?
C16 Ce1 C23 C34 34.9(5) . . . . ?
C1 Ce1 C23 C34 -71.8(5) . . . . ?
C33 Ce1 C23 C34 -50.9(6) . . . . ?
C13 Ce1 C23 C34 81.3(6) . . . . ?
C41 Ce1 C23 C34 57.4(6) . . . . ?
C63 Ce1 C23 C34 12.1(6) . . . . ?
C74 Ce1 C23 C46 92.6(6) . . . . ?
C43 Ce1 C23 C46 102.7(6) . . . . ?
C34 Ce1 C23 C46 127.4(8) . . . . ?
C36 Ce1 C23 C46 168.4(7) . . . . ?
C22 Ce1 C23 C46 133.0(5) . . . . ?
C16 Ce1 C23 C46 162.3(6) . . . . ?
C1 Ce1 C23 C46 55.6(5) . . . . ?
C33 Ce1 C23 C46 76.5(6) . . . . ?
C13 Ce1 C23 C46 -151.3(7) . . . . ?
C41 Ce1 C23 C46 -175.2(5) . . . . ?
C63 Ce1 C23 C46 139.5(5) . . . . ?
C70 C24 C28 C58 -130.3(8) . . . . ?
C30 C24 C28 C58 18.6(11) . . . . ?
C70 C24 C28 C29 -14.8(9) . . . . ?
C30 C24 C28 C29 134.1(8) . . . . ?
C70 C24 C28 Si1 91.9(8) . . . . ?
C30 C24 C28 Si1 -119.3(8) . . . . ?
C95 Si1 C28 C58 52.7(7) . . . . ?
C88 Si1 C28 C58 174.7(6) . . . . ?
C87 Si1 C28 C58 -60.7(7) . . . . ?
C95 Si1 C28 C29 -64.1(6) . . . . ?
C88 Si1 C28 C29 57.9(6) . . . . ?
C87 Si1 C28 C29 -177.5(5) . . . . ?
C95 Si1 C28 C24 -170.5(7) . . . . ?
C88 Si1 C28 C24 -48.5(7) . . . . ?
C87 Si1 C28 C24 76.1(8) . . . . ?
C31 C19 C29 C26 3.4(11) . . . . ?
C17 C19 C29 C26 -159.4(7) . . . . ?
C31 C19 C29 C28 158.9(7) . . . . ?
C17 C19 C29 C28 -3.9(11) . . . . ?
C71 C26 C29 C19 0.6(12) . . . . ?
C70 C26 C29 C19 149.1(8) . . . . ?
Ce4 C26 C29 C19 69.7(9) . . . . ?
C71 C26 C29 C28 -157.3(7) . . . . ?
C70 C26 C29 C28 -8.9(9) . . . . ?
Ce4 C26 C29 C28 -88.3(7) . . . . ?
C58 C28 C29 C19 -26.2(9) . . . . ?
C24 C28 C29 C19 -143.3(7) . . . . ?
Si1 C28 C29 C19 94.3(7) . . . . ?
C58 C28 C29 C26 131.5(7) . . . . ?
C24 C28 C29 C26 14.3(9) . . . . ?
Si1 C28 C29 C26 -108.1(6) . . . . ?
C62 C1 C30 C24 -16.7(12) . . . . ?
C74 C1 C30 C24 -157.3(9) . . . . ?
Ce1 C1 C30 C24 -99.4(7) . . . . ?
C62 C1 C30 C46 135.8(8) . . . . ?
C74 C1 C30 C46 -4.8(13) . . . . ?
Ce1 C1 C30 C46 53.1(7) . . . . ?
C70 C24 C30 C1 146.4(8) . . . . ?
C28 C24 C30 C1 0.9(12) . . . . ?
C70 C24 C30 C46 -5.6(13) . . . . ?
C28 C24 C30 C46 -151.1(8) . . . . ?
C29 C19 C31 C2 -151.1(8) . . . . ?
C17 C19 C31 C2 12.5(11) . . . . ?
C29 C19 C31 C5 0.2(11) . . . . ?
C17 C19 C31 C5 163.8(7) . . . . ?
C29 C19 C31 Ce2 -75.1(8) . . . . ?
C17 C19 C31 Ce2 88.5(7) . . . . ?
C14 C2 C31 C19 157.3(8) . . . . ?
C9 C2 C31 C19 10.0(10) . . . . ?
Ce2 C2 C31 C19 97.8(7) . . . . ?
C14 C2 C31 C5 3.0(9) . . . . ?
C9 C2 C31 C5 -144.3(7) . . . . ?
Ce2 C2 C31 C5 -56.5(6) . . . . ?
C14 C2 C31 Ce2 59.4(5) . . . . ?
C9 C2 C31 Ce2 -87.8(6) . . . . ?
C71 C5 C31 C19 -7.9(12) . . . . ?
C12 C5 C31 C19 -159.7(7) . . . . ?
Ce2 C5 C31 C19 -99.4(7) . . . . ?
C71 C5 C31 C2 147.9(8) . . . . ?
C12 C5 C31 C2 -3.9(9) . . . . ?
Ce2 C5 C31 C2 56.4(6) . . . . ?
C71 C5 C31 Ce2 91.5(7) . . . . ?
C12 C5 C31 Ce2 -60.2(6) . . . . ?
C64 Ce2 C31 C19 -145.7(6) . . . . ?
C14 Ce2 C31 C19 -159.0(7) . . . . ?
C75 Ce2 C31 C19 -164.8(6) . . . . ?
C12 Ce2 C31 C19 156.1(7) . . . . ?
C55 Ce2 C31 C19 160.2(6) . . . . ?
C57 Ce2 C31 C19 142.1(6) . . . . ?
C2 Ce2 C31 C19 -121.9(8) . . . . ?
C5 Ce2 C31 C19 116.6(8) . . . . ?
C42 Ce2 C31 C19 -115.6(6) . . . . ?
C11 Ce2 C31 C19 -141.4(6) . . . . ?
C32 Ce2 C31 C19 112.6(6) . . . . ?
C3 Ce2 C31 C19 135.6(6) . . . . ?
C64 Ce2 C31 C2 -23.8(5) . . . . ?
C14 Ce2 C31 C2 -37.1(5) . . . . ?
C75 Ce2 C31 C2 -42.9(6) . . . . ?
C12 Ce2 C31 C2 -82.0(6) . . . . ?
C55 Ce2 C31 C2 -78.0(6) . . . . ?
C57 Ce2 C31 C2 -96.0(5) . . . . ?
C5 Ce2 C31 C2 -121.6(8) . . . . ?
C42 Ce2 C31 C2 6.2(5) . . . . ?
C11 Ce2 C31 C2 -19.6(7) . . . . ?
C32 Ce2 C31 C2 -125.6(5) . . . . ?
C3 Ce2 C31 C2 -102.5(6) . . . . ?
C64 Ce2 C31 C5 97.8(6) . . . . ?
C14 Ce2 C31 C5 84.4(6) . . . . ?
C75 Ce2 C31 C5 78.7(6) . . . . ?
C12 Ce2 C31 C5 39.5(5) . . . . ?
C55 Ce2 C31 C5 43.6(6) . . . . ?
C57 Ce2 C31 C5 25.5(5) . . . . ?
C2 Ce2 C31 C5 121.6(8) . . . . ?
C42 Ce2 C31 C5 127.8(6) . . . . ?
C11 Ce2 C31 C5 102.0(6) . . . . ?
C32 Ce2 C31 C5 -4.0(5) . . . . ?
C3 Ce2 C31 C5 19.1(7) . . . . ?
C73 C18 C32 C57 -157.1(9) . . . . ?
C71 C18 C32 C57 -7.5(13) . . . . ?
Ce4 C18 C32 C57 -96.4(10) . . . . ?
C73 C18 C32 C20 -11.8(13) . . . . ?
C71 C18 C32 C20 137.8(9) . . . . ?
Ce4 C18 C32 C20 48.9(9) . . . . ?
C73 C18 C32 Ce4 -60.7(8) . . . . ?
C71 C18 C32 Ce4 88.9(8) . . . . ?
C73 C18 C32 Ce2 -98.9(8) . . . . ?
C71 C18 C32 Ce2 50.7(8) . . . . ?
Ce4 C18 C32 Ce2 -38.2(5) . . . . ?
C3 C20 C32 C18 -144.2(8) . . . . ?
C56 C20 C32 C18 7.1(13) . . . . ?
Ce4 C20 C32 C18 -41.2(8) . . . . ?
C3 C20 C32 C57 6.7(10) . . . . ?
C56 C20 C32 C57 158.1(8) . . . . ?
Ce4 C20 C32 C57 109.7(7) . . . . ?
C3 C20 C32 Ce4 -103.0(8) . . . . ?
C56 C20 C32 Ce4 48.4(9) . . . . ?
C3 C20 C32 Ce2 -52.7(7) . . . . ?
C56 C20 C32 Ce2 98.6(8) . . . . ?
Ce4 C20 C32 Ce2 50.3(4) . . . . ?
C64 Ce2 C32 C18 -133.8(6) . . . . ?
C14 Ce2 C32 C18 -102.0(6) . . . . ?
C75 Ce2 C32 C18 -162.5(6) . . . . ?
C12 Ce2 C32 C18 -93.4(6) . . . . ?
C55 Ce2 C32 C18 -168.4(7) . . . . ?
C57 Ce2 C32 C18 -128.0(8) . . . . ?
C2 Ce2 C32 C18 -76.5(6) . . . . ?
C5 Ce2 C32 C18 -54.8(5) . . . . ?
C42 Ce2 C32 C18 -139.9(5) . . . . ?
C11 Ce2 C32 C18 173.2(6) . . . . ?
C3 Ce2 C32 C18 150.8(7) . . . . ?
C64 Ce2 C32 C57 -5.8(6) . . . . ?
C14 Ce2 C32 C57 26.1(5) . . . . ?
C75 Ce2 C32 C57 -34.4(5) . . . . ?
C12 Ce2 C32 C57 34.7(5) . . . . ?
C55 Ce2 C32 C57 -40.3(5) . . . . ?
C2 Ce2 C32 C57 51.5(6) . . . . ?
C5 Ce2 C32 C57 73.3(5) . . . . ?
C42 Ce2 C32 C57 -11.9(7) . . . . ?
C11 Ce2 C32 C57 -58.8(6) . . . . ?
C3 Ce2 C32 C57 -81.2(6) . . . . ?
C64 Ce2 C32 C20 104.7(6) . . . . ?
C14 Ce2 C32 C20 136.5(6) . . . . ?
C75 Ce2 C32 C20 76.0(6) . . . . ?
C12 Ce2 C32 C20 145.1(7) . . . . ?
C55 Ce2 C32 C20 70.1(6) . . . . ?
C57 Ce2 C32 C20 110.5(8) . . . . ?
C2 Ce2 C32 C20 161.9(6) . . . . ?
C5 Ce2 C32 C20 -176.3(7) . . . . ?
C42 Ce2 C32 C20 98.6(6) . . . . ?
C11 Ce2 C32 C20 51.7(6) . . . . ?
C3 Ce2 C32 C20 29.3(5) . . . . ?
C64 Ce2 C32 Ce4 -177.3(5) . . . . ?
C14 Ce2 C32 Ce4 -145.4(5) . . . . ?
C75 Ce2 C32 Ce4 154.1(5) . . . . ?
C12 Ce2 C32 Ce4 -136.8(6) . . . . ?
C55 Ce2 C32 Ce4 148.2(6) . . . . ?
C57 Ce2 C32 Ce4 -171.5(7) . . . . ?
C2 Ce2 C32 Ce4 -120.0(5) . . . . ?
C5 Ce2 C32 Ce4 -98.2(5) . . . . ?
C42 Ce2 C32 Ce4 176.6(5) . . . . ?
C11 Ce2 C32 Ce4 129.7(5) . . . . ?
C3 Ce2 C32 Ce4 107.3(6) . . . . ?
C54 C8 C33 C62 11.9(11) . . . . ?
C15 C8 C33 C62 -138.5(8) . . . . ?
Ce3 C8 C33 C62 -84.2(8) . . . . ?
C54 C8 C33 C43 156.9(8) . . . . ?
C15 C8 C33 C43 6.5(13) . . . . ?
Ce3 C8 C33 C43 60.8(10) . . . . ?
C54 C8 C33 Ce1 95.8(6) . . . . ?
C15 C8 C33 Ce1 -54.6(8) . . . . ?
Ce3 C8 C33 Ce1 -0.3(6) . . . . ?
C74 Ce1 C33 C62 -73.9(6) . . . . ?
C43 Ce1 C33 C62 -115.2(8) . . . . ?
C34 Ce1 C33 C62 -80.1(6) . . . . ?
C36 Ce1 C33 C62 -112.1(6) . . . . ?
C22 Ce1 C33 C62 -150.4(7) . . . . ?
C16 Ce1 C33 C62 -141.5(6) . . . . ?
C1 Ce1 C33 C62 -32.5(5) . . . . ?
C23 Ce1 C33 C62 -56.7(6) . . . . ?
C13 Ce1 C33 C62 -107.0(6) . . . . ?
C41 Ce1 C33 C62 -166.7(5) . . . . ?
C63 Ce1 C33 C62 174.7(7) . . . . ?
C74 Ce1 C33 C8 166.4(7) . . . . ?
C43 Ce1 C33 C8 125.1(8) . . . . ?
C34 Ce1 C33 C8 160.2(6) . . . . ?
C36 Ce1 C33 C8 128.2(6) . . . . ?
C22 Ce1 C33 C8 89.9(6) . . . . ?
C16 Ce1 C33 C8 98.8(6) . . . . ?
C1 Ce1 C33 C8 -152.2(7) . . . . ?
C23 Ce1 C33 C8 -176.4(5) . . . . ?
C13 Ce1 C33 C8 133.3(5) . . . . ?
C41 Ce1 C33 C8 73.6(6) . . . . ?
C63 Ce1 C33 C8 55.0(5) . . . . ?
C74 Ce1 C33 C43 41.3(5) . . . . ?
C34 Ce1 C33 C43 35.1(6) . . . . ?
C36 Ce1 C33 C43 3.2(6) . . . . ?
C22 Ce1 C33 C43 -35.2(6) . . . . ?
C16 Ce1 C33 C43 -26.3(6) . . . . ?
C1 Ce1 C33 C43 82.8(6) . . . . ?
C23 Ce1 C33 C43 58.6(6) . . . . ?
C13 Ce1 C33 C43 8.2(7) . . . . ?
C41 Ce1 C33 C43 -51.4(6) . . . . ?
C63 Ce1 C33 C43 -70.0(6) . . . . ?
C61 C23 C34 C74 140.8(8) . . . . ?
C46 C23 C34 C74 -8.1(14) . . . . ?
Ce1 C23 C34 C74 64.8(8) . . . . ?
C61 C23 C34 C36 6.9(10) . . . . ?
C46 C23 C34 C36 -142.1(9) . . . . ?
Ce1 C23 C34 C36 -69.1(6) . . . . ?
C61 C23 C34 Ce1 76.1(6) . . . . ?
C46 C23 C34 Ce1 -72.9(9) . . . . ?
C74 Ce1 C34 C23 123.3(8) . . . . ?
C43 Ce1 C34 C23 151.6(6) . . . . ?
C36 Ce1 C34 C23 -112.7(8) . . . . ?
C22 Ce1 C34 C23 -174.2(6) . . . . ?
C16 Ce1 C34 C23 -139.4(6) . . . . ?
C1 Ce1 C34 C23 89.2(5) . . . . ?
C33 Ce1 C34 C23 131.8(5) . . . . ?
C13 Ce1 C34 C23 -73.0(6) . . . . ?
C41 Ce1 C34 C23 -125.4(5) . . . . ?
C63 Ce1 C34 C23 -170.8(5) . . . . ?
C43 Ce1 C34 C74 28.3(5) . . . . ?
C36 Ce1 C34 C74 124.1(8) . . . . ?
C22 Ce1 C34 C74 62.5(5) . . . . ?
C16 Ce1 C34 C74 97.3(6) . . . . ?
C1 Ce1 C34 C74 -34.1(5) . . . . ?
C23 Ce1 C34 C74 -123.3(8) . . . . ?
C33 Ce1 C34 C74 8.5(5) . . . . ?
C13 Ce1 C34 C74 163.7(7) . . . . ?
C41 Ce1 C34 C74 111.3(5) . . . . ?
C63 Ce1 C34 C74 65.9(5) . . . . ?
C74 Ce1 C34 C36 -124.1(8) . . . . ?
C43 Ce1 C34 C36 -95.7(6) . . . . ?
C22 Ce1 C34 C36 -61.6(5) . . . . ?
C16 Ce1 C34 C36 -26.7(5) . . . . ?
C1 Ce1 C34 C36 -158.2(7) . . . . ?
C23 Ce1 C34 C36 112.7(8) . . . . ?
C33 Ce1 C34 C36 -115.5(5) . . . . ?
C13 Ce1 C34 C36 39.6(5) . . . . ?
C41 Ce1 C34 C36 -12.7(5) . . . . ?
C63 Ce1 C34 C36 -58.1(5) . . . . ?
C105 C84 C87 C97 -3.1(14) . . . . ?
C98 C84 C87 C97 178.6(8) . . . . ?
C105 C84 C87 Si1 173.7(7) . . . . ?
C98 C84 C87 Si1 -4.7(14) . . . . ?
C95 Si1 C87 C84 -115.1(9) . . . . ?
C88 Si1 C87 C84 121.6(9) . . . . ?
C28 Si1 C87 C84 -1.1(11) . . . . ?
C95 Si1 C87 C97 61.7(8) . . . . ?
C88 Si1 C87 C97 -61.6(7) . . . . ?
C28 Si1 C87 C97 175.7(6) . . . . ?
C92 C81 C88 C85 -3.3(11) . . . . ?
C86 C81 C88 C85 179.8(7) . . . . ?
C92 C81 C88 Si1 178.9(6) . . . . ?
C86 C81 C88 Si1 2.0(10) . . . . ?
C106 C85 C88 C81 4.9(11) . . . . ?
C93 C85 C88 C81 -176.3(7) . . . . ?
C106 C85 C88 Si1 -177.5(6) . . . . ?
C93 C85 C88 Si1 1.3(11) . . . . ?
C95 Si1 C88 C81 -166.1(6) . . . . ?
C87 Si1 C88 C81 -52.5(7) . . . . ?
C28 Si1 C88 C81 81.4(6) . . . . ?
C95 Si1 C88 C85 16.3(8) . . . . ?
C87 Si1 C88 C85 130.0(7) . . . . ?
C28 Si1 C88 C85 -96.1(7) . . . . ?
C41 C16 C36 C13 -0.2(12) . . . . ?
C22 C16 C36 C13 134.6(9) . . . . ?
Ce1 C16 C36 C13 76.7(7) . . . . ?
C41 C16 C36 C34 -134.1(9) . . . . ?
C22 C16 C36 C34 0.7(14) . . . . ?
Ce1 C16 C36 C34 -57.2(8) . . . . ?
C41 C16 C36 Ce1 -76.9(8) . . . . ?
C22 C16 C36 Ce1 57.9(8) . . . . ?
C52 C13 C36 C16 6.5(12) . . . . ?
C61 C13 C36 C16 -143.0(8) . . . . ?
Ce1 C13 C36 C16 -71.1(7) . . . . ?
C52 C13 C36 C34 148.2(8) . . . . ?
C61 C13 C36 C34 -1.3(9) . . . . ?
Ce1 C13 C36 C34 70.7(5) . . . . ?
C52 C13 C36 Ce1 77.6(8) . . . . ?
C61 C13 C36 Ce1 -71.9(6) . . . . ?
C23 C34 C36 C16 135.9(9) . . . . ?
C74 C34 C36 C16 -0.5(13) . . . . ?
Ce1 C34 C36 C16 58.6(8) . . . . ?
C23 C34 C36 C13 -3.4(10) . . . . ?
C74 C34 C36 C13 -139.8(8) . . . . ?
Ce1 C34 C36 C13 -80.6(6) . . . . ?
C23 C34 C36 Ce1 77.2(6) . . . . ?
C74 C34 C36 Ce1 -59.2(7) . . . . ?
C74 Ce1 C36 C16 -99.9(6) . . . . ?
C43 Ce1 C36 C16 -64.4(5) . . . . ?
C34 Ce1 C36 C16 -132.8(8) . . . . ?
C22 Ce1 C36 C16 -29.9(5) . . . . ?
C1 Ce1 C36 C16 -114.7(5) . . . . ?
C23 Ce1 C36 C16 -168.6(6) . . . . ?
C33 Ce1 C36 C16 -66.1(5) . . . . ?
C13 Ce1 C36 C16 121.0(8) . . . . ?
C41 Ce1 C36 C16 31.3(5) . . . . ?
C63 Ce1 C36 C16 -10.1(5) . . . . ?
C74 Ce1 C36 C13 139.1(7) . . . . ?
C43 Ce1 C36 C13 174.6(7) . . . . ?
C34 Ce1 C36 C13 106.2(8) . . . . ?
C22 Ce1 C36 C13 -150.9(7) . . . . ?
C16 Ce1 C36 C13 -121.0(8) . . . . ?
C1 Ce1 C36 C13 124.3(6) . . . . ?
C23 Ce1 C36 C13 70.4(6) . . . . ?
C33 Ce1 C36 C13 172.9(6) . . . . ?
C41 Ce1 C36 C13 -89.7(6) . . . . ?
C63 Ce1 C36 C13 -131.2(6) . . . . ?
C74 Ce1 C36 C34 32.9(5) . . . . ?
C43 Ce1 C36 C34 68.4(6) . . . . ?
C22 Ce1 C36 C34 102.9(6) . . . . ?
C16 Ce1 C36 C34 132.8(8) . . . . ?
C1 Ce1 C36 C34 18.0(5) . . . . ?
C23 Ce1 C36 C34 -35.8(5) . . . . ?
C33 Ce1 C36 C34 66.6(6) . . . . ?
C13 Ce1 C36 C34 -106.2(8) . . . . ?
C41 Ce1 C36 C34 164.1(7) . . . . ?
C63 Ce1 C36 C34 122.6(5) . . . . ?
C51 C21 C38 C40 -143.4(9) . . . . ?
C60 C21 C38 C40 2.5(15) . . . . ?
C51 C21 C38 C59 -0.7(10) . . . . ?
C60 C21 C38 C59 145.2(8) . . . . ?
C102 C83 C89 C100 1.7(17) . . . . ?
C114 C83 C89 C100 -176.1(11) . . . . ?
C45 C37 C39 C56 -145.0(8) . . . . ?
C65 C37 C39 C56 1.6(13) . . . . ?
C45 C37 C39 C25 -1.6(9) . . . . ?
C65 C37 C39 C25 145.0(7) . . . . ?
C48 C25 C39 C37 -142.5(8) . . . . ?
C67 C25 C39 C37 3.4(8) . . . . ?
C48 C25 C39 C56 2.6(12) . . . . ?
C67 C25 C39 C56 148.6(7) . . . . ?
C41 C35 C40 C38 -3.6(14) . . . . ?
C63 C35 C40 C38 -148.7(9) . . . . ?
Ce3 C35 C40 C38 -100.5(9) . . . . ?
C41 C35 C40 C76 148.3(9) . . . . ?
C63 C35 C40 C76 3.1(14) . . . . ?
Ce3 C35 C40 C76 51.4(9) . . . . ?
C41 C35 C40 Ce3 96.9(9) . . . . ?
C63 C35 C40 Ce3 -48.2(10) . . . . ?
C21 C38 C40 C35 144.7(10) . . . . ?
C59 C38 C40 C35 5.8(13) . . . . ?
C21 C38 C40 C76 -6.6(14) . . . . ?
C59 C38 C40 C76 -145.6(9) . . . . ?
C21 C38 C40 Ce3 62.4(12) . . . . ?
C59 C38 C40 Ce3 -76.5(10) . . . . ?
C36 C16 C41 C53 -7.8(14) . . . . ?
C22 C16 C41 C53 -147.3(9) . . . . ?
Ce1 C16 C41 C53 -75.7(9) . . . . ?
C36 C16 C41 C35 143.1(8) . . . . ?
C22 C16 C41 C35 3.6(11) . . . . ?
Ce1 C16 C41 C35 75.3(7) . . . . ?
C36 C16 C41 Ce1 67.8(7) . . . . ?
C22 C16 C41 Ce1 -71.6(6) . . . . ?
C40 C35 C41 C16 -155.9(9) . . . . ?
C63 C35 C41 C16 -5.0(11) . . . . ?
Ce3 C35 C41 C16 -78.2(10) . . . . ?
C40 C35 C41 C53 -3.4(14) . . . . ?
C63 C35 C41 C53 147.4(9) . . . . ?
Ce3 C35 C41 C53 74.3(10) . . . . ?
C40 C35 C41 Ce1 -96.5(9) . . . . ?
C63 C35 C41 Ce1 54.3(7) . . . . ?
Ce3 C35 C41 Ce1 -18.8(6) . . . . ?
C74 Ce1 C41 C16 7.2(6) . . . . ?
C43 Ce1 C41 C16 35.9(6) . . . . ?
C34 Ce1 C41 C16 -25.6(6) . . . . ?
C36 Ce1 C41 C16 -34.7(6) . . . . ?
C22 Ce1 C41 C16 42.8(6) . . . . ?
C1 Ce1 C41 C16 13.3(7) . . . . ?
C23 Ce1 C41 C16 -51.2(6) . . . . ?
C33 Ce1 C41 C16 60.0(6) . . . . ?
C13 Ce1 C41 C16 -72.3(6) . . . . ?
C63 Ce1 C41 C16 81.9(6) . . . . ?
C74 Ce1 C41 C53 133.3(6) . . . . ?
C43 Ce1 C41 C53 162.1(7) . . . . ?
C34 Ce1 C41 C53 100.5(6) . . . . ?
C36 Ce1 C41 C53 91.4(7) . . . . ?
C22 Ce1 C41 C53 168.9(8) . . . . ?
C16 Ce1 C41 C53 126.1(9) . . . . ?
C1 Ce1 C41 C53 139.5(6) . . . . ?
C23 Ce1 C41 C53 74.9(7) . . . . ?
C33 Ce1 C41 C53 -173.8(6) . . . . ?
C13 Ce1 C41 C53 53.8(6) . . . . ?
C63 Ce1 C41 C53 -151.9(8) . . . . ?
C74 Ce1 C41 C35 -107.6(6) . . . . ?
C43 Ce1 C41 C35 -78.8(6) . . . . ?
C34 Ce1 C41 C35 -140.4(6) . . . . ?
C36 Ce1 C41 C35 -149.4(7) . . . . ?
C22 Ce1 C41 C35 -72.0(6) . . . . ?
C16 Ce1 C41 C35 -114.7(9) . . . . ?
C1 Ce1 C41 C35 -101.4(6) . . . . ?
C23 Ce1 C41 C35 -166.0(6) . . . . ?
C33 Ce1 C41 C35 -54.7(6) . . . . ?
C13 Ce1 C41 C35 172.9(7) . . . . ?
C63 Ce1 C41 C35 -32.8(6) . . . . ?
C11 C6 C42 C64 -4.7(11) . . . . ?
C60 C6 C42 C64 -156.7(9) . . . . ?
Ce2 C6 C42 C64 -59.6(6) . . . . ?
C11 C6 C42 C44 142.4(9) . . . . ?
C60 C6 C42 C44 -9.6(14) . . . . ?
Ce2 C6 C42 C44 87.5(8) . . . . ?
C11 C6 C42 Ce2 54.9(7) . . . . ?
C60 C6 C42 Ce2 -97.1(9) . . . . ?
C14 Ce2 C42 C64 -36.0(5) . . . . ?
C75 Ce2 C42 C64 40.7(5) . . . . ?
C12 Ce2 C42 C64 -24.4(5) . . . . ?
C55 Ce2 C42 C64 33.7(5) . . . . ?
C57 Ce2 C42 C64 5.7(5) . . . . ?
C2 Ce2 C42 C64 -71.5(5) . . . . ?
C5 Ce2 C42 C64 -51.0(5) . . . . ?
C11 Ce2 C42 C64 80.6(6) . . . . ?
C32 Ce2 C42 C64 11.8(6) . . . . ?
C3 Ce2 C42 C64 57.9(5) . . . . ?
C64 Ce2 C42 C6 -111.7(8) . . . . ?
C14 Ce2 C42 C6 -147.7(7) . . . . ?
C75 Ce2 C42 C6 -71.0(6) . . . . ?
C12 Ce2 C42 C6 -136.0(6) . . . . ?
C55 Ce2 C42 C6 -78.0(6) . . . . ?
C57 Ce2 C42 C6 -105.9(6) . . . . ?
C2 Ce2 C42 C6 176.8(7) . . . . ?
C5 Ce2 C42 C6 -162.6(6) . . . . ?
C11 Ce2 C42 C6 -31.0(5) . . . . ?
C32 Ce2 C42 C6 -99.9(6) . . . . ?
C3 Ce2 C42 C6 -53.8(6) . . . . ?
C64 Ce2 C42 C44 128.2(8) . . . . ?
C14 Ce2 C42 C44 92.2(6) . . . . ?
C75 Ce2 C42 C44 168.8(7) . . . . ?
C12 Ce2 C42 C44 103.8(6) . . . . ?
C55 Ce2 C42 C44 161.8(6) . . . . ?
C57 Ce2 C42 C44 133.9(6) . . . . ?
C2 Ce2 C42 C44 56.7(5) . . . . ?
C5 Ce2 C42 C44 77.2(6) . . . . ?
C11 Ce2 C42 C44 -151.2(8) . . . . ?
C32 Ce2 C42 C44 140.0(6) . . . . ?
C3 Ce2 C42 C44 -173.9(6) . . . . ?
C63 C22 C43 C74 135.9(10) . . . . ?
C16 C22 C43 C74 2.3(14) . . . . ?
Ce1 C22 C43 C74 59.2(8) . . . . ?
C63 C22 C43 C33 -0.6(13) . . . . ?
C16 C22 C43 C33 -134.2(9) . . . . ?
Ce1 C22 C43 C33 -77.3(7) . . . . ?
C63 C22 C43 Ce1 76.7(8) . . . . ?
C16 C22 C43 Ce1 -56.9(8) . . . . ?
C62 C33 C43 C74 0.7(10) . . . . ?
C8 C33 C43 C74 -147.7(8) . . . . ?
Ce1 C33 C43 C74 -70.3(6) . . . . ?
C62 C33 C43 C22 143.0(8) . . . . ?
C8 C33 C43 C22 -5.4(13) . . . . ?
Ce1 C33 C43 C22 72.0(7) . . . . ?
C62 C33 C43 Ce1 71.0(7) . . . . ?
C8 C33 C43 Ce1 -77.4(8) . . . . ?
C34 Ce1 C43 C74 -29.6(5) . . . . ?
C36 Ce1 C43 C74 -67.0(5) . . . . ?
C22 Ce1 C43 C74 -130.3(8) . . . . ?
C16 Ce1 C43 C74 -101.1(6) . . . . ?
C1 Ce1 C43 C74 38.2(5) . . . . ?
C23 Ce1 C43 C74 -15.5(5) . . . . ?
C33 Ce1 C43 C74 109.7(7) . . . . ?
C13 Ce1 C43 C74 -64.1(5) . . . . ?
C41 Ce1 C43 C74 -120.6(5) . . . . ?
C63 Ce1 C43 C74 -161.5(6) . . . . ?
C74 Ce1 C43 C22 130.3(8) . . . . ?
C34 Ce1 C43 C22 100.8(6) . . . . ?
C36 Ce1 C43 C22 63.3(6) . . . . ?
C16 Ce1 C43 C22 29.2(5) . . . . ?
C1 Ce1 C43 C22 168.5(7) . . . . ?
C23 Ce1 C43 C22 114.9(6) . . . . ?
C33 Ce1 C43 C22 -120.0(9) . . . . ?
C13 Ce1 C43 C22 66.2(6) . . . . ?
C41 Ce1 C43 C22 9.7(6) . . . . ?
C63 Ce1 C43 C22 -31.2(5) . . . . ?
C74 Ce1 C43 C33 -109.7(7) . . . . ?
C34 Ce1 C43 C33 -139.2(7) . . . . ?
C36 Ce1 C43 C33 -176.7(7) . . . . ?
C22 Ce1 C43 C33 120.0(9) . . . . ?
C16 Ce1 C43 C33 149.2(7) . . . . ?
C1 Ce1 C43 C33 -71.5(5) . . . . ?
C23 Ce1 C43 C33 -125.2(6) . . . . ?
C13 Ce1 C43 C33 -173.8(5) . . . . ?
C41 Ce1 C43 C33 129.7(6) . . . . ?
C63 Ce1 C43 C33 88.8(6) . . . . ?
C64 C42 C44 C49 154.9(9) . . . . ?
C6 C42 C44 C49 13.7(13) . . . . ?
Ce2 C42 C44 C49 97.5(8) . . . . ?
C64 C42 C44 C9 4.5(14) . . . . ?
C6 C42 C44 C9 -136.7(9) . . . . ?
Ce2 C42 C44 C9 -52.9(8) . . . . ?
C7 C9 C44 C49 3.4(12) . . . . ?
C2 C9 C44 C49 -152.4(8) . . . . ?
C7 C9 C44 C42 153.3(9) . . . . ?
C2 C9 C44 C42 -2.4(12) . . . . ?
C39 C37 C45 C52 145.2(8) . . . . ?
C65 C37 C45 C52 0.5(12) . . . . ?
C39 C37 C45 C67 -1.0(8) . . . . ?
C65 C37 C45 C67 -145.8(8) . . . . ?
C61 C23 C46 C77 13.6(13) . . . . ?
C34 C23 C46 C77 159.2(9) . . . . ?
Ce1 C23 C46 C77 99.3(7) . . . . ?
C61 C23 C46 C30 -140.3(9) . . . . ?
C34 C23 C46 C30 5.3(13) . . . . ?
Ce1 C23 C46 C30 -54.5(8) . . . . ?
C1 C30 C46 C23 1.1(12) . . . . ?
C24 C30 C46 C23 153.8(9) . . . . ?
C1 C30 C46 C77 -152.5(9) . . . . ?
C24 C30 C46 C77 0.1(12) . . . . ?
C6 C11 C47 C51 -11.6(12) . . . . ?
C75 C11 C47 C51 -155.9(9) . . . . ?
Ce2 C11 C47 C51 -96.8(7) . . . . ?
C6 C11 C47 C48 139.9(9) . . . . ?
C75 C11 C47 C48 -4.4(14) . . . . ?
Ce2 C11 C47 C48 54.8(8) . . . . ?
C67 C25 C48 C3 -150.5(8) . . . . ?
C39 C25 C48 C3 -10.8(12) . . . . ?
C67 C25 C48 C47 1.3(11) . . . . ?
C39 C25 C48 C47 141.1(8) . . . . ?
C20 C3 C48 C25 12.5(11) . . . . ?
C55 C3 C48 C25 156.3(8) . . . . ?
Ce2 C3 C48 C25 99.2(6) . . . . ?
C20 C3 C48 C47 -139.7(8) . . . . ?
C55 C3 C48 C47 4.1(12) . . . . ?
Ce2 C3 C48 C47 -52.9(8) . . . . ?
C51 C47 C48 C25 -0.5(11) . . . . ?
C11 C47 C48 C25 -151.0(8) . . . . ?
C51 C47 C48 C3 151.0(8) . . . . ?
C11 C47 C48 C3 0.6(12) . . . . ?
C42 C44 C49 C69 -152.0(8) . . . . ?
C9 C44 C49 C69 -1.1(13) . . . . ?
C42 C44 C49 C78 -7.7(14) . . . . ?
C9 C44 C49 C78 143.3(9) . . . . ?
C42 C44 C49 Ce3 -84.7(9) . . . . ?
C9 C44 C49 Ce3 66.2(9) . . . . ?
C11 C47 C51 C21 10.8(14) . . . . ?
C48 C47 C51 C21 -140.1(9) . . . . ?
C11 C47 C51 C66 150.2(8) . . . . ?
C48 C47 C51 C66 -0.7(11) . . . . ?
C38 C21 C51 C47 143.1(9) . . . . ?
C60 C21 C51 C47 -3.5(14) . . . . ?
C38 C21 C51 C66 -0.9(10) . . . . ?
C60 C21 C51 C66 -147.5(8) . . . . ?
C37 C45 C52 C13 8.7(11) . . . . ?
C67 C45 C52 C13 150.9(8) . . . . ?
C37 C45 C52 C53 -143.6(8) . . . . ?
C67 C45 C52 C53 -1.5(11) . . . . ?
C61 C13 C52 C45 -12.2(11) . . . . ?
C36 C13 C52 C45 -157.4(7) . . . . ?
Ce1 C13 C52 C45 -96.8(7) . . . . ?
C61 C13 C52 C53 140.4(8) . . . . ?
C36 C13 C52 C53 -4.8(12) . . . . ?
Ce1 C13 C52 C53 55.7(8) . . . . ?
C16 C41 C53 C59 156.3(9) . . . . ?
C35 C41 C53 C59 7.7(12) . . . . ?
Ce1 C41 C53 C59 96.6(7) . . . . ?
C16 C41 C53 C52 9.3(13) . . . . ?
C35 C41 C53 C52 -139.2(9) . . . . ?
Ce1 C41 C53 C52 -50.3(8) . . . . ?
C45 C52 C53 C59 2.3(11) . . . . ?
C13 C52 C53 C59 -149.1(8) . . . . ?
C45 C52 C53 C41 148.7(8) . . . . ?
C13 C52 C53 C41 -2.7(12) . . . . ?
C88 C81 C92 C94 1.0(12) . . . . ?
C86 C81 C92 C94 178.0(8) . . . . ?
C33 C8 C54 C10 -149.2(8) . . . . ?
C15 C8 C54 C10 1.8(12) . . . . ?
Ce3 C8 C54 C10 -46.0(9) . . . . ?
C33 C8 C54 C4 -7.5(10) . . . . ?
C15 C8 C54 C4 143.5(7) . . . . ?
Ce3 C8 C54 C4 95.7(8) . . . . ?
C33 C8 C54 Ce3 -103.3(8) . . . . ?
C15 C8 C54 Ce3 47.8(7) . . . . ?
C69 C10 C54 C8 -2.3(12) . . . . ?
C7 C10 C54 C8 144.6(8) . . . . ?
Ce3 C10 C54 C8 40.4(8) . . . . ?
C69 C10 C54 C4 -148.6(7) . . . . ?
C7 C10 C54 C4 -1.7(9) . . . . ?
Ce3 C10 C54 C4 -105.9(6) . . . . ?
C69 C10 C54 Ce3 -42.7(8) . . . . ?
C7 C10 C54 Ce3 104.1(7) . . . . ?
C58 C4 C54 C8 0.5(11) . . . . ?
C17 C4 C54 C8 -158.7(7) . . . . ?
C58 C4 C54 C10 148.4(7) . . . . ?
C17 C4 C54 C10 -10.7(8) . . . . ?
C58 C4 C54 Ce3 67.6(9) . . . . ?
C17 C4 C54 Ce3 -91.5(7) . . . . ?
C20 C3 C55 C75 142.9(8) . . . . ?
C48 C3 C55 C75 -5.1(13) . . . . ?
Ce2 C3 C55 C75 67.5(7) . . . . ?
C20 C3 C55 C57 3.1(10) . . . . ?
C48 C3 C55 C57 -144.9(8) . . . . ?
Ce2 C3 C55 C57 -72.2(6) . . . . ?
C20 C3 C55 Ce2 75.3(7) . . . . ?
C48 C3 C55 Ce2 -72.7(8) . . . . ?
C64 Ce2 C55 C75 29.4(5) . . . . ?
C14 Ce2 C55 C75 65.9(6) . . . . ?
C12 Ce2 C55 C75 101.5(6) . . . . ?
C57 Ce2 C55 C75 132.3(9) . . . . ?
C2 Ce2 C55 C75 68.9(6) . . . . ?
C5 Ce2 C55 C75 117.7(5) . . . . ?
C42 Ce2 C55 C75 10.1(5) . . . . ?
C11 Ce2 C55 C75 -33.0(5) . . . . ?
C32 Ce2 C55 C75 169.3(7) . . . . ?
C3 Ce2 C55 C75 -119.3(8) . . . . ?
C64 Ce2 C55 C57 -102.9(6) . . . . ?
C14 Ce2 C55 C57 -66.4(6) . . . . ?
C75 Ce2 C55 C57 -132.3(9) . . . . ?
C12 Ce2 C55 C57 -30.8(5) . . . . ?
C2 Ce2 C55 C57 -63.4(6) . . . . ?
C5 Ce2 C55 C57 -14.6(6) . . . . ?
C42 Ce2 C55 C57 -122.2(6) . . . . ?
C11 Ce2 C55 C57 -165.3(7) . . . . ?
C32 Ce2 C55 C57 36.9(5) . . . . ?
C3 Ce2 C55 C57 108.4(9) . . . . ?
C64 Ce2 C55 C3 148.7(7) . . . . ?
C14 Ce2 C55 C3 -174.7(7) . . . . ?
C75 Ce2 C55 C3 119.3(8) . . . . ?
C12 Ce2 C55 C3 -139.1(7) . . . . ?
C57 Ce2 C55 C3 -108.4(9) . . . . ?
C2 Ce2 C55 C3 -171.7(6) . . . . ?
C5 Ce2 C55 C3 -123.0(6) . . . . ?
C42 Ce2 C55 C3 129.5(6) . . . . ?
C11 Ce2 C55 C3 86.3(6) . . . . ?
C32 Ce2 C55 C3 -71.4(6) . . . . ?
C37 C39 C56 C72 -6.6(13) . . . . ?
C25 C39 C56 C72 -147.4(8) . . . . ?
C37 C39 C56 C20 144.5(8) . . . . ?
C25 C39 C56 C20 3.7(11) . . . . ?
C37 C39 C56 Ce4 61.8(10) . . . . ?
C25 C39 C56 Ce4 -79.0(9) . . . . ?
C3 C20 C56 C72 148.9(9) . . . . ?
C32 C20 C56 C72 1.5(13) . . . . ?
Ce4 C20 C56 C72 49.3(8) . . . . ?
C3 C20 C56 C39 -1.9(12) . . . . ?
C32 C20 C56 C39 -149.2(8) . . . . ?
Ce4 C20 C56 C39 -101.4(8) . . . . ?
C3 C20 C56 Ce4 99.6(9) . . . . ?
C32 C20 C56 Ce4 -47.8(8) . . . . ?
C14 C12 C57 C55 -3.1(14) . . . . ?
C5 C12 C57 C55 -134.9(9) . . . . ?
Ce2 C12 C57 C55 -59.7(8) . . . . ?
C14 C12 C57 C32 133.3(10) . . . . ?
C5 C12 C57 C32 1.4(13) . . . . ?
Ce2 C12 C57 C32 76.7(8) . . . . ?
C14 C12 C57 Ce2 56.6(8) . . . . ?
C5 C12 C57 Ce2 -75.3(7) . . . . ?
C75 C55 C57 C12 3.7(14) . . . . ?
C3 C55 C57 C12 141.1(8) . . . . ?
Ce2 C55 C57 C12 58.8(8) . . . . ?
C75 C55 C57 C32 -136.4(9) . . . . ?
C3 C55 C57 C32 1.0(10) . . . . ?
Ce2 C55 C57 C32 -81.3(6) . . . . ?
C75 C55 C57 Ce2 -55.1(9) . . . . ?
C3 C55 C57 Ce2 82.3(6) . . . . ?
C18 C32 C57 C12 5.7(14) . . . . ?
C20 C32 C57 C12 -144.0(8) . . . . ?
Ce4 C32 C57 C12 -60.8(11) . . . . ?
Ce2 C32 C57 C12 -67.8(8) . . . . ?
C18 C32 C57 C55 145.1(9) . . . . ?
C20 C32 C57 C55 -4.6(10) . . . . ?
Ce4 C32 C57 C55 78.6(9) . . . . ?
Ce2 C32 C57 C55 71.6(6) . . . . ?
C18 C32 C57 Ce2 73.5(9) . . . . ?
C20 C32 C57 Ce2 -76.2(6) . . . . ?
Ce4 C32 C57 Ce2 7.0(6) . . . . ?
C64 Ce2 C57 C12 -64.3(6) . . . . ?
C14 Ce2 C57 C12 -28.1(5) . . . . ?
C75 Ce2 C57 C12 -99.0(6) . . . . ?
C55 Ce2 C57 C12 -126.9(9) . . . . ?
C2 Ce2 C57 C12 -8.9(6) . . . . ?
C5 Ce2 C57 C12 35.2(5) . . . . ?
C42 Ce2 C57 C12 -67.4(6) . . . . ?
C11 Ce2 C57 C12 -115.0(6) . . . . ?
C32 Ce2 C57 C12 121.6(8) . . . . ?
C3 Ce2 C57 C12 -166.1(7) . . . . ?
C64 Ce2 C57 C55 62.6(6) . . . . ?
C14 Ce2 C57 C55 98.8(6) . . . . ?
C75 Ce2 C57 C55 27.9(6) . . . . ?
C12 Ce2 C57 C55 126.9(9) . . . . ?
C2 Ce2 C57 C55 118.1(6) . . . . ?
C5 Ce2 C57 C55 162.1(7) . . . . ?
C42 Ce2 C57 C55 59.5(6) . . . . ?
C11 Ce2 C57 C55 12.0(6) . . . . ?
C32 Ce2 C57 C55 -111.4(8) . . . . ?
C3 Ce2 C57 C55 -39.2(5) . . . . ?
C64 Ce2 C57 C32 174.0(6) . . . . ?
C14 Ce2 C57 C32 -149.8(6) . . . . ?
C75 Ce2 C57 C32 139.3(6) . . . . ?
C12 Ce2 C57 C32 -121.6(8) . . . . ?
C55 Ce2 C57 C32 111.4(8) . . . . ?
C2 Ce2 C57 C32 -130.5(5) . . . . ?
C5 Ce2 C57 C32 -86.5(6) . . . . ?
C42 Ce2 C57 C32 170.9(5) . . . . ?
C11 Ce2 C57 C32 123.4(5) . . . . ?
C3 Ce2 C57 C32 72.3(5) . . . . ?
C81 C92 C94 C106 -0.3(12) . . . . ?
C81 C92 C94 C112 -179.5(8) . . . . ?
C54 C4 C58 C62 2.4(10) . . . . ?
C17 C4 C58 C62 159.0(7) . . . . ?
C54 C4 C58 C28 -159.2(7) . . . . ?
C17 C4 C58 C28 -2.6(10) . . . . ?
C29 C28 C58 C4 28.4(9) . . . . ?
C24 C28 C58 C4 137.3(7) . . . . ?
Si1 C28 C58 C4 -82.5(8) . . . . ?
C29 C28 C58 C62 -132.3(7) . . . . ?
C24 C28 C58 C62 -23.4(10) . . . . ?
Si1 C28 C58 C62 116.8(7) . . . . ?
C41 C53 C59 C66 -147.7(8) . . . . ?
C52 C53 C59 C66 -1.1(11) . . . . ?
C41 C53 C59 C38 -5.6(13) . . . . ?
C52 C53 C59 C38 141.0(8) . . . . ?
C21 C38 C59 C53 -145.2(9) . . . . ?
C40 C38 C59 C53 -1.2(14) . . . . ?
C21 C38 C59 C66 2.0(9) . . . . ?
C40 C38 C59 C66 146.1(8) . . . . ?
C96 Si2 C95 Si1 -94.1(9) . . . . ?
C111 Si2 C95 Si1 148.8(9) . . . . ?
C17 Si2 C95 Si1 20.0(10) . . . . ?
C88 Si1 C95 Si2 -119.0(8) . . . . ?
C87 Si1 C95 Si2 123.3(8) . . . . ?
C28 Si1 C95 Si2 -5.7(10) . . . . ?
C11 C6 C60 C78 -150.0(9) . . . . ?
C42 C6 C60 C78 -1.4(14) . . . . ?
Ce2 C6 C60 C78 -75.0(9) . . . . ?
C11 C6 C60 C21 1.7(13) . . . . ?
C42 C6 C60 C21 150.2(9) . . . . ?
Ce2 C6 C60 C21 76.7(8) . . . . ?
C38 C21 C60 C78 4.5(14) . . . . ?
C51 C21 C60 C78 148.3(9) . . . . ?
C38 C21 C60 C6 -146.8(9) . . . . ?
C51 C21 C60 C6 -3.0(13) . . . . ?
C34 C23 C61 C65 -156.7(8) . . . . ?
C46 C23 C61 C65 -6.4(14) . . . . ?
Ce1 C23 C61 C65 -95.0(9) . . . . ?
C34 C23 C61 C13 -7.7(10) . . . . ?
C46 C23 C61 C13 142.6(8) . . . . ?
Ce1 C23 C61 C13 54.0(6) . . . . ?
C34 C23 C61 Ce1 -61.7(6) . . . . ?
C46 C23 C61 Ce1 88.7(8) . . . . ?
C52 C13 C61 C23 -143.8(8) . . . . ?
C36 C13 C61 C23 5.5(10) . . . . ?
Ce1 C13 C61 C23 -52.8(6) . . . . ?
C52 C13 C61 C65 6.6(12) . . . . ?
C36 C13 C61 C65 155.9(7) . . . . ?
Ce1 C13 C61 C65 97.5(7) . . . . ?
C52 C13 C61 Ce1 -91.0(7) . . . . ?
C36 C13 C61 Ce1 58.4(5) . . . . ?
C74 Ce1 C61 C23 27.3(6) . . . . ?
C43 Ce1 C61 C23 46.1(6) . . . . ?
C34 Ce1 C61 C23 39.3(6) . . . . ?
C36 Ce1 C61 C23 86.2(6) . . . . ?
C22 Ce1 C61 C23 80.9(6) . . . . ?
C16 Ce1 C61 C23 99.0(6) . . . . ?
C1 Ce1 C61 C23 -3.8(6) . . . . ?
C33 Ce1 C61 C23 22.0(7) . . . . ?
C13 Ce1 C61 C23 124.7(9) . . . . ?
C41 Ce1 C61 C23 127.5(6) . . . . ?
C63 Ce1 C61 C23 104.4(6) . . . . ?
C74 Ce1 C61 C65 146.9(7) . . . . ?
C43 Ce1 C61 C65 165.7(6) . . . . ?
C34 Ce1 C61 C65 159.0(8) . . . . ?
C36 Ce1 C61 C65 -154.2(8) . . . . ?
C22 Ce1 C61 C65 -159.4(6) . . . . ?
C16 Ce1 C61 C65 -141.3(7) . . . . ?
C1 Ce1 C61 C65 115.8(7) . . . . ?
C23 Ce1 C61 C65 119.6(9) . . . . ?
C33 Ce1 C61 C65 141.6(6) . . . . ?
C13 Ce1 C61 C65 -115.6(9) . . . . ?
C41 Ce1 C61 C65 -112.8(7) . . . . ?
C63 Ce1 C61 C65 -136.0(6) . . . . ?
C74 Ce1 C61 C13 -97.4(6) . . . . ?
C43 Ce1 C61 C13 -78.7(6) . . . . ?
C34 Ce1 C61 C13 -85.4(6) . . . . ?
C36 Ce1 C61 C13 -38.5(5) . . . . ?
C22 Ce1 C61 C13 -43.8(6) . . . . ?
C16 Ce1 C61 C13 -25.7(6) . . . . ?
C1 Ce1 C61 C13 -128.5(6) . . . . ?
C23 Ce1 C61 C13 -124.7(9) . . . . ?
C33 Ce1 C61 C13 -102.7(6) . . . . ?
C41 Ce1 C61 C13 2.8(6) . . . . ?
C63 Ce1 C61 C13 -20.3(7) . . . . ?
C4 C58 C62 C33 2.2(11) . . . . ?
C28 C58 C62 C33 163.9(7) . . . . ?
C4 C58 C62 C1 -152.2(8) . . . . ?
C28 C58 C62 C1 9.5(12) . . . . ?
C4 C58 C62 Ce1 -75.4(7) . . . . ?
C28 C58 C62 Ce1 86.3(8) . . . . ?
C8 C33 C62 C58 -9.6(12) . . . . ?
C43 C33 C62 C58 -159.2(7) . . . . ?
Ce1 C33 C62 C58 -100.7(7) . . . . ?
C8 C33 C62 C1 147.8(7) . . . . ?
C43 C33 C62 C1 -1.8(10) . . . . ?
Ce1 C33 C62 C1 56.7(6) . . . . ?
C8 C33 C62 Ce1 91.1(7) . . . . ?
C43 C33 C62 Ce1 -58.5(6) . . . . ?
C30 C1 C62 C58 12.2(12) . . . . ?
C74 C1 C62 C58 159.7(8) . . . . ?
Ce1 C1 C62 C58 100.5(7) . . . . ?
C30 C1 C62 C33 -145.4(8) . . . . ?
C74 C1 C62 C33 2.1(10) . . . . ?
Ce1 C1 C62 C33 -57.1(6) . . . . ?
C30 C1 C62 Ce1 -88.3(7) . . . . ?
C74 C1 C62 Ce1 59.2(6) . . . . ?
C74 Ce1 C62 C58 -158.6(8) . . . . ?
C43 Ce1 C62 C58 157.1(8) . . . . ?
C34 Ce1 C62 C58 -143.8(7) . . . . ?
C36 Ce1 C62 C58 -165.0(6) . . . . ?
C22 Ce1 C62 C58 143.4(7) . . . . ?
C16 Ce1 C62 C58 160.5(6) . . . . ?
C1 Ce1 C62 C58 -118.7(9) . . . . ?
C23 Ce1 C62 C58 -113.9(6) . . . . ?
C33 Ce1 C62 C58 119.3(9) . . . . ?
C13 Ce1 C62 C58 -139.9(6) . . . . ?
C41 Ce1 C62 C58 136.4(6) . . . . ?
C63 Ce1 C62 C58 114.8(7) . . . . ?
C74 Ce1 C62 C33 82.2(6) . . . . ?
C43 Ce1 C62 C33 37.9(6) . . . . ?
C34 Ce1 C62 C33 96.9(6) . . . . ?
C36 Ce1 C62 C33 75.8(6) . . . . ?
C22 Ce1 C62 C33 24.1(6) . . . . ?
C16 Ce1 C62 C33 41.2(6) . . . . ?
C1 Ce1 C62 C33 122.1(8) . . . . ?
C23 Ce1 C62 C33 126.8(6) . . . . ?
C13 Ce1 C62 C33 100.8(6) . . . . ?
C41 Ce1 C62 C33 17.1(7) . . . . ?
C63 Ce1 C62 C33 -4.5(6) . . . . ?
C74 Ce1 C62 C1 -39.9(6) . . . . ?
C43 Ce1 C62 C1 -84.2(6) . . . . ?
C34 Ce1 C62 C1 -25.1(5) . . . . ?
C36 Ce1 C62 C1 -46.3(6) . . . . ?
C22 Ce1 C62 C1 -97.9(6) . . . . ?
C16 Ce1 C62 C1 -80.8(6) . . . . ?
C23 Ce1 C62 C1 4.7(5) . . . . ?
C33 Ce1 C62 C1 -122.1(8) . . . . ?
C13 Ce1 C62 C1 -21.3(7) . . . . ?
C41 Ce1 C62 C1 -104.9(6) . . . . ?
C63 Ce1 C62 C1 -126.6(6) . . . . ?
C43 C22 C63 C15 5.6(14) . . . . ?
C16 C22 C63 C15 144.4(9) . . . . ?
Ce1 C22 C63 C15 72.4(9) . . . . ?
C43 C22 C63 C35 -141.3(8) . . . . ?
C16 C22 C63 C35 -2.5(11) . . . . ?
Ce1 C22 C63 C35 -74.5(7) . . . . ?
C43 C22 C63 Ce3 -60.4(10) . . . . ?
C16 C22 C63 Ce3 78.5(8) . . . . ?
Ce1 C22 C63 Ce3 6.5(6) . . . . ?
C43 C22 C63 Ce1 -66.8(7) . . . . ?
C16 C22 C63 Ce1 72.0(6) . . . . ?
C68 C15 C63 C22 -156.7(9) . . . . ?
C8 C15 C63 C22 -4.4(13) . . . . ?
Ce3 C15 C63 C22 -94.4(10) . . . . ?
C68 C15 C63 C35 -11.5(12) . . . . ?
C8 C15 C63 C35 140.7(9) . . . . ?
Ce3 C15 C63 C35 50.7(9) . . . . ?
C68 C15 C63 Ce3 -62.3(8) . . . . ?
C8 C15 C63 Ce3 90.0(9) . . . . ?
C68 C15 C63 Ce1 -99.0(8) . . . . ?
C8 C15 C63 Ce1 53.3(8) . . . . ?
Ce3 C15 C63 Ce1 -36.7(6) . . . . ?
C40 C35 C63 C22 155.0(9) . . . . ?
C41 C35 C63 C22 4.6(11) . . . . ?
Ce3 C35 C63 C22 106.3(9) . . . . ?
C40 C35 C63 C15 5.1(14) . . . . ?
C41 C35 C63 C15 -145.2(8) . . . . ?
Ce3 C35 C63 C15 -43.6(8) . . . . ?
C40 C35 C63 Ce3 48.7(10) . . . . ?
C41 C35 C63 Ce3 -101.7(8) . . . . ?
C40 C35 C63 Ce1 96.2(9) . . . . ?
C41 C35 C63 Ce1 -54.2(7) . . . . ?
Ce3 C35 C63 Ce1 47.5(5) . . . . ?
C74 Ce1 C63 C22 24.9(5) . . . . ?
C43 Ce1 C63 C22 35.0(5) . . . . ?
C34 Ce1 C63 C22 -6.7(6) . . . . ?
C36 Ce1 C63 C22 -36.2(5) . . . . ?
C16 Ce1 C63 C22 -43.3(5) . . . . ?
C1 Ce1 C63 C22 51.1(5) . . . . ?
C23 Ce1 C63 C22 -13.0(6) . . . . ?
C33 Ce1 C63 C22 72.2(5) . . . . ?
C13 Ce1 C63 C22 -60.2(5) . . . . ?
C41 Ce1 C63 C22 -82.7(6) . . . . ?
C74 Ce1 C63 C15 -103.3(6) . . . . ?
C43 Ce1 C63 C15 -93.2(6) . . . . ?
C34 Ce1 C63 C15 -135.0(6) . . . . ?
C36 Ce1 C63 C15 -164.5(6) . . . . ?
C22 Ce1 C63 C15 -128.2(8) . . . . ?
C16 Ce1 C63 C15 -171.6(7) . . . . ?
C1 Ce1 C63 C15 -77.2(6) . . . . ?
C23 Ce1 C63 C15 -141.2(6) . . . . ?
C33 Ce1 C63 C15 -56.1(6) . . . . ?
C13 Ce1 C63 C15 171.6(6) . . . . ?
C41 Ce1 C63 C15 149.1(8) . . . . ?
C74 Ce1 C63 C35 140.2(6) . . . . ?
C43 Ce1 C63 C35 150.3(7) . . . . ?
C34 Ce1 C63 C35 108.6(6) . . . . ?
C36 Ce1 C63 C35 79.0(6) . . . . ?
C22 Ce1 C63 C35 115.3(8) . . . . ?
C16 Ce1 C63 C35 71.9(6) . . . . ?
C1 Ce1 C63 C35 166.4(6) . . . . ?
C23 Ce1 C63 C35 102.3(6) . . . . ?
C33 Ce1 C63 C35 -172.5(7) . . . . ?
C13 Ce1 C63 C35 55.1(6) . . . . ?
C41 Ce1 C63 C35 32.6(6) . . . . ?
C74 Ce1 C63 Ce3 -146.9(5) . . . . ?
C43 Ce1 C63 Ce3 -136.9(6) . . . . ?
C34 Ce1 C63 Ce3 -178.6(5) . . . . ?
C36 Ce1 C63 Ce3 151.9(5) . . . . ?
C22 Ce1 C63 Ce3 -171.9(7) . . . . ?
C16 Ce1 C63 Ce3 144.8(6) . . . . ?
C1 Ce1 C63 Ce3 -120.8(5) . . . . ?
C23 Ce1 C63 Ce3 175.2(5) . . . . ?
C33 Ce1 C63 Ce3 -99.7(5) . . . . ?
C13 Ce1 C63 Ce3 128.0(5) . . . . ?
C41 Ce1 C63 Ce3 105.5(6) . . . . ?
C6 C42 C64 C75 3.5(10) . . . . ?
C44 C42 C64 C75 -142.1(9) . . . . ?
Ce2 C42 C64 C75 -71.0(7) . . . . ?
C6 C42 C64 C14 142.8(8) . . . . ?
C44 C42 C64 C14 -2.8(14) . . . . ?
Ce2 C42 C64 C14 68.2(7) . . . . ?
C6 C42 C64 Ce2 74.5(7) . . . . ?
C44 C42 C64 Ce2 -71.0(9) . . . . ?
C2 C14 C64 C42 -0.9(12) . . . . ?
C12 C14 C64 C42 -136.3(9) . . . . ?
Ce2 C14 C64 C42 -76.0(8) . . . . ?
C2 C14 C64 C75 134.5(9) . . . . ?
C12 C14 C64 C75 -0.9(13) . . . . ?
Ce2 C14 C64 C75 59.4(8) . . . . ?
C2 C14 C64 Ce2 75.1(7) . . . . ?
C12 C14 C64 Ce2 -60.3(7) . . . . ?
C14 Ce2 C64 C42 120.7(8) . . . . ?
C75 Ce2 C64 C42 -111.2(8) . . . . ?
C12 Ce2 C64 C42 151.7(6) . . . . ?
C55 Ce2 C64 C42 -140.3(6) . . . . ?
C57 Ce2 C64 C42 -174.1(6) . . . . ?
C2 Ce2 C64 C42 89.0(6) . . . . ?
C5 Ce2 C64 C42 132.0(5) . . . . ?
C11 Ce2 C64 C42 -73.4(5) . . . . ?
C32 Ce2 C64 C42 -171.0(5) . . . . ?
C3 Ce2 C64 C42 -124.7(5) . . . . ?
C14 Ce2 C64 C75 -128.1(9) . . . . ?
C12 Ce2 C64 C75 -97.1(7) . . . . ?
C55 Ce2 C64 C75 -29.1(6) . . . . ?
C57 Ce2 C64 C75 -62.9(6) . . . . ?
C2 Ce2 C64 C75 -159.8(8) . . . . ?
C5 Ce2 C64 C75 -116.8(6) . . . . ?
C42 Ce2 C64 C75 111.2(8) . . . . ?
C11 Ce2 C64 C75 37.8(6) . . . . ?
C32 Ce2 C64 C75 -59.9(6) . . . . ?
C3 Ce2 C64 C75 -13.5(6) . . . . ?
C75 Ce2 C64 C14 128.1(9) . . . . ?
C12 Ce2 C64 C14 31.0(5) . . . . ?
C55 Ce2 C64 C14 99.0(6) . . . . ?
C57 Ce2 C64 C14 65.2(5) . . . . ?
C2 Ce2 C64 C14 -31.7(5) . . . . ?
C5 Ce2 C64 C14 11.2(5) . . . . ?
C42 Ce2 C64 C14 -120.7(8) . . . . ?
C11 Ce2 C64 C14 165.9(7) . . . . ?
C32 Ce2 C64 C14 68.2(5) . . . . ?
C3 Ce2 C64 C14 114.6(6) . . . . ?
C109 C82 C96 C99 -2.0(12) . . . . ?
C79 C82 C96 C99 -180.0(8) . . . . ?
C109 C82 C96 Si2 179.6(7) . . . . ?
C79 C82 C96 Si2 1.6(11) . . . . ?
C95 Si2 C96 C99 14.8(9) . . . . ?
C111 Si2 C96 C99 127.9(8) . . . . ?
C17 Si2 C96 C99 -98.8(8) . . . . ?
C95 Si2 C96 C82 -167.0(6) . . . . ?
C111 Si2 C96 C82 -53.9(7) . . . . ?
C17 Si2 C96 C82 79.4(7) . . . . ?
C72 C27 C65 C37 -4.4(12) . . . . ?
C77 C27 C65 C37 -145.6(8) . . . . ?
Ce4 C27 C65 C37 -60.9(9) . . . . ?
C72 C27 C65 C61 147.5(8) . . . . ?
C77 C27 C65 C61 6.4(13) . . . . ?
Ce4 C27 C65 C61 91.0(8) . . . . ?
C45 C37 C65 C27 145.6(8) . . . . ?
C39 C37 C65 C27 3.9(12) . . . . ?
C45 C37 C65 C61 -6.4(12) . . . . ?
C39 C37 C65 C61 -148.1(8) . . . . ?
C23 C61 C65 C27 -3.9(13) . . . . ?
C13 C61 C65 C27 -149.9(8) . . . . ?
Ce1 C61 C65 C27 -76.0(9) . . . . ?
C23 C61 C65 C37 149.0(9) . . . . ?
C13 C61 C65 C37 2.9(11) . . . . ?
Ce1 C61 C65 C37 76.9(7) . . . . ?
C108 C90 C97 C87 -5.1(14) . . . . ?
C108 C90 C97 C91 174.1(9) . . . . ?
C84 C87 C97 C90 4.6(13) . . . . ?
Si1 C87 C97 C90 -172.7(7) . . . . ?
C84 C87 C97 C91 -174.6(9) . . . . ?
Si1 C87 C97 C91 8.2(12) . . . . ?
C82 C96 C99 C110 3.3(12) . . . . ?
Si2 C96 C99 C110 -178.5(7) . . . . ?
C82 C96 C99 C80 -178.9(8) . . . . ?
Si2 C96 C99 C80 -0.7(13) . . . . ?
C53 C59 C66 C67 -1.1(12) . . . . ?
C38 C59 C66 C67 -149.0(8) . . . . ?
C53 C59 C66 C51 145.3(8) . . . . ?
C38 C59 C66 C51 -2.6(9) . . . . ?
C47 C51 C66 C67 1.1(12) . . . . ?
C21 C51 C66 C67 147.8(8) . . . . ?
C47 C51 C66 C59 -144.4(8) . . . . ?
C21 C51 C66 C59 2.2(9) . . . . ?
C59 C66 C67 C45 2.1(12) . . . . ?
C51 C66 C67 C45 -140.2(8) . . . . ?
C59 C66 C67 C25 141.9(8) . . . . ?
C51 C66 C67 C25 -0.4(12) . . . . ?
C37 C45 C67 C66 146.0(8) . . . . ?
C52 C45 C67 C66 -0.8(12) . . . . ?
C37 C45 C67 C25 3.3(8) . . . . ?
C52 C45 C67 C25 -143.5(7) . . . . ?
C48 C25 C67 C66 -0.9(12) . . . . ?
C39 C25 C67 C66 -147.8(7) . . . . ?
C48 C25 C67 C45 142.8(8) . . . . ?
C39 C25 C67 C45 -4.1(8) . . . . ?
C8 C15 C68 C76 -141.1(9) . . . . ?
C63 C15 C68 C76 10.0(13) . . . . ?
Ce3 C15 C68 C76 -60.1(9) . . . . ?
C8 C15 C68 C69 -1.2(12) . . . . ?
C63 C15 C68 C69 149.9(8) . . . . ?
Ce3 C15 C68 C69 79.7(9) . . . . ?
C8 C15 C68 Ce3 -81.0(8) . . . . ?
C63 C15 C68 Ce3 70.1(8) . . . . ?
C83 C89 C100 C111 -1.8(16) . . . . ?
C83 C89 C100 C113 177.7(11) . . . . ?
C44 C49 C69 C10 1.5(13) . . . . ?
C78 C49 C69 C10 -148.0(8) . . . . ?
Ce3 C49 C69 C10 -92.5(9) . . . . ?
C44 C49 C69 C68 144.6(9) . . . . ?
C78 C49 C69 C68 -4.9(10) . . . . ?
Ce3 C49 C69 C68 50.6(7) . . . . ?
C44 C49 C69 Ce3 94.0(9) . . . . ?
C78 C49 C69 Ce3 -55.5(8) . . . . ?
C7 C10 C69 C49 -4.0(12) . . . . ?
C54 C10 C69 C49 140.5(8) . . . . ?
Ce3 C10 C69 C49 90.5(9) . . . . ?
C7 C10 C69 C68 -143.6(8) . . . . ?
C54 C10 C69 C68 0.9(12) . . . . ?
Ce3 C10 C69 C68 -49.1(8) . . . . ?
C7 C10 C69 Ce3 -94.5(9) . . . . ?
C54 C10 C69 Ce3 50.0(9) . . . . ?
C15 C68 C69 C49 -141.7(9) . . . . ?
C76 C68 C69 C49 2.9(10) . . . . ?
Ce3 C68 C69 C49 -73.2(9) . . . . ?
C15 C68 C69 C10 0.8(13) . . . . ?
C76 C68 C69 C10 145.4(8) . . . . ?
Ce3 C68 C69 C10 69.3(9) . . . . ?
C15 C68 C69 Ce3 -68.5(9) . . . . ?
C76 C68 C69 Ce3 76.1(7) . . . . ?
C30 C24 C70 C50 7.8(13) . . . . ?
C28 C24 C70 C50 157.1(7) . . . . ?
C30 C24 C70 C26 -138.3(8) . . . . ?
C28 C24 C70 C26 11.0(9) . . . . ?
C30 C24 C70 Ce4 -56.5(10) . . . . ?
C28 C24 C70 Ce4 92.9(7) . . . . ?
C77 C50 C70 C24 -4.3(13) . . . . ?
C73 C50 C70 C24 -144.5(9) . . . . ?
Ce4 C50 C70 C24 -95.1(9) . . . . ?
C77 C50 C70 C26 139.7(9) . . . . ?
C73 C50 C70 C26 -0.6(12) . . . . ?
Ce4 C50 C70 C26 48.8(8) . . . . ?
C77 C50 C70 Ce4 90.9(9) . . . . ?
C73 C50 C70 Ce4 -49.3(7) . . . . ?
C71 C26 C70 C24 147.4(8) . . . . ?
C29 C26 C70 C24 -1.4(9) . . . . ?
Ce4 C26 C70 C24 105.7(7) . . . . ?
C71 C26 C70 C50 0.3(12) . . . . ?
C29 C26 C70 C50 -148.5(8) . . . . ?
Ce4 C26 C70 C50 -41.4(7) . . . . ?
C71 C26 C70 Ce4 41.7(8) . . . . ?
C29 C26 C70 Ce4 -107.1(7) . . . . ?
C89 C83 C102 C103 -0.7(17) . . . . ?
C114 C83 C102 C103 177.4(10) . . . . ?
C83 C102 C103 C111 -0.1(17) . . . . ?
C83 C102 C103 C107 -179.1(10) . . . . ?
C87 C84 C105 C108 2.0(15) . . . . ?
C98 C84 C105 C108 -179.5(9) . . . . ?
C29 C26 C71 C5 -8.1(12) . . . . ?
C70 C26 C71 C5 -151.3(8) . . . . ?
Ce4 C26 C71 C5 -104.6(8) . . . . ?
C29 C26 C71 C18 143.3(8) . . . . ?
C70 C26 C71 C18 0.0(12) . . . . ?
Ce4 C26 C71 C18 46.7(7) . . . . ?
C29 C26 C71 Ce4 96.6(8) . . . . ?
C70 C26 C71 Ce4 -46.7(9) . . . . ?
C31 C5 C71 C26 11.4(12) . . . . ?
C12 C5 C71 C26 157.5(8) . . . . ?
Ce2 C5 C71 C26 95.5(7) . . . . ?
C31 C5 C71 C18 -140.7(8) . . . . ?
C12 C5 C71 C18 5.4(14) . . . . ?
Ce2 C5 C71 C18 -56.6(8) . . . . ?
C31 C5 C71 Ce4 -84.3(8) . . . . ?
C12 C5 C71 Ce4 61.8(10) . . . . ?
Ce2 C5 C71 Ce4 -0.3(5) . . . . ?
C73 C18 C71 C26 0.0(13) . . . . ?
C32 C18 C71 C26 -149.1(8) . . . . ?
Ce4 C18 C71 C26 -63.9(9) . . . . ?
C73 C18 C71 C5 150.9(9) . . . . ?
C32 C18 C71 C5 1.8(12) . . . . ?
Ce4 C18 C71 C5 87.0(9) . . . . ?
C73 C18 C71 Ce4 63.9(9) . . . . ?
C32 C18 C71 Ce4 -85.2(9) . . . . ?
C39 C56 C72 C27 6.1(12) . . . . ?
C20 C56 C72 C27 -143.9(9) . . . . ?
Ce4 C56 C72 C27 -88.6(8) . . . . ?
C39 C56 C72 C73 145.3(9) . . . . ?
C20 C56 C72 C73 -4.7(13) . . . . ?
Ce4 C56 C72 C73 50.6(8) . . . . ?
C39 C56 C72 Ce4 94.7(8) . . . . ?
C20 C56 C72 Ce4 -55.3(9) . . . . ?
C65 C27 C72 C56 -0.8(13) . . . . ?
C77 C27 C72 C56 144.6(8) . . . . ?
Ce4 C27 C72 C56 81.8(9) . . . . ?
C65 C27 C72 C73 -143.0(8) . . . . ?
C77 C27 C72 C73 2.4(11) . . . . ?
Ce4 C27 C72 C73 -60.4(7) . . . . ?
C65 C27 C72 Ce4 -82.6(9) . . . . ?
C77 C27 C72 Ce4 62.8(8) . . . . ?
C92 C94 C106 C85 2.1(13) . . . . ?
C112 C94 C106 C85 -178.7(8) . . . . ?
C88 C85 C106 C94 -4.6(12) . . . . ?
C93 C85 C106 C94 176.5(8) . . . . ?
C32 C18 C73 C72 8.6(14) . . . . ?
C71 C18 C73 C72 -140.7(9) . . . . ?
Ce4 C18 C73 C72 -62.7(9) . . . . ?
C32 C18 C73 C50 149.0(8) . . . . ?
C71 C18 C73 C50 -0.3(14) . . . . ?
Ce4 C18 C73 C50 77.7(9) . . . . ?
C32 C18 C73 Ce4 71.3(8) . . . . ?
C71 C18 C73 Ce4 -78.0(9) . . . . ?
C56 C72 C73 C18 -0.4(14) . . . . ?
C27 C72 C73 C18 142.4(9) . . . . ?
Ce4 C72 C73 C18 60.3(9) . . . . ?
C56 C72 C73 C50 -146.8(8) . . . . ?
C27 C72 C73 C50 -4.0(10) . . . . ?
Ce4 C72 C73 C50 -86.2(7) . . . . ?
C56 C72 C73 Ce4 -60.6(9) . . . . ?
C27 C72 C73 Ce4 82.1(9) . . . . ?
C77 C50 C73 C18 -142.7(9) . . . . ?
C70 C50 C73 C18 0.6(14) . . . . ?
Ce4 C50 C73 C18 -69.2(9) . . . . ?
C77 C50 C73 C72 4.3(10) . . . . ?
C70 C50 C73 C72 147.6(8) . . . . ?
Ce4 C50 C73 C72 77.8(8) . . . . ?
C77 C50 C73 Ce4 -73.5(8) . . . . ?
C70 C50 C73 Ce4 69.8(9) . . . . ?
C22 C43 C74 C1 -139.7(9) . . . . ?
C33 C43 C74 C1 0.7(10) . . . . ?
Ce1 C43 C74 C1 -78.8(6) . . . . ?
C22 C43 C74 C34 -2.2(14) . . . . ?
C33 C43 C74 C34 138.2(8) . . . . ?
Ce1 C43 C74 C34 58.8(8) . . . . ?
C22 C43 C74 Ce1 -60.9(8) . . . . ?
C33 C43 C74 Ce1 79.4(6) . . . . ?
C62 C1 C74 C43 -1.7(10) . . . . ?
C30 C1 C74 C43 142.8(9) . . . . ?
Ce1 C1 C74 C43 71.0(6) . . . . ?
C62 C1 C74 C34 -142.4(8) . . . . ?
C30 C1 C74 C34 2.1(14) . . . . ?
Ce1 C1 C74 C34 -69.6(7) . . . . ?
C62 C1 C74 Ce1 -72.7(6) . . . . ?
C30 C1 C74 Ce1 71.7(9) . . . . ?
C23 C34 C74 C43 -130.8(10) . . . . ?
C36 C34 C74 C43 1.2(13) . . . . ?
Ce1 C34 C74 C43 -58.7(8) . . . . ?
C23 C34 C74 C1 4.3(13) . . . . ?
C36 C34 C74 C1 136.3(9) . . . . ?
Ce1 C34 C74 C1 76.4(7) . . . . ?
C23 C34 C74 Ce1 -72.1(8) . . . . ?
C36 C34 C74 Ce1 59.9(7) . . . . ?
C34 Ce1 C74 C43 130.8(8) . . . . ?
C36 Ce1 C74 C43 97.8(6) . . . . ?
C22 Ce1 C74 C43 28.7(5) . . . . ?
C16 Ce1 C74 C43 63.7(5) . . . . ?
C1 Ce1 C74 C43 -111.2(7) . . . . ?
C23 Ce1 C74 C43 161.5(6) . . . . ?
C33 Ce1 C74 C43 -38.3(5) . . . . ?
C13 Ce1 C74 C43 118.0(5) . . . . ?
C41 Ce1 C74 C43 60.0(5) . . . . ?
C63 Ce1 C74 C43 14.8(5) . . . . ?
C43 Ce1 C74 C1 111.2(7) . . . . ?
C34 Ce1 C74 C1 -118.0(8) . . . . ?
C36 Ce1 C74 C1 -151.0(7) . . . . ?
C22 Ce1 C74 C1 139.9(6) . . . . ?
C16 Ce1 C74 C1 174.9(6) . . . . ?
C23 Ce1 C74 C1 -87.3(6) . . . . ?
C33 Ce1 C74 C1 72.9(5) . . . . ?
C13 Ce1 C74 C1 -130.8(6) . . . . ?
C41 Ce1 C74 C1 171.2(5) . . . . ?
C63 Ce1 C74 C1 126.0(5) . . . . ?
C43 Ce1 C74 C34 -130.8(8) . . . . ?
C36 Ce1 C74 C34 -33.0(5) . . . . ?
C22 Ce1 C74 C34 -102.1(6) . . . . ?
C16 Ce1 C74 C34 -67.1(5) . . . . ?
C1 Ce1 C74 C34 118.0(8) . . . . ?
C23 Ce1 C74 C34 30.7(5) . . . . ?
C33 Ce1 C74 C34 -169.2(7) . . . . ?
C13 Ce1 C74 C34 -12.9(6) . . . . ?
C41 Ce1 C74 C34 -70.8(6) . . . . ?
C63 Ce1 C74 C34 -116.0(5) . . . . ?
C84 C105 C108 C90 -2.2(14) . . . . ?
C84 C105 C108 C101 178.8(9) . . . . ?
C97 C90 C108 C105 3.9(14) . . . . ?
C97 C90 C108 C101 -177.1(9) . . . . ?
C96 C82 C109 C104 -1.7(14) . . . . ?
C79 C82 C109 C104 176.4(9) . . . . ?
C110 C104 C109 C82 4.2(14) . . . . ?
C115 C104 C109 C82 178.1(9) . . . . ?
C80 C99 C110 C104 -178.8(9) . . . . ?
C96 C99 C110 C104 -0.9(14) . . . . ?
C109 C104 C110 C99 -3.0(15) . . . . ?
C115 C104 C110 C99 -177.2(9) . . . . ?
C89 C100 C111 C103 0.9(15) . . . . ?
C113 C100 C111 C103 -178.5(10) . . . . ?
C89 C100 C111 Si2 -174.5(8) . . . . ?
C113 C100 C111 Si2 6.0(15) . . . . ?
C102 C103 C111 C100 -0.1(16) . . . . ?
C107 C103 C111 C100 178.8(10) . . . . ?
C102 C103 C111 Si2 174.8(9) . . . . ?
C107 C103 C111 Si2 -6.3(16) . . . . ?
C95 Si2 C111 C100 65.9(9) . . . . ?
C96 Si2 C111 C100 -58.7(9) . . . . ?
C17 Si2 C111 C100 179.6(7) . . . . ?
C95 Si2 C111 C103 -109.1(10) . . . . ?
C96 Si2 C111 C103 126.2(10) . . . . ?
C17 Si2 C111 C103 4.6(12) . . . . ?
C42 C64 C75 C55 140.5(10) . . . . ?
C14 C64 C75 C55 1.6(15) . . . . ?
Ce2 C64 C75 C55 60.7(9) . . . . ?
C42 C64 C75 C11 -1.0(11) . . . . ?
C14 C64 C75 C11 -139.9(9) . . . . ?
Ce2 C64 C75 C11 -80.9(7) . . . . ?
C42 C64 C75 Ce2 79.9(7) . . . . ?
C14 C64 C75 Ce2 -59.0(8) . . . . ?
C57 C55 C75 C64 -3.1(15) . . . . ?
C3 C55 C75 C64 -136.6(9) . . . . ?
Ce2 C55 C75 C64 -59.4(9) . . . . ?
C57 C55 C75 C11 134.9(9) . . . . ?
C3 C55 C75 C11 1.4(12) . . . . ?
Ce2 C55 C75 C11 78.6(8) . . . . ?
C57 C55 C75 Ce2 56.3(9) . . . . ?
C3 C55 C75 Ce2 -77.2(7) . . . . ?
C47 C11 C75 C64 146.4(9) . . . . ?
C6 C11 C75 C64 -1.8(11) . . . . ?
Ce2 C11 C75 C64 71.1(6) . . . . ?
C47 C11 C75 C55 3.3(14) . . . . ?
C6 C11 C75 C55 -144.9(9) . . . . ?
Ce2 C11 C75 C55 -72.0(7) . . . . ?
C47 C11 C75 Ce2 75.3(9) . . . . ?
C6 C11 C75 Ce2 -72.9(7) . . . . ?
C14 Ce2 C75 C64 30.9(6) . . . . ?
C12 Ce2 C75 C64 67.3(6) . . . . ?
C55 Ce2 C75 C64 129.9(9) . . . . ?
C57 Ce2 C75 C64 102.3(7) . . . . ?
C2 Ce2 C75 C64 16.6(6) . . . . ?
C5 Ce2 C75 C64 65.4(6) . . . . ?
C42 Ce2 C75 C64 -37.3(6) . . . . ?
C11 Ce2 C75 C64 -110.1(9) . . . . ?
C32 Ce2 C75 C64 121.5(6) . . . . ?
C3 Ce2 C75 C64 163.3(8) . . . . ?
C64 Ce2 C75 C55 -129.9(9) . . . . ?
C14 Ce2 C75 C55 -99.0(6) . . . . ?
C12 Ce2 C75 C55 -62.6(5) . . . . ?
C57 Ce2 C75 C55 -27.6(5) . . . . ?
C2 Ce2 C75 C55 -113.3(6) . . . . ?
C5 Ce2 C75 C55 -64.4(6) . . . . ?
C42 Ce2 C75 C55 -167.2(7) . . . . ?
C11 Ce2 C75 C55 120.0(8) . . . . ?
C32 Ce2 C75 C55 -8.4(5) . . . . ?
C3 Ce2 C75 C55 33.5(5) . . . . ?
C64 Ce2 C75 C11 110.1(9) . . . . ?
C14 Ce2 C75 C11 141.0(7) . . . . ?
C12 Ce2 C75 C11 177.4(6) . . . . ?
C55 Ce2 C75 C11 -120.0(8) . . . . ?
C57 Ce2 C75 C11 -147.7(6) . . . . ?
C2 Ce2 C75 C11 126.7(6) . . . . ?
C5 Ce2 C75 C11 175.5(5) . . . . ?
C42 Ce2 C75 C11 72.8(6) . . . . ?
C32 Ce2 C75 C11 -128.4(6) . . . . ?
C3 Ce2 C75 C11 -86.6(6) . . . . ?
C35 C40 C76 C68 -5.1(14) . . . . ?
C38 C40 C76 C68 146.8(9) . . . . ?
Ce3 C40 C76 C68 52.0(9) . . . . ?
C35 C40 C76 C78 -148.1(9) . . . . ?
C38 C40 C76 C78 3.8(14) . . . . ?
Ce3 C40 C76 C78 -90.9(10) . . . . ?
C35 C40 C76 Ce3 -57.1(10) . . . . ?
C38 C40 C76 Ce3 94.8(9) . . . . ?
C15 C68 C76 C40 -1.5(14) . . . . ?
C69 C68 C76 C40 -146.5(9) . . . . ?
Ce3 C68 C76 C40 -59.0(10) . . . . ?
C15 C68 C76 C78 145.4(9) . . . . ?
C69 C68 C76 C78 0.4(10) . . . . ?
Ce3 C68 C76 C78 87.9(9) . . . . ?
C15 C68 C76 Ce3 57.5(9) . . . . ?
C69 C68 C76 Ce3 -87.5(9) . . . . ?
C70 C50 C77 C46 -1.4(14) . . . . ?
C73 C50 C77 C46 141.4(9) . . . . ?
Ce4 C50 C77 C46 90.6(9) . . . . ?
C70 C50 C77 C27 -145.7(8) . . . . ?
C73 C50 C77 C27 -2.9(10) . . . . ?
Ce4 C50 C77 C27 -53.7(7) . . . . ?
C70 C50 C77 Ce4 -92.0(8) . . . . ?
C73 C50 C77 Ce4 50.8(6) . . . . ?
C23 C46 C77 C50 -150.8(9) . . . . ?
C30 C46 C77 C50 3.4(14) . . . . ?
C23 C46 C77 C27 -11.0(13) . . . . ?
C30 C46 C77 C27 143.1(8) . . . . ?
C23 C46 C77 Ce4 -86.2(8) . . . . ?
C30 C46 C77 Ce4 68.0(9) . . . . ?
C72 C27 C77 C50 0.3(10) . . . . ?
C65 C27 C77 C50 146.2(9) . . . . ?
Ce4 C27 C77 C50 48.4(7) . . . . ?
C72 C27 C77 C46 -144.8(8) . . . . ?
C65 C27 C77 C46 1.1(13) . . . . ?
Ce4 C27 C77 C46 -96.7(9) . . . . ?
C72 C27 C77 Ce4 -48.1(7) . . . . ?
C65 C27 C77 Ce4 97.7(9) . . . . ?
C6 C60 C78 C76 144.1(9) . . . . ?
C21 C60 C78 C76 -7.1(13) . . . . ?
C6 C60 C78 C49 7.6(14) . . . . ?
C21 C60 C78 C49 -143.7(9) . . . . ?
C6 C60 C78 Ce3 91.7(9) . . . . ?
C21 C60 C78 Ce3 -59.6(10) . . . . ?
C40 C76 C78 C60 3.0(14) . . . . ?
C68 C76 C78 C60 -144.3(8) . . . . ?
Ce3 C76 C78 C60 -78.9(9) . . . . ?
C40 C76 C78 C49 144.0(9) . . . . ?
C68 C76 C78 C49 -3.3(11) . . . . ?
Ce3 C76 C78 C49 62.1(8) . . . . ?
C40 C76 C78 Ce3 81.9(9) . . . . ?
C68 C76 C78 Ce3 -65.4(7) . . . . ?
C44 C49 C78 C60 -3.1(14) . . . . ?
C69 C49 C78 C60 146.0(9) . . . . ?
Ce3 C49 C78 C60 95.4(9) . . . . ?
C44 C49 C78 C76 -144.1(9) . . . . ?
C69 C49 C78 C76 5.0(11) . . . . ?
Ce3 C49 C78 C76 -45.6(7) . . . . ?
C44 C49 C78 Ce3 -98.4(10) . . . . ?
C69 C49 C78 Ce3 50.7(8) . . . . ?
C76 C68 Ce3 C15 129.9(9) . . . . ?
C69 C68 Ce3 C15 -123.2(8) . . . . ?
C15 C68 Ce3 C76 -129.9(9) . . . . ?
C69 C68 Ce3 C76 107.0(9) . . . . ?
C15 C68 Ce3 C63 -33.1(5) . . . . ?
C76 C68 Ce3 C63 96.8(7) . . . . ?
C69 C68 Ce3 C63 -156.2(7) . . . . ?
C15 C68 Ce3 C40 -102.1(7) . . . . ?
C76 C68 Ce3 C40 27.7(6) . . . . ?
C69 C68 Ce3 C40 134.7(7) . . . . ?
C15 C68 Ce3 C35 -68.7(6) . . . . ?
C76 C68 Ce3 C35 61.2(6) . . . . ?
C69 C68 Ce3 C35 168.2(7) . . . . ?
C15 C68 Ce3 C69 123.2(8) . . . . ?
C76 C68 Ce3 C69 -107.0(9) . . . . ?
C15 C68 Ce3 C8 32.7(5) . . . . ?
C76 C68 Ce3 C8 162.5(8) . . . . ?
C69 C68 Ce3 C8 -90.5(6) . . . . ?
C15 C68 Ce3 C78 -166.9(7) . . . . ?
C76 C68 Ce3 C78 -37.0(5) . . . . ?
C69 C68 Ce3 C78 70.0(6) . . . . ?
C15 C68 Ce3 C49 156.1(7) . . . . ?
C76 C68 Ce3 C49 -74.0(6) . . . . ?
C69 C68 Ce3 C49 33.0(5) . . . . ?
C15 C68 Ce3 C54 64.6(5) . . . . ?
C76 C68 Ce3 C54 -165.5(7) . . . . ?
C69 C68 Ce3 C54 -58.6(6) . . . . ?
C15 C68 Ce3 C10 95.1(6) . . . . ?
C76 C68 Ce3 C10 -135.0(7) . . . . ?
C69 C68 Ce3 C10 -28.1(5) . . . . ?
C8 C15 Ce3 C68 120.8(8) . . . . ?
C63 C15 Ce3 C68 -123.8(8) . . . . ?
C68 C15 Ce3 C76 30.8(5) . . . . ?
C8 C15 Ce3 C76 151.6(7) . . . . ?
C63 C15 Ce3 C76 -93.0(7) . . . . ?
C68 C15 Ce3 C63 123.8(8) . . . . ?
C8 C15 Ce3 C63 -115.4(9) . . . . ?
C68 C15 Ce3 C40 66.2(6) . . . . ?
C8 C15 Ce3 C40 -173.0(7) . . . . ?
C63 C15 Ce3 C40 -57.6(7) . . . . ?
C68 C15 Ce3 C35 97.1(6) . . . . ?
C8 C15 Ce3 C35 -142.2(7) . . . . ?
C63 C15 Ce3 C35 -26.7(6) . . . . ?
C68 C15 Ce3 C69 -31.8(5) . . . . ?
C8 C15 Ce3 C69 89.0(6) . . . . ?
C63 C15 Ce3 C69 -155.6(7) . . . . ?
C68 C15 Ce3 C8 -120.8(8) . . . . ?
C63 C15 Ce3 C8 115.4(9) . . . . ?
C68 C15 Ce3 C78 10.8(6) . . . . ?
C8 C15 Ce3 C78 131.6(7) . . . . ?
C63 C15 Ce3 C78 -113.0(7) . . . . ?
C68 C15 Ce3 C49 -18.9(5) . . . . ?
C8 C15 Ce3 C49 101.9(7) . . . . ?
C63 C15 Ce3 C49 -142.7(6) . . . . ?
C68 C15 Ce3 C54 -91.9(6) . . . . ?
C8 C15 Ce3 C54 28.9(5) . . . . ?
C63 C15 Ce3 C54 144.3(7) . . . . ?
C68 C15 Ce3 C10 -63.0(6) . . . . ?
C8 C15 Ce3 C10 57.8(6) . . . . ?
C63 C15 Ce3 C10 173.2(7) . . . . ?
C40 C76 Ce3 C68 132.3(10) . . . . ?
C78 C76 Ce3 C68 -107.5(8) . . . . ?
C40 C76 Ce3 C15 100.9(7) . . . . ?
C68 C76 Ce3 C15 -31.5(6) . . . . ?
C78 C76 Ce3 C15 -139.0(7) . . . . ?
C40 C76 Ce3 C63 62.6(6) . . . . ?
C68 C76 Ce3 C63 -69.8(7) . . . . ?
C78 C76 Ce3 C63 -177.3(6) . . . . ?
C68 C76 Ce3 C40 -132.3(10) . . . . ?
C78 C76 Ce3 C40 120.1(8) . . . . ?
C40 C76 Ce3 C35 28.6(6) . . . . ?
C68 C76 Ce3 C35 -103.7(8) . . . . ?
C78 C76 Ce3 C35 148.7(6) . . . . ?
C40 C76 Ce3 C69 172.4(8) . . . . ?
C68 C76 Ce3 C69 40.0(6) . . . . ?
C78 C76 Ce3 C69 -67.5(6) . . . . ?
C40 C76 Ce3 C8 116.6(8) . . . . ?
C68 C76 Ce3 C8 -15.8(7) . . . . ?
C78 C76 Ce3 C8 -123.3(7) . . . . ?
C40 C76 Ce3 C78 -120.1(8) . . . . ?
C68 C76 Ce3 C78 107.5(8) . . . . ?
C40 C76 Ce3 C49 -152.5(7) . . . . ?
C68 C76 Ce3 C49 75.1(6) . . . . ?
C78 C76 Ce3 C49 -32.4(5) . . . . ?
C40 C76 Ce3 C54 145.7(8) . . . . ?
C68 C76 Ce3 C54 13.4(7) . . . . ?
C78 C76 Ce3 C54 -94.1(7) . . . . ?
C40 C76 Ce3 C10 168.1(7) . . . . ?
C68 C76 Ce3 C10 35.7(6) . . . . ?
C78 C76 Ce3 C10 -71.8(6) . . . . ?
C22 C63 Ce3 C68 154.5(7) . . . . ?
C15 C63 Ce3 C68 35.4(6) . . . . ?
C35 C63 Ce3 C68 -98.8(7) . . . . ?
Ce1 C63 Ce3 C68 162.2(6) . . . . ?
C22 C63 Ce3 C15 119.1(9) . . . . ?
C35 C63 Ce3 C15 -134.2(9) . . . . ?
Ce1 C63 Ce3 C15 126.7(7) . . . . ?
C22 C63 Ce3 C76 -165.5(7) . . . . ?
C15 C63 Ce3 C76 75.4(7) . . . . ?
C35 C63 Ce3 C76 -58.8(6) . . . . ?
Ce1 C63 Ce3 C76 -157.8(6) . . . . ?
C22 C63 Ce3 C40 -130.1(7) . . . . ?
C15 C63 Ce3 C40 110.8(8) . . . . ?
C35 C63 Ce3 C40 -23.4(6) . . . . ?
Ce1 C63 Ce3 C40 -122.5(5) . . . . ?
C22 C63 Ce3 C35 -106.7(8) . . . . ?
C15 C63 Ce3 C35 134.2(9) . . . . ?
Ce1 C63 Ce3 C35 -99.0(6) . . . . ?
C22 C63 Ce3 C69 141.1(7) . . . . ?
C15 C63 Ce3 C69 22.1(6) . . . . ?
C35 C63 Ce3 C69 -112.1(7) . . . . ?
Ce1 C63 Ce3 C69 148.8(7) . . . . ?
C22 C63 Ce3 C8 82.8(7) . . . . ?
C15 C63 Ce3 C8 -36.2(5) . . . . ?
C35 C63 Ce3 C8 -170.4(8) . . . . ?
Ce1 C63 Ce3 C8 90.5(5) . . . . ?
C22 C63 Ce3 C78 -167.0(6) . . . . ?
C15 C63 Ce3 C78 73.9(8) . . . . ?
C35 C63 Ce3 C78 -60.3(7) . . . . ?
Ce1 C63 Ce3 C78 -159.3(7) . . . . ?
C22 C63 Ce3 C49 162.9(6) . . . . ?
C15 C63 Ce3 C49 43.8(7) . . . . ?
C35 C63 Ce3 C49 -90.4(8) . . . . ?
Ce1 C63 Ce3 C49 170.6(8) . . . . ?
C22 C63 Ce3 C54 90.5(7) . . . . ?
C15 C63 Ce3 C54 -28.5(6) . . . . ?
C35 C63 Ce3 C54 -162.8(7) . . . . ?
Ce1 C63 Ce3 C54 98.2(5) . . . . ?
C22 C63 Ce3 C10 112.6(7) . . . . ?
C15 C63 Ce3 C10 -6.4(6) . . . . ?
C35 C63 Ce3 C10 -140.6(8) . . . . ?
Ce1 C63 Ce3 C10 120.3(7) . . . . ?
C35 C40 Ce3 C68 99.1(8) . . . . ?
C38 C40 Ce3 C68 -144.7(9) . . . . ?
C76 C40 Ce3 C68 -30.2(7) . . . . ?
C35 C40 Ce3 C15 59.7(7) . . . . ?
C38 C40 Ce3 C15 175.9(8) . . . . ?
C76 C40 Ce3 C15 -69.7(7) . . . . ?
C35 C40 Ce3 C76 129.3(9) . . . . ?
C38 C40 Ce3 C76 -114.4(10) . . . . ?
C35 C40 Ce3 C63 24.8(6) . . . . ?
C38 C40 Ce3 C63 141.0(8) . . . . ?
C76 C40 Ce3 C63 -104.5(7) . . . . ?
C38 C40 Ce3 C35 116.2(9) . . . . ?
C76 C40 Ce3 C35 -129.3(9) . . . . ?
C35 C40 Ce3 C69 122.9(8) . . . . ?
C38 C40 Ce3 C69 -120.9(8) . . . . ?
C76 C40 Ce3 C69 -6.4(7) . . . . ?
C35 C40 Ce3 C8 55.4(9) . . . . ?
C38 C40 Ce3 C8 171.6(8) . . . . ?
C76 C40 Ce3 C8 -73.9(9) . . . . ?
C35 C40 Ce3 C78 161.7(7) . . . . ?
C38 C40 Ce3 C78 -82.0(8) . . . . ?
C76 C40 Ce3 C78 32.4(6) . . . . ?
C35 C40 Ce3 C49 151.0(7) . . . . ?
C38 C40 Ce3 C49 -92.8(8) . . . . ?
C76 C40 Ce3 C49 21.7(6) . . . . ?
C35 C40 Ce3 C54 83.3(11) . . . . ?
C38 C40 Ce3 C54 -160.5(10) . . . . ?
C76 C40 Ce3 C54 -46.1(11) . . . . ?
C35 C40 Ce3 C10 115.5(9) . . . . ?
C38 C40 Ce3 C10 -128.3(9) . . . . ?
C76 C40 Ce3 C10 -13.8(9) . . . . ?
C40 C35 Ce3 C68 -69.9(7) . . . . ?
C41 C35 Ce3 C68 169.7(8) . . . . ?
C63 C35 Ce3 C68 69.3(7) . . . . ?
C40 C35 Ce3 C15 -110.9(8) . . . . ?
C41 C35 Ce3 C15 128.7(8) . . . . ?
C63 C35 Ce3 C15 28.3(6) . . . . ?
C40 C35 Ce3 C76 -30.9(6) . . . . ?
C41 C35 Ce3 C76 -151.3(8) . . . . ?
C63 C35 Ce3 C76 108.3(7) . . . . ?
C40 C35 Ce3 C63 -139.2(9) . . . . ?
C41 C35 Ce3 C63 100.4(9) . . . . ?
C41 C35 Ce3 C40 -120.4(9) . . . . ?
C63 C35 Ce3 C40 139.2(9) . . . . ?
C40 C35 Ce3 C69 -62.8(8) . . . . ?
C41 C35 Ce3 C69 176.8(7) . . . . ?
C63 C35 Ce3 C69 76.4(8) . . . . ?
C40 C35 Ce3 C8 -131.0(8) . . . . ?
C41 C35 Ce3 C8 108.6(8) . . . . ?
C63 C35 Ce3 C8 8.2(6) . . . . ?
C40 C35 Ce3 C78 -15.3(6) . . . . ?
C41 C35 Ce3 C78 -135.7(7) . . . . ?
C63 C35 Ce3 C78 123.9(7) . . . . ?
C40 C35 Ce3 C49 -31.9(7) . . . . ?
C41 C35 Ce3 C49 -152.3(7) . . . . ?
C63 C35 Ce3 C49 107.3(8) . . . . ?
C40 C35 Ce3 C54 -119.3(10) . . . . ?
C41 C35 Ce3 C54 120.3(9) . . . . ?
C63 C35 Ce3 C54 19.9(9) . . . . ?
C40 C35 Ce3 C10 -87.1(10) . . . . ?
C41 C35 Ce3 C10 152.5(9) . . . . ?
C63 C35 Ce3 C10 52.1(10) . . . . ?
C49 C69 Ce3 C68 116.2(9) . . . . ?
C10 C69 Ce3 C68 -125.6(9) . . . . ?
C49 C69 Ce3 C15 152.7(8) . . . . ?
C10 C69 Ce3 C15 -89.1(7) . . . . ?
C68 C69 Ce3 C15 36.5(6) . . . . ?
C49 C69 Ce3 C76 70.8(7) . . . . ?
C10 C69 Ce3 C76 -171.0(8) . . . . ?
C68 C69 Ce3 C76 -45.4(6) . . . . ?
C49 C69 Ce3 C63 138.1(7) . . . . ?
C10 C69 Ce3 C63 -103.7(8) . . . . ?
C68 C69 Ce3 C63 21.9(7) . . . . ?
C49 C69 Ce3 C40 75.2(8) . . . . ?
C10 C69 Ce3 C40 -166.6(8) . . . . ?
C68 C69 Ce3 C40 -41.0(7) . . . . ?
C49 C69 Ce3 C35 104.0(8) . . . . ?
C10 C69 Ce3 C35 -137.8(8) . . . . ?
C68 C69 Ce3 C35 -12.2(7) . . . . ?
C49 C69 Ce3 C8 -170.3(7) . . . . ?
C10 C69 Ce3 C8 -52.1(6) . . . . ?
C68 C69 Ce3 C8 73.6(7) . . . . ?
C49 C69 Ce3 C78 32.7(6) . . . . ?
C10 C69 Ce3 C78 151.0(8) . . . . ?
C68 C69 Ce3 C78 -83.4(7) . . . . ?
C10 C69 Ce3 C49 118.2(9) . . . . ?
C68 C69 Ce3 C49 -116.2(9) . . . . ?
C49 C69 Ce3 C54 -143.0(8) . . . . ?
C10 C69 Ce3 C54 -24.8(6) . . . . ?
C68 C69 Ce3 C54 100.8(7) . . . . ?
C49 C69 Ce3 C10 -118.2(9) . . . . ?
C68 C69 Ce3 C10 125.6(9) . . . . ?
C54 C8 Ce3 C68 86.4(7) . . . . ?
C33 C8 Ce3 C68 -156.0(8) . . . . ?
C15 C8 Ce3 C68 -38.1(7) . . . . ?
C54 C8 Ce3 C15 124.4(9) . . . . ?
C33 C8 Ce3 C15 -117.9(9) . . . . ?
C54 C8 Ce3 C76 97.4(8) . . . . ?
C33 C8 Ce3 C76 -145.0(8) . . . . ?
C15 C8 Ce3 C76 -27.0(7) . . . . ?
C54 C8 Ce3 C63 163.9(7) . . . . ?
C33 C8 Ce3 C63 -78.5(7) . . . . ?
C15 C8 Ce3 C63 39.4(6) . . . . ?
C54 C8 Ce3 C40 131.9(9) . . . . ?
C33 C8 Ce3 C40 -110.4(9) . . . . ?
C15 C8 Ce3 C40 7.5(8) . . . . ?
C54 C8 Ce3 C35 158.4(8) . . . . ?
C33 C8 Ce3 C35 -83.9(8) . . . . ?
C15 C8 Ce3 C35 34.0(7) . . . . ?
C54 C8 Ce3 C69 48.8(6) . . . . ?
C33 C8 Ce3 C69 166.4(7) . . . . ?
C15 C8 Ce3 C69 -75.7(7) . . . . ?
C54 C8 Ce3 C78 68.6(9) . . . . ?
C33 C8 Ce3 C78 -173.8(8) . . . . ?
C15 C8 Ce3 C78 -55.9(8) . . . . ?
C54 C8 Ce3 C49 44.0(7) . . . . ?
C33 C8 Ce3 C49 161.7(7) . . . . ?
C15 C8 Ce3 C49 -80.4(8) . . . . ?
C33 C8 Ce3 C54 117.7(8) . . . . ?
C15 C8 Ce3 C54 -124.4(9) . . . . ?
C54 C8 Ce3 C10 20.8(5) . . . . ?
C33 C8 Ce3 C10 138.5(7) . . . . ?
C15 C8 Ce3 C10 -103.6(8) . . . . ?
C60 C78 Ce3 C68 166.7(8) . . . . ?
C76 C78 Ce3 C68 46.6(6) . . . . ?
C49 C78 Ce3 C68 -74.8(7) . . . . ?
C60 C78 Ce3 C15 158.3(7) . . . . ?
C76 C78 Ce3 C15 38.2(7) . . . . ?
C49 C78 Ce3 C15 -83.2(8) . . . . ?
C60 C78 Ce3 C76 120.0(9) . . . . ?
C49 C78 Ce3 C76 -121.4(9) . . . . ?
C60 C78 Ce3 C63 122.8(7) . . . . ?
C76 C78 Ce3 C63 2.8(6) . . . . ?
C49 C78 Ce3 C63 -118.7(8) . . . . ?
C60 C78 Ce3 C40 83.3(7) . . . . ?
C76 C78 Ce3 C40 -36.7(6) . . . . ?
C49 C78 Ce3 C40 -158.2(8) . . . . ?
C60 C78 Ce3 C35 93.1(7) . . . . ?
C76 C78 Ce3 C35 -27.0(6) . . . . ?
C49 C78 Ce3 C35 -148.4(7) . . . . ?
C60 C78 Ce3 C69 -150.2(8) . . . . ?
C76 C78 Ce3 C69 89.7(7) . . . . ?
C49 C78 Ce3 C69 -31.7(6) . . . . ?
C60 C78 Ce3 C8 -174.0(8) . . . . ?
C76 C78 Ce3 C8 65.9(8) . . . . ?
C49 C78 Ce3 C8 -55.5(9) . . . . ?
C60 C78 Ce3 C49 -118.5(9) . . . . ?
C76 C78 Ce3 C49 121.4(9) . . . . ?
C60 C78 Ce3 C54 -146.8(7) . . . . ?
C76 C78 Ce3 C54 93.2(8) . . . . ?
C49 C78 Ce3 C54 -28.3(7) . . . . ?
C60 C78 Ce3 C10 -136.5(7) . . . . ?
C76 C78 Ce3 C10 103.5(7) . . . . ?
C49 C78 Ce3 C10 -18.0(6) . . . . ?
C44 C49 Ce3 C68 -157.2(8) . . . . ?
C69 C49 Ce3 C68 -39.5(6) . . . . ?
C78 C49 Ce3 C68 83.1(7) . . . . ?
C44 C49 Ce3 C15 -142.1(7) . . . . ?
C69 C49 Ce3 C15 -24.4(7) . . . . ?
C78 C49 Ce3 C15 98.1(8) . . . . ?
C44 C49 Ce3 C76 153.6(8) . . . . ?
C69 C49 Ce3 C76 -88.7(8) . . . . ?
C78 C49 Ce3 C76 33.8(6) . . . . ?
C44 C49 Ce3 C63 -166.8(7) . . . . ?
C69 C49 Ce3 C63 -49.1(8) . . . . ?
C78 C49 Ce3 C63 73.4(8) . . . . ?
C44 C49 Ce3 C40 138.0(7) . . . . ?
C69 C49 Ce3 C40 -104.3(8) . . . . ?
C78 C49 Ce3 C40 18.2(7) . . . . ?
C44 C49 Ce3 C35 154.6(7) . . . . ?
C69 C49 Ce3 C35 -87.7(9) . . . . ?
C78 C49 Ce3 C35 34.9(8) . . . . ?
C44 C49 Ce3 C69 -117.7(9) . . . . ?
C78 C49 Ce3 C69 122.5(10) . . . . ?
C44 C49 Ce3 C8 -108.6(7) . . . . ?
C69 C49 Ce3 C8 9.1(7) . . . . ?
C78 C49 Ce3 C8 131.6(8) . . . . ?
C44 C49 Ce3 C78 119.8(9) . . . . ?
C69 C49 Ce3 C78 -122.5(10) . . . . ?
C44 C49 Ce3 C54 -88.6(7) . . . . ?
C69 C49 Ce3 C54 29.1(6) . . . . ?
C78 C49 Ce3 C54 151.7(7) . . . . ?
C44 C49 Ce3 C10 -83.8(7) . . . . ?
C69 C49 Ce3 C10 33.9(6) . . . . ?
C78 C49 Ce3 C10 156.5(8) . . . . ?
C8 C54 Ce3 C68 -79.3(8) . . . . ?
C10 C54 Ce3 C68 63.2(7) . . . . ?
C4 C54 Ce3 C68 165.4(8) . . . . ?
C8 C54 Ce3 C15 -34.4(6) . . . . ?
C10 C54 Ce3 C15 108.1(8) . . . . ?
C4 C54 Ce3 C15 -149.6(8) . . . . ?
C8 C54 Ce3 C76 -88.6(9) . . . . ?
C10 C54 Ce3 C76 53.9(8) . . . . ?
C4 C54 Ce3 C76 156.2(8) . . . . ?
C8 C54 Ce3 C63 -13.8(6) . . . . ?
C10 C54 Ce3 C63 128.7(8) . . . . ?
C4 C54 Ce3 C63 -129.0(7) . . . . ?
C8 C54 Ce3 C40 -63.2(11) . . . . ?
C10 C54 Ce3 C40 79.3(11) . . . . ?
C4 C54 Ce3 C40 -178.5(10) . . . . ?
C8 C54 Ce3 C35 -25.0(9) . . . . ?
C10 C54 Ce3 C35 117.5(10) . . . . ?
C4 C54 Ce3 C35 -140.3(9) . . . . ?
C8 C54 Ce3 C69 -117.3(8) . . . . ?
C10 C54 Ce3 C69 25.2(6) . . . . ?
C4 C54 Ce3 C69 127.5(8) . . . . ?
C10 C54 Ce3 C8 142.5(9) . . . . ?
C4 C54 Ce3 C8 -115.2(9) . . . . ?
C8 C54 Ce3 C78 -120.7(8) . . . . ?
C10 C54 Ce3 C78 21.8(7) . . . . ?
C4 C54 Ce3 C78 124.1(7) . . . . ?
C8 C54 Ce3 C49 -134.8(7) . . . . ?
C10 C54 Ce3 C49 7.7(6) . . . . ?
C4 C54 Ce3 C49 110.0(7) . . . . ?
C8 C54 Ce3 C10 -142.5(9) . . . . ?
C4 C54 Ce3 C10 102.3(8) . . . . ?
C69 C10 Ce3 C68 34.0(7) . . . . ?
C7 C10 Ce3 C68 148.6(8) . . . . ?
C54 C10 Ce3 C68 -101.3(8) . . . . ?
C69 C10 Ce3 C15 77.8(8) . . . . ?
C7 C10 Ce3 C15 -167.7(8) . . . . ?
C54 C10 Ce3 C15 -57.6(7) . . . . ?
C69 C10 Ce3 C76 7.6(7) . . . . ?
C7 C10 Ce3 C76 122.1(8) . . . . ?
C54 C10 Ce3 C76 -127.7(8) . . . . ?
C69 C10 Ce3 C63 82.0(9) . . . . ?
C7 C10 Ce3 C63 -163.5(7) . . . . ?
C54 C10 Ce3 C63 -53.4(8) . . . . ?
C69 C10 Ce3 C40 15.6(9) . . . . ?
C7 C10 Ce3 C40 130.1(9) . . . . ?
C54 C10 Ce3 C40 -119.7(10) . . . . ?
C69 C10 Ce3 C35 54.3(10) . . . . ?
C7 C10 Ce3 C35 168.9(9) . . . . ?
C54 C10 Ce3 C35 -81.0(10) . . . . ?
C7 C10 Ce3 C69 114.5(10) . . . . ?
C54 C10 Ce3 C69 -135.3(10) . . . . ?
C69 C10 Ce3 C8 114.0(8) . . . . ?
C7 C10 Ce3 C8 -131.5(8) . . . . ?
C54 C10 Ce3 C8 -21.3(5) . . . . ?
C69 C10 Ce3 C78 -22.8(6) . . . . ?
C7 C10 Ce3 C78 91.7(7) . . . . ?
C54 C10 Ce3 C78 -158.2(7) . . . . ?
C69 C10 Ce3 C49 -34.7(6) . . . . ?
C7 C10 Ce3 C49 79.9(7) . . . . ?
C54 C10 Ce3 C49 -170.0(8) . . . . ?
C69 C10 Ce3 C54 135.3(10) . . . . ?
C7 C10 Ce3 C54 -110.1(8) . . . . ?
C72 C73 Ce4 C18 131.2(8) . . . . ?
C50 C73 Ce4 C18 -124.5(7) . . . . ?
C18 C73 Ce4 C72 -131.2(8) . . . . ?
C50 C73 Ce4 C72 104.3(8) . . . . ?
C18 C73 Ce4 C32 -33.3(5) . . . . ?
C72 C73 Ce4 C32 97.9(6) . . . . ?
C50 C73 Ce4 C32 -157.8(6) . . . . ?
C18 C73 Ce4 C56 -102.4(6) . . . . ?
C72 C73 Ce4 C56 28.8(6) . . . . ?
C50 C73 Ce4 C56 133.1(6) . . . . ?
C18 C73 Ce4 C50 124.5(7) . . . . ?
C72 C73 Ce4 C50 -104.3(8) . . . . ?
C18 C73 Ce4 C20 -67.8(6) . . . . ?
C72 C73 Ce4 C20 63.4(6) . . . . ?
C50 C73 Ce4 C20 167.7(6) . . . . ?
C18 C73 Ce4 C71 32.9(5) . . . . ?
C72 C73 Ce4 C71 164.1(7) . . . . ?
C50 C73 Ce4 C71 -91.6(5) . . . . ?
C18 C73 Ce4 C27 -166.1(6) . . . . ?
C72 C73 Ce4 C27 -34.9(5) . . . . ?
C50 C73 Ce4 C27 69.4(5) . . . . ?
C18 C73 Ce4 C77 156.8(6) . . . . ?
C72 C73 Ce4 C77 -72.0(6) . . . . ?
C50 C73 Ce4 C77 32.3(4) . . . . ?
C18 C73 Ce4 C70 95.6(6) . . . . ?
C72 C73 Ce4 C70 -133.2(7) . . . . ?
C50 C73 Ce4 C70 -28.9(4) . . . . ?
C18 C73 Ce4 C26 64.4(5) . . . . ?
C72 C73 Ce4 C26 -164.5(7) . . . . ?
C50 C73 Ce4 C26 -60.2(5) . . . . ?
C32 C18 Ce4 C73 -121.9(7) . . . . ?
C71 C18 Ce4 C73 120.7(8) . . . . ?
C73 C18 Ce4 C72 30.8(5) . . . . ?
C32 C18 Ce4 C72 -91.1(6) . . . . ?
C71 C18 Ce4 C72 151.5(7) . . . . ?
C73 C18 Ce4 C32 121.9(7) . . . . ?
C71 C18 Ce4 C32 -117.4(8) . . . . ?
C73 C18 Ce4 C56 65.8(6) . . . . ?
C32 C18 Ce4 C56 -56.1(6) . . . . ?
C71 C18 Ce4 C56 -173.5(7) . . . . ?
C73 C18 Ce4 C50 -32.6(5) . . . . ?
C32 C18 Ce4 C50 -154.5(6) . . . . ?
C71 C18 Ce4 C50 88.1(6) . . . . ?
C73 C18 Ce4 C20 97.9(6) . . . . ?
C32 C18 Ce4 C20 -24.0(5) . . . . ?
C71 C18 Ce4 C20 -141.3(7) . . . . ?
C73 C18 Ce4 C71 -120.7(8) . . . . ?
C32 C18 Ce4 C71 117.4(8) . . . . ?
C73 C18 Ce4 C27 11.9(6) . . . . ?
C32 C18 Ce4 C27 -110.0(6) . . . . ?
C71 C18 Ce4 C27 132.6(7) . . . . ?
C73 C18 Ce4 C77 -19.0(5) . . . . ?
C32 C18 Ce4 C77 -140.9(6) . . . . ?
C71 C18 Ce4 C77 101.7(6) . . . . ?
C73 C18 Ce4 C70 -64.5(5) . . . . ?
C32 C18 Ce4 C70 173.6(6) . . . . ?
C71 C18 Ce4 C70 56.2(6) . . . . ?
C73 C18 Ce4 C26 -94.1(6) . . . . ?
C32 C18 Ce4 C26 144.0(6) . . . . ?
C71 C18 Ce4 C26 26.6(5) . . . . ?
C56 C72 Ce4 C73 129.1(9) . . . . ?
C27 C72 Ce4 C73 -111.4(9) . . . . ?
C56 C72 Ce4 C18 98.4(7) . . . . ?
C27 C72 Ce4 C18 -142.2(7) . . . . ?
C73 C72 Ce4 C18 -30.7(6) . . . . ?
C56 C72 Ce4 C32 61.2(6) . . . . ?
C27 C72 Ce4 C32 -179.4(7) . . . . ?
C73 C72 Ce4 C32 -67.9(7) . . . . ?
C27 C72 Ce4 C56 119.5(9) . . . . ?
C73 C72 Ce4 C56 -129.1(9) . . . . ?
C56 C72 Ce4 C50 171.9(8) . . . . ?
C27 C72 Ce4 C50 -68.7(6) . . . . ?
C73 C72 Ce4 C50 42.8(6) . . . . ?
C56 C72 Ce4 C20 27.7(6) . . . . ?
C27 C72 Ce4 C20 147.1(7) . . . . ?
C73 C72 Ce4 C20 -101.4(7) . . . . ?
C56 C72 Ce4 C71 114.5(7) . . . . ?
C27 C72 Ce4 C71 -126.0(7) . . . . ?
C73 C72 Ce4 C71 -14.6(7) . . . . ?
C56 C72 Ce4 C27 -119.5(9) . . . . ?
C73 C72 Ce4 C27 111.4(9) . . . . ?
C56 C72 Ce4 C77 -153.0(7) . . . . ?
C27 C72 Ce4 C77 -33.5(5) . . . . ?
C73 C72 Ce4 C77 77.9(6) . . . . ?
C56 C72 Ce4 C70 167.4(7) . . . . ?
C27 C72 Ce4 C70 -73.1(7) . . . . ?
C73 C72 Ce4 C70 38.3(6) . . . . ?
C56 C72 Ce4 C26 144.1(7) . . . . ?
C27 C72 Ce4 C26 -96.4(7) . . . . ?
C73 C72 Ce4 C26 15.0(7) . . . . ?
C18 C32 Ce4 C73 37.1(6) . . . . ?
C57 C32 Ce4 C73 155.7(8) . . . . ?
C20 C32 Ce4 C73 -101.9(7) . . . . ?
Ce2 C32 Ce4 C73 163.8(6) . . . . ?
C57 C32 Ce4 C18 118.5(9) . . . . ?
C20 C32 Ce4 C18 -139.0(9) . . . . ?
Ce2 C32 Ce4 C18 126.6(7) . . . . ?
C18 C32 Ce4 C72 78.5(7) . . . . ?
C57 C32 Ce4 C72 -162.9(7) . . . . ?
C20 C32 Ce4 C72 -60.5(6) . . . . ?
Ce2 C32 Ce4 C72 -154.8(6) . . . . ?
C18 C32 Ce4 C56 112.8(7) . . . . ?
C57 C32 Ce4 C56 -128.6(7) . . . . ?
C20 C32 Ce4 C56 -26.2(6) . . . . ?
Ce2 C32 Ce4 C56 -120.5(6) . . . . ?
C18 C32 Ce4 C50 23.8(6) . . . . ?
C57 C32 Ce4 C50 142.3(7) . . . . ?
C20 C32 Ce4 C50 -115.2(7) . . . . ?
Ce2 C32 Ce4 C50 150.4(6) . . . . ?
C18 C32 Ce4 C20 139.0(9) . . . . ?
C57 C32 Ce4 C20 -102.4(9) . . . . ?
Ce2 C32 Ce4 C20 -94.3(6) . . . . ?
C18 C32 Ce4 C71 -35.9(5) . . . . ?
C57 C32 Ce4 C71 82.6(7) . . . . ?
C20 C32 Ce4 C71 -175.0(8) . . . . ?
Ce2 C32 Ce4 C71 90.7(4) . . . . ?
C18 C32 Ce4 C27 78.2(8) . . . . ?
C57 C32 Ce4 C27 -163.3(7) . . . . ?
C20 C32 Ce4 C27 -60.9(8) . . . . ?
Ce2 C32 Ce4 C27 -155.2(8) . . . . ?
C18 C32 Ce4 C77 46.9(7) . . . . ?
C57 C32 Ce4 C77 165.4(7) . . . . ?
C20 C32 Ce4 C77 -92.2(8) . . . . ?
Ce2 C32 Ce4 C77 173.5(8) . . . . ?
C18 C32 Ce4 C70 -6.2(6) . . . . ?
C57 C32 Ce4 C70 112.4(7) . . . . ?
C20 C32 Ce4 C70 -145.2(7) . . . . ?
Ce2 C32 Ce4 C70 120.4(6) . . . . ?
C18 C32 Ce4 C26 -29.4(5) . . . . ?
C57 C32 Ce4 C26 89.1(7) . . . . ?
C20 C32 Ce4 C26 -168.5(7) . . . . ?
Ce2 C32 Ce4 C26 97.2(4) . . . . ?
C72 C56 Ce4 C73 -33.2(7) . . . . ?
C39 C56 Ce4 C73 -147.2(8) . . . . ?
C20 C56 Ce4 C73 99.6(8) . . . . ?
C72 C56 Ce4 C18 -73.0(7) . . . . ?
C39 C56 Ce4 C18 173.0(8) . . . . ?
C20 C56 Ce4 C18 59.7(7) . . . . ?
C39 C56 Ce4 C72 -114.0(10) . . . . ?
C20 C56 Ce4 C72 132.7(9) . . . . ?
C72 C56 Ce4 C32 -106.4(7) . . . . ?
C39 C56 Ce4 C32 139.6(8) . . . . ?
C20 C56 Ce4 C32 26.3(6) . . . . ?
C72 C56 Ce4 C50 -7.0(6) . . . . ?
C39 C56 Ce4 C50 -121.0(8) . . . . ?
C20 C56 Ce4 C50 125.7(7) . . . . ?
C72 C56 Ce4 C20 -132.7(9) . . . . ?
C39 C56 Ce4 C20 113.3(9) . . . . ?
C72 C56 Ce4 C71 -77.1(9) . . . . ?
C39 C56 Ce4 C71 168.9(8) . . . . ?
C20 C56 Ce4 C71 55.6(8) . . . . ?
C72 C56 Ce4 C27 33.2(6) . . . . ?
C39 C56 Ce4 C27 -80.8(7) . . . . ?
C20 C56 Ce4 C27 165.9(8) . . . . ?
C72 C56 Ce4 C77 21.5(6) . . . . ?
C39 C56 Ce4 C77 -92.5(8) . . . . ?
C20 C56 Ce4 C77 154.2(7) . . . . ?
C72 C56 Ce4 C70 -15.0(8) . . . . ?
C39 C56 Ce4 C70 -129.0(8) . . . . ?
C20 C56 Ce4 C70 117.8(9) . . . . ?
C72 C56 Ce4 C26 -49.9(10) . . . . ?
C39 C56 Ce4 C26 -163.9(9) . . . . ?
C20 C56 Ce4 C26 82.8(10) . . . . ?
C77 C50 Ce4 C73 116.5(8) . . . . ?
C70 C50 Ce4 C73 -124.0(8) . . . . ?
C77 C50 Ce4 C18 151.9(7) . . . . ?
C70 C50 Ce4 C18 -88.7(6) . . . . ?
C73 C50 Ce4 C18 35.3(5) . . . . ?
C77 C50 Ce4 C72 69.6(6) . . . . ?
C70 C50 Ce4 C72 -171.0(7) . . . . ?
C73 C50 Ce4 C72 -47.0(6) . . . . ?
C77 C50 Ce4 C32 137.0(6) . . . . ?
C70 C50 Ce4 C32 -103.6(7) . . . . ?
C73 C50 Ce4 C32 20.4(6) . . . . ?
C77 C50 Ce4 C56 74.2(7) . . . . ?
C70 C50 Ce4 C56 -166.4(7) . . . . ?
C73 C50 Ce4 C56 -42.3(6) . . . . ?
C77 C50 Ce4 C20 103.6(7) . . . . ?
C70 C50 Ce4 C20 -137.0(7) . . . . ?
C73 C50 Ce4 C20 -12.9(6) . . . . ?
C77 C50 Ce4 C71 -171.1(6) . . . . ?
C70 C50 Ce4 C71 -51.7(6) . . . . ?
C73 C50 Ce4 C71 72.4(6) . . . . ?
C77 C50 Ce4 C27 32.0(5) . . . . ?
C70 C50 Ce4 C27 151.4(7) . . . . ?
C73 C50 Ce4 C27 -84.5(6) . . . . ?
C70 C50 Ce4 C77 119.4(8) . . . . ?
C73 C50 Ce4 C77 -116.5(8) . . . . ?
C77 C50 Ce4 C70 -119.4(8) . . . . ?
C73 C50 Ce4 C70 124.0(8) . . . . ?
C77 C50 Ce4 C26 -143.7(6) . . . . ?
C70 C50 Ce4 C26 -24.3(5) . . . . ?
C73 C50 Ce4 C26 99.8(7) . . . . ?
C3 C20 Ce4 C73 171.3(8) . . . . ?
C32 C20 Ce4 C73 66.4(7) . . . . ?
C56 C20 Ce4 C73 -69.1(7) . . . . ?
C3 C20 Ce4 C18 130.0(8) . . . . ?
C32 C20 Ce4 C18 25.1(6) . . . . ?
C56 C20 Ce4 C18 -110.4(8) . . . . ?
C3 C20 Ce4 C72 -147.9(8) . . . . ?
C32 C20 Ce4 C72 107.3(7) . . . . ?
C56 C20 Ce4 C72 -28.3(6) . . . . ?
C3 C20 Ce4 C32 104.9(9) . . . . ?
C56 C20 Ce4 C32 -135.5(9) . . . . ?
C3 C20 Ce4 C56 -119.6(9) . . . . ?
C32 C20 Ce4 C56 135.5(9) . . . . ?
C3 C20 Ce4 C50 179.2(7) . . . . ?
C32 C20 Ce4 C50 74.4(8) . . . . ?
C56 C20 Ce4 C50 -61.2(8) . . . . ?
C3 C20 Ce4 C71 109.2(8) . . . . ?
C32 C20 Ce4 C71 4.3(6) . . . . ?
C56 C20 Ce4 C71 -131.2(8) . . . . ?
C3 C20 Ce4 C27 -131.3(7) . . . . ?
C32 C20 Ce4 C27 123.8(7) . . . . ?
C56 C20 Ce4 C27 -11.7(6) . . . . ?
C3 C20 Ce4 C77 -148.4(8) . . . . ?
C32 C20 Ce4 C77 106.7(8) . . . . ?
C56 C20 Ce4 C77 -28.8(8) . . . . ?
C3 C20 Ce4 C70 152.3(8) . . . . ?
C32 C20 Ce4 C70 47.4(9) . . . . ?
C56 C20 Ce4 C70 -88.1(9) . . . . ?
C3 C20 Ce4 C26 118.3(8) . . . . ?
C32 C20 Ce4 C26 13.4(8) . . . . ?
C56 C20 Ce4 C26 -122.1(9) . . . . ?
C26 C71 Ce4 C73 90.8(7) . . . . ?
C5 C71 Ce4 C73 -152.7(7) . . . . ?
C18 C71 Ce4 C73 -38.3(6) . . . . ?
C26 C71 Ce4 C18 129.0(9) . . . . ?
C5 C71 Ce4 C18 -114.4(9) . . . . ?
C26 C71 Ce4 C72 101.3(7) . . . . ?
C5 C71 Ce4 C72 -142.2(7) . . . . ?
C18 C71 Ce4 C72 -27.8(7) . . . . ?
C26 C71 Ce4 C32 166.4(7) . . . . ?
C5 C71 Ce4 C32 -77.0(7) . . . . ?
C18 C71 Ce4 C32 37.4(6) . . . . ?
C26 C71 Ce4 C56 136.1(8) . . . . ?
C5 C71 Ce4 C56 -107.4(8) . . . . ?
C18 C71 Ce4 C56 7.0(8) . . . . ?
C26 C71 Ce4 C50 51.0(5) . . . . ?
C5 C71 Ce4 C50 167.6(6) . . . . ?
C18 C71 Ce4 C50 -78.0(7) . . . . ?
C26 C71 Ce4 C20 163.6(7) . . . . ?
C5 C71 Ce4 C20 -79.8(7) . . . . ?
C18 C71 Ce4 C20 34.6(7) . . . . ?
C26 C71 Ce4 C27 72.2(7) . . . . ?
C5 C71 Ce4 C27 -171.3(7) . . . . ?
C18 C71 Ce4 C27 -56.9(8) . . . . ?
C26 C71 Ce4 C77 46.6(6) . . . . ?
C5 C71 Ce4 C77 163.1(6) . . . . ?
C18 C71 Ce4 C77 -82.5(7) . . . . ?
C26 C71 Ce4 C70 22.5(5) . . . . ?
C5 C71 Ce4 C70 139.0(7) . . . . ?
C18 C71 Ce4 C70 -106.6(7) . . . . ?
C5 C71 Ce4 C26 116.6(8) . . . . ?
C18 C71 Ce4 C26 -129.0(9) . . . . ?
C72 C27 Ce4 C73 45.2(6) . . . . ?
C65 C27 Ce4 C73 165.5(8) . . . . ?
C77 C27 Ce4 C73 -75.3(7) . . . . ?
C72 C27 Ce4 C18 36.1(7) . . . . ?
C65 C27 Ce4 C18 156.5(7) . . . . ?
C77 C27 Ce4 C18 -84.3(7) . . . . ?
C65 C27 Ce4 C72 120.3(9) . . . . ?
C77 C27 Ce4 C72 -120.5(9) . . . . ?
C72 C27 Ce4 C32 0.7(7) . . . . ?
C65 C27 Ce4 C32 121.0(8) . . . . ?
C77 C27 Ce4 C32 -119.8(8) . . . . ?
C72 C27 Ce4 C56 -36.6(6) . . . . ?
C65 C27 Ce4 C56 83.7(7) . . . . ?
C77 C27 Ce4 C56 -157.1(8) . . . . ?
C72 C27 Ce4 C50 89.9(7) . . . . ?
C65 C27 Ce4 C50 -149.8(7) . . . . ?
C77 C27 Ce4 C50 -30.6(5) . . . . ?
C72 C27 Ce4 C20 -28.7(7) . . . . ?
C65 C27 Ce4 C20 91.6(7) . . . . ?
C77 C27 Ce4 C20 -149.2(7) . . . . ?
C72 C27 Ce4 C71 64.8(8) . . . . ?
C65 C27 Ce4 C71 -174.9(7) . . . . ?
C77 C27 Ce4 C71 -55.7(8) . . . . ?
C72 C27 Ce4 C77 120.5(9) . . . . ?
C65 C27 Ce4 C77 -119.2(9) . . . . ?
C72 C27 Ce4 C70 103.8(7) . . . . ?
C65 C27 Ce4 C70 -135.9(6) . . . . ?
C77 C27 Ce4 C70 -16.7(6) . . . . ?
C72 C27 Ce4 C26 93.6(8) . . . . ?
C65 C27 Ce4 C26 -146.1(7) . . . . ?
C77 C27 Ce4 C26 -26.9(7) . . . . ?
C50 C77 Ce4 C73 -40.6(6) . . . . ?
C46 C77 Ce4 C73 -159.0(7) . . . . ?
C27 C77 Ce4 C73 84.1(7) . . . . ?
C50 C77 Ce4 C18 -25.8(6) . . . . ?
C46 C77 Ce4 C18 -144.2(6) . . . . ?
C27 C77 Ce4 C18 98.8(7) . . . . ?
C50 C77 Ce4 C72 -90.5(7) . . . . ?
C46 C77 Ce4 C72 151.1(7) . . . . ?
C27 C77 Ce4 C72 34.1(6) . . . . ?
C50 C77 Ce4 C32 -51.3(8) . . . . ?
C46 C77 Ce4 C32 -169.7(7) . . . . ?
C27 C77 Ce4 C32 73.4(8) . . . . ?
C50 C77 Ce4 C56 -105.6(7) . . . . ?
C46 C77 Ce4 C56 136.0(7) . . . . ?
C27 C77 Ce4 C56 19.0(6) . . . . ?
C46 C77 Ce4 C50 -118.4(8) . . . . ?
C27 C77 Ce4 C50 124.6(9) . . . . ?
C50 C77 Ce4 C20 -89.9(8) . . . . ?
C46 C77 Ce4 C20 151.7(7) . . . . ?
C27 C77 Ce4 C20 34.7(8) . . . . ?
C50 C77 Ce4 C71 8.5(6) . . . . ?
C46 C77 Ce4 C71 -109.9(7) . . . . ?
C27 C77 Ce4 C71 133.1(7) . . . . ?
C50 C77 Ce4 C27 -124.6(9) . . . . ?
C46 C77 Ce4 C27 117.0(9) . . . . ?
C50 C77 Ce4 C70 34.0(5) . . . . ?
C46 C77 Ce4 C70 -84.4(6) . . . . ?
C27 C77 Ce4 C70 158.6(7) . . . . ?
C50 C77 Ce4 C26 29.4(5) . . . . ?
C46 C77 Ce4 C26 -89.0(6) . . . . ?
C27 C77 Ce4 C26 154.0(7) . . . . ?
C24 C70 Ce4 C73 150.9(7) . . . . ?
C50 C70 Ce4 C73 35.9(6) . . . . ?
C26 C70 Ce4 C73 -100.9(7) . . . . ?
C24 C70 Ce4 C18 -165.8(7) . . . . ?
C50 C70 Ce4 C18 79.3(7) . . . . ?
C26 C70 Ce4 C18 -57.6(6) . . . . ?
C24 C70 Ce4 C72 122.6(7) . . . . ?
C50 C70 Ce4 C72 7.7(6) . . . . ?
C26 C70 Ce4 C72 -129.2(7) . . . . ?
C24 C70 Ce4 C32 -161.9(6) . . . . ?
C50 C70 Ce4 C32 83.1(7) . . . . ?
C26 C70 Ce4 C32 -53.7(6) . . . . ?
C24 C70 Ce4 C56 131.1(8) . . . . ?
C50 C70 Ce4 C56 16.2(8) . . . . ?
C26 C70 Ce4 C56 -120.7(8) . . . . ?
C24 C70 Ce4 C50 114.9(8) . . . . ?
C26 C70 Ce4 C50 -136.9(8) . . . . ?
C24 C70 Ce4 C20 172.6(8) . . . . ?
C50 C70 Ce4 C20 57.7(9) . . . . ?
C26 C70 Ce4 C20 -79.1(9) . . . . ?
C24 C70 Ce4 C71 -130.3(7) . . . . ?
C50 C70 Ce4 C71 114.7(7) . . . . ?
C26 C70 Ce4 C71 -22.1(5) . . . . ?
C24 C70 Ce4 C27 92.1(6) . . . . ?
C50 C70 Ce4 C27 -22.9(6) . . . . ?
C26 C70 Ce4 C27 -159.7(6) . . . . ?
C24 C70 Ce4 C77 81.0(6) . . . . ?
C50 C70 Ce4 C77 -33.9(5) . . . . ?
C26 C70 Ce4 C77 -170.7(6) . . . . ?
C24 C70 Ce4 C26 -108.2(7) . . . . ?
C50 C70 Ce4 C26 136.9(8) . . . . ?
C71 C26 Ce4 C73 -76.1(7) . . . . ?
C29 C26 Ce4 C73 165.9(7) . . . . ?
C70 C26 Ce4 C73 64.5(6) . . . . ?
C71 C26 Ce4 C18 -31.8(6) . . . . ?
C29 C26 Ce4 C18 -149.9(7) . . . . ?
C70 C26 Ce4 C18 108.7(7) . . . . ?
C71 C26 Ce4 C72 -86.5(7) . . . . ?
C29 C26 Ce4 C72 155.4(7) . . . . ?
C70 C26 Ce4 C72 54.1(7) . . . . ?
C71 C26 Ce4 C32 -11.6(6) . . . . ?
C29 C26 Ce4 C32 -129.7(7) . . . . ?
C70 C26 Ce4 C32 128.9(6) . . . . ?
C71 C26 Ce4 C56 -59.4(10) . . . . ?
C29 C26 Ce4 C56 -177.4(9) . . . . ?
C70 C26 Ce4 C56 81.2(10) . . . . ?
C71 C26 Ce4 C50 -116.0(7) . . . . ?
C29 C26 Ce4 C50 126.0(7) . . . . ?
C70 C26 Ce4 C50 24.6(5) . . . . ?
C71 C26 Ce4 C20 -19.1(8) . . . . ?
C29 C26 Ce4 C20 -137.2(8) . . . . ?
C70 C26 Ce4 C20 121.4(8) . . . . ?
C29 C26 Ce4 C71 -118.1(8) . . . . ?
C70 C26 Ce4 C71 140.6(8) . . . . ?
C71 C26 Ce4 C27 -119.6(7) . . . . ?
C29 C26 Ce4 C27 122.3(7) . . . . ?
C70 C26 Ce4 C27 21.0(6) . . . . ?
C71 C26 Ce4 C77 -133.3(6) . . . . ?
C29 C26 Ce4 C77 108.6(6) . . . . ?
C70 C26 Ce4 C77 7.3(5) . . . . ?
C71 C26 Ce4 C70 -140.6(8) . . . . ?
C29 C26 Ce4 C70 101.4(8) . . . . ?
